data_4343460
loop_
_publ_author_name
'Attenberger, Bianca'
'Peresypkina, Eugenia V.'
'Scheer, Manfred'

_publ_section_title
;
 Novel Two- and Three-Dimensional Organometallic-Organic Hybrid Materials
 Based on Polyphosphorus Complexes.
;
_journal_issue 14
_journal_name_full 'Inorganic chemistry'
_journal_page_first 7021
_journal_page_last 7029
_journal_paper_doi 10.1021/acs.inorgchem.5b01048
_journal_volume 54
_journal_year 2015
_chemical_formula_structural '[(C5H5)2Mo2P2(CO)4Ag(C12H10N2)](Al(OC4F9)4)*0.075(CH2Cl2)*1.425(C6H6)'
_chemical_formula_sum 'C50.63 H28.7 Ag Al Cl0.15 F36 Mo2 N2 O8 P2'
_chemical_formula_weight 1870.94
_chemical_name_systematic
; 
 ? 
;
_space_group_IT_number 2
_symmetry_cell_setting triclinic
_symmetry_space_group_name_Hall '-P 1'
_symmetry_space_group_name_H-M 'P -1'
_atom_sites_solution_hydrogens geom
_atom_sites_solution_primary direct
_atom_sites_solution_secondary difmap
_audit_creation_method SHELXL-97
_cell_angle_alpha 65.535(2)
_cell_angle_beta 72.902(2)
_cell_angle_gamma 87.290(2)
_cell_formula_units_Z 8
_cell_length_a 19.4449(4)
_cell_length_b 25.5505(5)
_cell_length_c 29.8544(6)
_cell_measurement_reflns_used 35889
_cell_measurement_temperature 123(2)
_cell_measurement_theta_max 68.4667
_cell_measurement_theta_min 2.9221
_cell_volume 12856.7(5)
_computing_cell_refinement
;
CrysAlisPro, Agilent Technologies,
Version 1.171.34.49 (release 20-01-2011 CrysAlis171 .NET)
(compiled Jan 20 2011,15:58:25)
;
_computing_data_collection
;
CrysAlisPro, Agilent Technologies,
Version 1.171.34.49 (release 20-01-2011 CrysAlis171 .NET)
(compiled Jan 20 2011,15:58:25)
;
_computing_data_reduction
;
CrysAlisPro, Agilent Technologies,
Version 1.171.34.49 (release 20-01-2011 CrysAlis171 .NET)
(compiled Jan 20 2011,15:58:25)
;
_computing_structure_refinement 'SHELXL-97 (Sheldrick, 1997)'
_computing_structure_solution 'SHELXS-97 (Sheldrick, 1990)'
_diffrn_ambient_temperature 123(2)
_diffrn_detector_area_resol_mean 10.3546
_diffrn_measured_fraction_theta_full 0.979
_diffrn_measured_fraction_theta_max 0.966
_diffrn_measurement_device_type 'SuperNova, Single source at offset), Atlas'
_diffrn_measurement_method '\w scans'
_diffrn_radiation_monochromator mirror
_diffrn_radiation_source 'SuperNova (Cu) X-ray Source'
_diffrn_radiation_type 'Cu K\a'
_diffrn_radiation_wavelength 1.54178
_diffrn_reflns_av_R_equivalents 0.0546
_diffrn_reflns_av_sigmaI/netI 0.0666
_diffrn_reflns_limit_h_max 21
_diffrn_reflns_limit_h_min -23
_diffrn_reflns_limit_k_max 22
_diffrn_reflns_limit_k_min -30
_diffrn_reflns_limit_l_max 35
_diffrn_reflns_limit_l_min -35
_diffrn_reflns_number 88413
_diffrn_reflns_theta_full 67.50
_diffrn_reflns_theta_max 68.58
_diffrn_reflns_theta_min 2.92
_diffrn_standards_number 0
_exptl_absorpt_coefficient_mu 7.690
_exptl_absorpt_correction_T_max 1.00000
_exptl_absorpt_correction_T_min 0.72891
_exptl_absorpt_correction_type multi-scan
_exptl_absorpt_process_details
;
CrysAlisPro, Agilent Technologies,
Version 1.171.34.49 (release 20-01-2011 CrysAlis171 .NET)
(compiled Jan 20 2011,15:58:25)
Empirical absorption correction using spherical harmonics,
 implemented in SCALE3 ABSPACK scaling algorithm.
;
_exptl_crystal_colour orange
_exptl_crystal_density_diffrn 1.933
_exptl_crystal_density_method 'not measured'
_exptl_crystal_description plate
_exptl_crystal_F_000 7288
_exptl_crystal_size_max 0.1863
_exptl_crystal_size_mid 0.1213
_exptl_crystal_size_min 0.0391
_refine_diff_density_max 1.332
_refine_diff_density_min -0.926
_refine_diff_density_rms 0.122
_refine_ls_extinction_method none
_refine_ls_goodness_of_fit_ref 1.021
_refine_ls_hydrogen_treatment constr
_refine_ls_matrix_type full
_refine_ls_number_parameters 3992
_refine_ls_number_reflns 45798
_refine_ls_number_restraints 195
_refine_ls_restrained_S_all 1.034
_refine_ls_R_factor_all 0.0617
_refine_ls_R_factor_gt 0.0508
_refine_ls_shift/su_max 0.002
_refine_ls_shift/su_mean 0.000
_refine_ls_structure_factor_coef Fsqd
_refine_ls_weighting_details 'calc w=1/[\s^2^(Fo^2^)+(0.0774P)^2^+5.9698P] where P=(Fo^2^+2Fc^2^)/3'
_refine_ls_weighting_scheme calc
_refine_ls_wR_factor_gt 0.1290
_refine_ls_wR_factor_ref 0.1403
_reflns_number_gt 38016
_reflns_number_total 45798
_reflns_threshold_expression >2sigma(I)
_cod_data_source_file ic5b01048_si_002.cif
_cod_data_source_block ab140
_cod_depositor_comments
;
The following automatic conversions were performed:
'_atom_site_symetry_multiplicity' tag replaced with
'_atom_site_symmetry_multiplicity' tag as specified in the
replacement file
'/usr/data/users/saulius/crontab/automatic-downloads/rss-feeds/ACS/lib/lists/replacement-tags.lst'.

Automatic conversion script
Id: cif_correct_tags 3376 2015-05-07 07:48:27Z andrius 

 Adding full bibliography for 4343458--4343460.cif.
;
_cod_original_cell_volume 12856.7(4)
_cod_original_formula_sum 'C50.63 H28.70 Ag Al Cl0.15 F36 Mo2 N2 O8 P2'
_cod_database_code 4343460

loop_
_symmetry_equiv_pos_as_xyz
'x, y, z'
'-x, -y, -z'

loop_
_atom_site_label
_atom_site_type_symbol
_atom_site_fract_x
_atom_site_fract_y
_atom_site_fract_z
_atom_site_U_iso_or_equiv
_atom_site_adp_type
_atom_site_occupancy
_atom_site_symmetry_multiplicity
_atom_site_calc_flag
_atom_site_refinement_flags
_atom_site_disorder_assembly
_atom_site_disorder_group
Ag1 Ag 0.875851(19) 0.791586(14) 0.262466(13) 0.02540(8) Uani 1 1 d . . .
Ag2 Ag 0.642246(18) 0.785926(14) 0.255891(12) 0.02356(8) Uani 1 1 d . . .
Ag3 Ag 0.16173(2) 0.300004(14) 0.228529(13) 0.02664(8) Uani 1 1 d . . .
Ag4 Ag 0.36912(2) 0.289632(14) 0.266870(13) 0.02738(8) Uani 1 1 d . . .
Mo11 Mo 0.70282(2) 0.803238(17) 0.390087(15) 0.02724(9) Uani 1 1 d . . .
Mo12 Mo 0.68468(2) 0.675367(16) 0.418862(14) 0.02343(9) Uani 1 1 d . . .
Mo21 Mo 0.83337(2) 0.909976(16) 0.100038(14) 0.02407(9) Uani 1 1 d . . .
Mo22 Mo 0.82687(2) 0.781250(16) 0.126320(14) 0.02224(8) Uani 1 1 d . . .
Mo31 Mo 0.34435(2) 0.437219(16) 0.107491(15) 0.02684(9) Uani 1 1 d . . .
Mo32 Mo 0.37827(2) 0.324744(16) 0.097525(14) 0.02251(8) Uani 1 1 d . . .
Mo41 Mo 0.15382(2) 0.294242(17) 0.390898(15) 0.02633(9) Uani 1 1 d . . .
Mo42 Mo 0.16984(2) 0.172983(16) 0.397796(14) 0.02347(8) Uani 1 1 d . . .
P11 P 0.76828(7) 0.75289(5) 0.33896(5) 0.0292(3) Uani 1 1 d . . .
P12 P 0.65884(7) 0.75327(5) 0.34423(5) 0.0281(3) Uani 1 1 d . . .
P21 P 0.85078(7) 0.83268(5) 0.17755(4) 0.0258(2) Uani 1 1 d . . .
P22 P 0.74544(7) 0.82885(5) 0.17431(5) 0.0276(3) Uani 1 1 d . . .
P31 P 0.38413(8) 0.34686(5) 0.16920(5) 0.0302(3) Uani 1 1 d . . .
P32 P 0.27935(7) 0.34258(5) 0.16476(5) 0.0301(3) Uani 1 1 d . . .
P41 P 0.25041(7) 0.25881(5) 0.33483(5) 0.0289(3) Uani 1 1 d . . .
P42 P 0.14779(8) 0.26191(6) 0.32532(5) 0.0321(3) Uani 1 1 d . . .
C111 C 0.6999(4) 0.8698(3) 0.3248(2) 0.0411(13) Uani 1 1 d . . .
C112 C 0.5948(4) 0.8009(2) 0.4147(2) 0.0392(13) Uani 1 1 d . . .
C113 C 0.7028(3) 0.8092(3) 0.4652(2) 0.0391(13) Uani 1 1 d . . .
H11A H 0.6609 0.7976 0.4973 0.047 Uiso 1 1 calc R . .
C114 C 0.7596(3) 0.7745(3) 0.4557(2) 0.0391(13) Uani 1 1 d . . .
H11B H 0.7632 0.7338 0.4794 0.047 Uiso 1 1 calc R . .
C115 C 0.8122(3) 0.8084(3) 0.4087(2) 0.0421(13) Uani 1 1 d . . .
H11C H 0.8595 0.7961 0.3933 0.051 Uiso 1 1 calc R . .
C116 C 0.7884(4) 0.8644(3) 0.3895(3) 0.0519(17) Uani 1 1 d . . .
H11D H 0.8168 0.8986 0.3585 0.062 Uiso 1 1 calc R . .
C117 C 0.7207(4) 0.8655(3) 0.4243(3) 0.0502(16) Uani 1 1 d . . .
H11E H 0.6943 0.9004 0.4228 0.060 Uiso 1 1 calc R . .
C121 C 0.7814(3) 0.6684(2) 0.4307(2) 0.0348(12) Uani 1 1 d . . .
C122 C 0.7169(3) 0.6312(2) 0.3755(2) 0.0352(12) Uani 1 1 d . . .
C123 C 0.5954(3) 0.6723(3) 0.4940(2) 0.0381(13) Uani 1 1 d . . .
H12A H 0.5868 0.7043 0.5055 0.046 Uiso 1 1 calc R . .
C124 C 0.5594(3) 0.6611(3) 0.4631(2) 0.0376(12) Uani 1 1 d . . .
H12B H 0.5209 0.6835 0.4495 0.045 Uiso 1 1 calc R . .
C125 C 0.5837(3) 0.6095(2) 0.4592(2) 0.0392(13) Uani 1 1 d . . .
H12C H 0.5642 0.5887 0.4430 0.047 Uiso 1 1 calc R . .
C126 C 0.6350(3) 0.5892(2) 0.4868(2) 0.0384(13) Uani 1 1 d . . .
H12D H 0.6567 0.5513 0.4942 0.046 Uiso 1 1 calc R . .
C127 C 0.6410(3) 0.6279(2) 0.5085(2) 0.0393(13) Uani 1 1 d . . .
H12E H 0.6694 0.6226 0.5329 0.047 Uiso 1 1 calc R . .
C211 C 0.7785(3) 0.9509(2) 0.1424(2) 0.0431(14) Uani 1 1 d . . .
C212 C 0.7479(3) 0.9127(2) 0.0738(2) 0.0427(14) Uani 1 1 d . . .
C213 C 0.8956(3) 0.9594(2) 0.0130(2) 0.0426(14) Uani 1 1 d . . .
H21A H 0.8787 0.9620 -0.0164 0.051 Uiso 1 1 calc R . .
C214 C 0.9427(3) 0.9202(2) 0.0343(2) 0.0423(14) Uani 1 1 d . . .
H21B H 0.9638 0.8892 0.0235 0.051 Uiso 1 1 calc R . .
C215 C 0.9585(3) 0.9346(2) 0.0711(3) 0.0423(14) Uani 1 1 d . . .
H21C H 0.9933 0.9158 0.0908 0.051 Uiso 1 1 calc R . .
C216 C 0.9217(3) 0.9833(2) 0.0723(2) 0.0407(14) Uani 1 1 d . . .
H21D H 0.9273 1.0057 0.0919 0.049 Uiso 1 1 calc R . .
C217 C 0.8825(3) 0.9985(2) 0.0365(2) 0.0370(13) Uani 1 1 d . . .
H21E H 0.8560 1.0339 0.0258 0.044 Uiso 1 1 calc R . .
C221 C 0.9347(3) 0.7893(2) 0.1099(2) 0.0314(11) Uani 1 1 d . . .
C222 C 0.8255(3) 0.7163(2) 0.1934(2) 0.0308(11) Uani 1 1 d . . .
C223 C 0.8185(3) 0.7101(3) 0.0990(2) 0.0379(13) Uani 1 1 d . . .
H22A H 0.8411 0.6727 0.1093 0.045 Uiso 1 1 calc R . .
C224 C 0.7471(3) 0.7194(2) 0.1230(2) 0.0363(12) Uani 1 1 d . . .
H22B H 0.7111 0.6896 0.1534 0.044 Uiso 1 1 calc R . .
C225 C 0.7334(3) 0.7759(3) 0.0933(2) 0.0375(13) Uani 1 1 d . . .
H22C H 0.6863 0.7932 0.0995 0.045 Uiso 1 1 calc R . .
C226 C 0.7953(3) 0.8017(3) 0.0504(2) 0.0399(13) Uani 1 1 d . . .
H22D H 0.7998 0.8406 0.0213 0.048 Uiso 1 1 calc R . .
C227 C 0.8479(3) 0.7614(3) 0.0541(2) 0.0404(14) Uani 1 1 d . . .
H22E H 0.8957 0.7667 0.0275 0.049 Uiso 1 1 calc R . .
C311 C 0.4503(3) 0.4520(2) 0.0928(2) 0.0394(13) Uani 1 1 d . . .
C312 C 0.3352(4) 0.4579(2) 0.1672(2) 0.0449(15) Uani 1 1 d . . .
C313 C 0.3566(4) 0.5045(3) 0.0245(2) 0.0503(16) Uani 1 1 d . . .
H31A H 0.4024 0.5163 -0.0048 0.060 Uiso 1 1 calc R . .
C314 C 0.3034(4) 0.4634(3) 0.0346(3) 0.0535(17) Uani 1 1 d . . .
H31B H 0.3052 0.4399 0.0147 0.064 Uiso 1 1 calc R . .
C315 C 0.2440(4) 0.4630(3) 0.0763(3) 0.0536(18) Uani 1 1 d . . .
H31C H 0.1964 0.4398 0.0906 0.064 Uiso 1 1 calc R . .
C316 C 0.2630(4) 0.5058(3) 0.0904(3) 0.0517(17) Uani 1 1 d . . .
H31D H 0.2303 0.5186 0.1161 0.062 Uiso 1 1 calc R . .
C317 C 0.3320(4) 0.5316(2) 0.0581(3) 0.0505(16) Uani 1 1 d . . .
H31E H 0.3565 0.5662 0.0563 0.061 Uiso 1 1 calc R . .
C321 C 0.3479(3) 0.2431(2) 0.1498(2) 0.0339(12) Uani 1 1 d . . .
C322 C 0.2864(3) 0.3249(3) 0.0801(2) 0.0387(13) Uani 1 1 d . . .
C323 C 0.4854(3) 0.2871(3) 0.0714(2) 0.0378(13) Uani 1 1 d . . .
H32A H 0.5038 0.2516 0.0936 0.045 Uiso 1 1 calc R . .
C324 C 0.4425(3) 0.2889(3) 0.0400(2) 0.0411(14) Uani 1 1 d . . .
H32B H 0.4262 0.2552 0.0356 0.049 Uiso 1 1 calc R . .
C325 C 0.4355(3) 0.3476(3) 0.0107(2) 0.0425(14) Uani 1 1 d . . .
H32C H 0.4118 0.3623 -0.0173 0.051 Uiso 1 1 calc R . .
C326 C 0.4737(3) 0.3821(2) 0.0238(2) 0.0346(12) Uani 1 1 d . . .
H32D H 0.4808 0.4252 0.0073 0.041 Uiso 1 1 calc R . .
C327 C 0.5047(3) 0.3445(3) 0.0616(2) 0.0376(13) Uani 1 1 d . . .
H32E H 0.5379 0.3564 0.0764 0.045 Uiso 1 1 calc R . .
C411 C 0.2438(3) 0.2934(2) 0.4108(2) 0.0374(13) Uani 1 1 d . . .
C412 C 0.1966(3) 0.3694(3) 0.3319(2) 0.0395(13) Uani 1 1 d . . .
C413 C 0.0560(3) 0.3474(3) 0.4044(3) 0.0467(15) Uani 1 1 d . . .
H41A H 0.0465 0.3844 0.3780 0.056 Uiso 1 1 calc R . .
C414 C 0.0270(3) 0.2920(3) 0.4167(3) 0.0447(15) Uani 1 1 d . . .
H41B H -0.0057 0.2828 0.4001 0.054 Uiso 1 1 calc R . .
C415 C 0.0468(3) 0.2518(3) 0.4602(2) 0.0441(14) Uani 1 1 d . . .
H41C H 0.0308 0.2097 0.4791 0.053 Uiso 1 1 calc R . .
C416 C 0.0888(3) 0.2827(3) 0.4738(2) 0.0432(14) Uani 1 1 d . . .
H41D H 0.1066 0.2664 0.5046 0.052 Uiso 1 1 calc R . .
C417 C 0.0946(3) 0.3423(3) 0.4393(2) 0.0438(15) Uani 1 1 d . . .
H41E H 0.1161 0.3750 0.4424 0.053 Uiso 1 1 calc R . .
C421 C 0.0643(3) 0.1663(2) 0.4061(2) 0.0387(13) Uani 1 1 d . . .
C422 C 0.1837(3) 0.1441(2) 0.3432(2) 0.0391(13) Uani 1 1 d . . .
C423 C 0.2543(3) 0.1501(2) 0.4439(2) 0.0394(13) Uani 1 1 d . . .
H42A H 0.2997 0.1742 0.4346 0.047 Uiso 1 1 calc R . .
C424 C 0.2478(3) 0.1064(2) 0.4280(2) 0.0412(14) Uani 1 1 d . . .
H42B H 0.2881 0.0932 0.4065 0.049 Uiso 1 1 calc R . .
C425 C 0.1758(3) 0.0795(2) 0.4530(2) 0.0390(13) Uani 1 1 d . . .
H42C H 0.1571 0.0441 0.4525 0.047 Uiso 1 1 calc R . .
C426 C 0.1391(3) 0.1077(2) 0.4841(2) 0.0369(12) Uani 1 1 d . . .
H42D H 0.0889 0.0962 0.5084 0.044 Uiso 1 1 calc R . .
C427 C 0.1869(3) 0.1510(2) 0.4787(2) 0.0380(12) Uani 1 1 d . . .
H42E H 0.1763 0.1759 0.4980 0.046 Uiso 1 1 calc R . .
O111 O 0.7000(3) 0.90876(19) 0.28804(19) 0.0619(13) Uani 1 1 d . . .
O112 O 0.5340(2) 0.8003(2) 0.42990(19) 0.0508(11) Uani 1 1 d . . .
O121 O 0.8346(2) 0.6623(2) 0.43992(18) 0.0483(10) Uani 1 1 d . . .
O122 O 0.7341(3) 0.60362(18) 0.35293(16) 0.0467(10) Uani 1 1 d . . .
O211 O 0.7502(3) 0.9766(2) 0.1645(2) 0.0651(15) Uani 1 1 d . . .
O212 O 0.7024(3) 0.9165(2) 0.0568(2) 0.0607(14) Uani 1 1 d . . .
O221 O 0.9962(2) 0.79154(17) 0.09974(16) 0.0380(9) Uani 1 1 d . . .
O222 O 0.8243(2) 0.67811(16) 0.23057(16) 0.0454(10) Uani 1 1 d . . .
O311 O 0.5101(2) 0.4638(2) 0.0832(2) 0.0559(12) Uani 1 1 d . . .
O312 O 0.3319(3) 0.4724(2) 0.19822(18) 0.0612(13) Uani 1 1 d . . .
O321 O 0.3328(3) 0.19584(17) 0.17784(18) 0.0488(11) Uani 1 1 d . . .
O322 O 0.2366(2) 0.3244(2) 0.0687(2) 0.0599(13) Uani 1 1 d . . .
O411 O 0.2936(2) 0.2952(2) 0.42244(17) 0.0490(10) Uani 1 1 d . . .
O412 O 0.2202(3) 0.41342(18) 0.29894(18) 0.0570(12) Uani 1 1 d . . .
O421 O 0.0040(2) 0.1602(2) 0.4124(2) 0.0569(12) Uani 1 1 d . . .
O422 O 0.1905(3) 0.1247(2) 0.31430(19) 0.0527(11) Uani 1 1 d . . .
N11 N -0.0512(2) 0.71874(16) 0.26392(15) 0.0237(8) Uani 1 1 d . . .
N12 N 0.0953(2) 0.37751(17) 0.23326(16) 0.0283(9) Uani 1 1 d . . .
N21 N 0.6057(2) 0.70359(17) 0.25279(15) 0.0254(8) Uani 1 1 d . . .
N22 N 0.4417(3) 0.35409(18) 0.27302(17) 0.0326(10) Uani 1 1 d . . .
N31 N 0.1076(2) 0.21929(17) 0.23441(16) 0.0280(9) Uani 1 1 d . . .
N32 N -0.0695(2) -0.12954(17) 0.26183(17) 0.0278(9) Uani 1 1 d . . .
N41 N 0.4170(2) 0.20931(17) 0.25711(15) 0.0251(8) Uani 1 1 d . . .
N42 N 0.5645(2) -0.14386(16) 0.25571(15) 0.0250(8) Uani 1 1 d . . .
C131 C 0.0008(3) 0.7239(2) 0.22124(19) 0.0269(10) Uani 1 1 d . . .
H13A H 0.0166 0.7615 0.1946 0.032 Uiso 1 1 calc R . .
C132 C 0.0327(3) 0.6781(2) 0.21357(19) 0.0276(10) Uani 1 1 d . . .
H13B H 0.0701 0.6843 0.1826 0.033 Uiso 1 1 calc R . .
C133 C -0.0717(3) 0.6655(2) 0.30073(18) 0.0282(10) Uani 1 1 d . . .
H13C H -0.1081 0.6608 0.3317 0.034 Uiso 1 1 calc R . .
C134 C -0.0430(3) 0.6165(2) 0.29651(19) 0.0302(11) Uani 1 1 d . . .
H13D H -0.0593 0.5795 0.3241 0.036 Uiso 1 1 calc R . .
C135 C 0.0099(3) 0.6222(2) 0.25163(19) 0.0252(10) Uani 1 1 d . . .
C136 C 0.0406(3) 0.5729(2) 0.24303(19) 0.0281(10) Uani 1 1 d . . .
H13E H 0.0874 0.5793 0.2190 0.034 Uiso 1 1 calc R . .
C137 C 0.0086(3) 0.5193(2) 0.2660(2) 0.0308(11) Uani 1 1 d . . .
H13F H -0.0372 0.5120 0.2913 0.037 Uiso 1 1 calc R . .
C138 C 0.0392(3) 0.4712(2) 0.25469(19) 0.0281(10) Uani 1 1 d . . .
C139 C 0.1108(3) 0.4727(3) 0.2282(3) 0.0547(19) Uani 1 1 d . . .
H13G H 0.1426 0.5059 0.2167 0.066 Uiso 1 1 calc R . .
C140 C 0.1361(3) 0.4258(2) 0.2185(3) 0.0503(18) Uani 1 1 d . . .
H14A H 0.1857 0.4281 0.2001 0.060 Uiso 1 1 calc R . .
C141 C -0.0027(3) 0.4216(3) 0.2703(3) 0.0440(15) Uani 1 1 d . . .
H14B H -0.0524 0.4182 0.2890 0.053 Uiso 1 1 calc R . .
C142 C 0.0269(3) 0.3762(3) 0.2591(3) 0.0450(15) Uani 1 1 d . . .
H14C H -0.0038 0.3423 0.2708 0.054 Uiso 1 1 calc R . .
C231 C 0.6390(3) 0.6549(2) 0.2659(2) 0.0322(11) Uani 1 1 d . . .
H23A H 0.6814 0.6551 0.2756 0.039 Uiso 1 1 calc R . .
C232 C 0.6161(3) 0.6046(2) 0.2663(2) 0.0365(12) Uani 1 1 d . . .
H23B H 0.6425 0.5715 0.2754 0.044 Uiso 1 1 calc R . .
C233 C 0.5537(3) 0.6031(2) 0.2533(2) 0.0303(11) Uani 1 1 d . . .
C234 C 0.5179(3) 0.6532(2) 0.2397(3) 0.0409(13) Uani 1 1 d . . .
H23C H 0.4750 0.6539 0.2305 0.049 Uiso 1 1 calc R . .
C235 C 0.5455(3) 0.7019(2) 0.2398(2) 0.0345(12) Uani 1 1 d . . .
H23D H 0.5209 0.7359 0.2301 0.041 Uiso 1 1 calc R . .
C236 C 0.5217(3) 0.5513(2) 0.2551(2) 0.0380(12) Uani 1 1 d . . .
H23E H 0.4736 0.5522 0.2533 0.046 Uiso 1 1 calc R . .
C237 C 0.5538(3) 0.5023(2) 0.2591(2) 0.0365(12) Uani 1 1 d . . .
H23F H 0.6030 0.5010 0.2585 0.044 Uiso 1 1 calc R . .
C238 C 0.5155(3) 0.4508(2) 0.2643(2) 0.0353(12) Uani 1 1 d . . .
C239 C 0.5516(3) 0.4106(2) 0.2486(3) 0.0431(14) Uani 1 1 d . . .
H23G H 0.6027 0.4151 0.2348 0.052 Uiso 1 1 calc R . .
C240 C 0.5127(3) 0.3633(3) 0.2531(3) 0.0438(14) Uani 1 1 d . . .
H24A H 0.5383 0.3365 0.2413 0.053 Uiso 1 1 calc R . .
C241 C 0.4418(4) 0.4390(3) 0.2865(3) 0.059(2) Uani 1 1 d . . .
H24B H 0.4145 0.4645 0.2992 0.070 Uiso 1 1 calc R . .
C242 C 0.4072(4) 0.3913(3) 0.2904(3) 0.0549(19) Uani 1 1 d . . .
H24C H 0.3565 0.3844 0.3062 0.066 Uiso 1 1 calc R . .
C331 C 0.0427(3) 0.1983(2) 0.2667(2) 0.0408(14) Uani 1 1 d . . .
H33A H 0.0186 0.2182 0.2868 0.049 Uiso 1 1 calc R . .
C332 C 0.0081(3) 0.1492(3) 0.2729(3) 0.0457(15) Uani 1 1 d . . .
H33B H -0.0392 0.1362 0.2963 0.055 Uiso 1 1 calc R . .
C333 C 0.1416(3) 0.1907(2) 0.2073(2) 0.0359(12) Uani 1 1 d . . .
H33C H 0.1883 0.2056 0.1837 0.043 Uiso 1 1 calc R . .
C334 C 0.1115(3) 0.1398(2) 0.2120(2) 0.0363(12) Uani 1 1 d . . .
H33D H 0.1381 0.1197 0.1929 0.044 Uiso 1 1 calc R . .
C335 C 0.0424(3) 0.1185(2) 0.2448(2) 0.0338(11) Uani 1 1 d . . .
C336 C 0.0056(3) 0.0661(2) 0.2509(2) 0.0370(12) Uani 1 1 d . . .
H33E H -0.0457 0.0632 0.2606 0.044 Uiso 1 1 calc R . .
C337 C 0.0389(3) 0.0226(2) 0.2436(2) 0.0377(12) Uani 1 1 d . . .
H33F H 0.0902 0.0251 0.2343 0.045 Uiso 1 1 calc R . .
C338 C 0.0014(3) -0.0297(2) 0.2491(2) 0.0330(11) Uani 1 1 d . . .
C339 C 0.0326(3) -0.0817(2) 0.2622(2) 0.0382(12) Uani 1 1 d . . .
H33G H 0.0789 -0.0840 0.2672 0.046 Uiso 1 1 calc R . .
C340 C -0.0037(3) -0.1297(2) 0.2678(2) 0.0319(11) Uani 1 1 d . . .
H34A H 0.0188 -0.1648 0.2763 0.038 Uiso 1 1 calc R . .
C341 C -0.0666(3) -0.0291(2) 0.2426(2) 0.0355(12) Uani 1 1 d . . .
H34B H -0.0901 0.0056 0.2341 0.043 Uiso 1 1 calc R . .
C342 C -0.1000(3) -0.0794(2) 0.2487(2) 0.0359(12) Uani 1 1 d . . .
H34C H -0.1459 -0.0782 0.2433 0.043 Uiso 1 1 calc R . .
C431 C 0.4798(3) 0.2101(2) 0.2237(2) 0.0303(11) Uani 1 1 d . . .
H43A H 0.5082 0.2459 0.2028 0.036 Uiso 1 1 calc R . .
C432 C 0.5059(3) 0.1621(2) 0.2176(2) 0.0365(12) Uani 1 1 d . . .
H43B H 0.5516 0.1651 0.1933 0.044 Uiso 1 1 calc R . .
C433 C 0.4655(3) 0.1085(2) 0.24708(19) 0.0290(10) Uani 1 1 d . . .
C434 C 0.3990(3) 0.1079(2) 0.28157(19) 0.0292(11) Uani 1 1 d . . .
H43C H 0.3688 0.0730 0.3024 0.035 Uiso 1 1 calc R . .
C435 C 0.3775(3) 0.1585(2) 0.28520(19) 0.0298(11) Uani 1 1 d . . .
H43D H 0.3320 0.1572 0.3090 0.036 Uiso 1 1 calc R . .
C436 C 0.4936(3) 0.0571(2) 0.2409(2) 0.0353(12) Uani 1 1 d . . .
H43E H 0.5371 0.0626 0.2139 0.042 Uiso 1 1 calc R . .
C437 C 0.4640(3) 0.0033(2) 0.2697(2) 0.0345(12) Uani 1 1 d . . .
H43F H 0.4190 -0.0028 0.2957 0.041 Uiso 1 1 calc R . .
C438 C 0.4968(3) -0.0475(2) 0.2637(2) 0.0306(11) Uani 1 1 d . . .
C439 C 0.5430(3) -0.0444(2) 0.21739(19) 0.0354(12) Uani 1 1 d . . .
H43G H 0.5529 -0.0089 0.1874 0.042 Uiso 1 1 calc R . .
C440 C 0.5746(3) -0.0928(2) 0.21472(19) 0.0310(11) Uani 1 1 d . . .
H44A H 0.6050 -0.0898 0.1822 0.037 Uiso 1 1 calc R . .
C441 C 0.4836(3) -0.1009(2) 0.3058(2) 0.0402(14) Uani 1 1 d . . .
H44B H 0.4509 -0.1056 0.3382 0.048 Uiso 1 1 calc R . .
C442 C 0.5183(3) -0.1470(2) 0.3002(2) 0.0339(12) Uani 1 1 d . . .
H44C H 0.5089 -0.1830 0.3295 0.041 Uiso 1 1 calc R . .
Al1 Al 0.79765(7) 0.37924(6) 0.58043(5) 0.0224(3) Uani 1 1 d . . .
O11 O 0.8214(2) 0.42895(18) 0.51766(14) 0.0413(9) Uani 1 1 d . . .
C11 C 0.8547(3) 0.4451(2) 0.46720(18) 0.0283(10) Uani 1 1 d . . .
C11A C 0.8493(4) 0.3959(3) 0.4512(3) 0.0526(16) Uani 1 1 d . . .
C11B C 0.9354(3) 0.4642(3) 0.4540(2) 0.0402(13) Uani 1 1 d . . .
C11C C 0.8177(4) 0.4976(3) 0.4369(2) 0.0472(15) Uani 1 1 d . . .
F11D F 0.9679(2) 0.49164(18) 0.40361(15) 0.0590(10) Uani 1 1 d . . .
F11C F 0.8591(3) 0.34489(17) 0.48773(17) 0.0741(13) Uani 1 1 d . . .
F11B F 0.8957(2) 0.4007(2) 0.40797(16) 0.0625(11) Uani 1 1 d . . .
F11F F 0.9715(2) 0.4177(2) 0.47125(17) 0.0639(11) Uani 1 1 d . . .
F11E F 0.9438(2) 0.4970(2) 0.4764(2) 0.0734(13) Uani 1 1 d . . .
F11A F 0.7828(2) 0.3891(2) 0.44862(18) 0.0654(12) Uani 1 1 d . . .
F11I F 0.8387(3) 0.54577(17) 0.4353(2) 0.0715(12) Uani 1 1 d . . .
F11H F 0.7475(2) 0.48893(17) 0.45499(15) 0.0540(9) Uani 1 1 d . . .
F11G F 0.8362(2) 0.5045(2) 0.38621(14) 0.0645(11) Uani 1 1 d . . .
O12 O 0.7305(2) 0.32902(18) 0.59378(17) 0.0446(10) Uani 1 1 d . . .
C12 C 0.6599(3) 0.3131(3) 0.6066(2) 0.0388(13) Uani 1 1 d . . .
C12A C 0.6318(4) 0.2712(3) 0.6651(3) 0.0542(17) Uani 1 1 d . . .
C12B C 0.6139(4) 0.3650(3) 0.5964(3) 0.0524(16) Uani 1 1 d . . .
C12C C 0.6523(4) 0.2807(3) 0.5742(3) 0.0549(18) Uani 1 1 d . . .
F12A F 0.5604(2) 0.2619(2) 0.68166(16) 0.0651(12) Uani 1 1 d . . .
F12B F 0.6528(3) 0.2914(2) 0.69290(16) 0.0706(12) Uani 1 1 d . . .
F12C F 0.6578(3) 0.21969(19) 0.67256(19) 0.0800(14) Uani 1 1 d . . .
F12F F 0.6479(3) 0.4096(2) 0.5531(2) 0.0798(14) Uani 1 1 d . . .
F12D F 0.5493(2) 0.3538(2) 0.5942(2) 0.0758(13) Uani 1 1 d . . .
F12E F 0.6014(2) 0.3837(2) 0.6338(2) 0.0699(12) Uani 1 1 d . . .
F12H F 0.6592(3) 0.3181(3) 0.52569(17) 0.0901(17) Uani 1 1 d . . .
F12I F 0.7034(3) 0.2462(2) 0.5708(2) 0.0815(15) Uani 1 1 d . . .
F12G F 0.5882(2) 0.2520(2) 0.59112(17) 0.0684(13) Uani 1 1 d . . .
O13 O 0.7663(2) 0.41490(19) 0.61900(17) 0.0445(10) Uani 1 1 d . A .
C13 C 0.7704(3) 0.4591(2) 0.6317(2) 0.0355(12) Uani 1 1 d . . .
C13A C 0.7000(12) 0.4413(12) 0.6857(10) 0.100(8) Uani 0.65 1 d P A 1
C13B C 0.7606(15) 0.5133(6) 0.5872(10) 0.094(7) Uani 0.65 1 d P A 1
C13C C 0.8414(6) 0.4640(5) 0.6414(6) 0.046(3) Uani 0.65 1 d P A 1
F13A F 0.6446(4) 0.4662(7) 0.6616(7) 0.146(7) Uani 0.65 1 d P A 1
F13B F 0.6939(6) 0.3944(4) 0.7146(3) 0.076(3) Uani 0.65 1 d P A 1
F13C F 0.7253(10) 0.4754(9) 0.7065(6) 0.185(11) Uani 0.65 1 d P A 1
F13D F 0.7193(6) 0.5091(3) 0.5643(3) 0.087(3) Uani 0.65 1 d P A 1
F13E F 0.7422(5) 0.5581(3) 0.6030(3) 0.064(2) Uani 0.65 1 d P A 1
F13H F 0.8950(3) 0.4515(3) 0.6124(3) 0.0573(18) Uani 0.65 1 d P A 1
F13F F 0.8300(8) 0.5315(3) 0.5511(3) 0.123(5) Uani 0.65 1 d P A 1
F13G F 0.8582(7) 0.5137(6) 0.6429(6) 0.057(3) Uani 0.65 1 d P A 1
F13I F 0.8311(7) 0.4206(3) 0.6949(4) 0.093(3) Uani 0.65 1 d P A 1
C13D C 0.8539(16) 0.4842(13) 0.6164(12) 0.063(8) Uiso 0.35 1 d P A 2
C13E C 0.7299(11) 0.4424(9) 0.6854(9) 0.045(5) Uiso 0.35 1 d PD A 2
C13F C 0.7429(11) 0.5222(15) 0.6038(8) 0.045(5) Uiso 0.35 1 d P A 2
F13K F 0.744(2) 0.3923(11) 0.7125(15) 0.213(18) Uiso 0.35 1 d PD A 2
F13L F 0.6560(11) 0.4374(8) 0.6861(7) 0.082(5) Uiso 0.35 1 d PD A 2
F13M F 0.7156(9) 0.4812(6) 0.7069(7) 0.052(4) Uiso 0.35 1 d PD A 2
F13E F 0.7267(12) 0.5508(9) 0.6328(9) 0.100(7) Uiso 0.35 1 d P A 2
F13D F 0.6817(10) 0.5099(7) 0.5979(8) 0.089(4) Uiso 0.35 1 d P A 2
F13G F 0.8549(14) 0.5232(12) 0.6319(9) 0.049(6) Uiso 0.35 1 d P A 2
F13F F 0.7898(14) 0.5552(12) 0.5619(10) 0.126(7) Uiso 0.35 1 d P A 2
F13H F 0.8728(12) 0.4341(9) 0.6574(10) 0.102(6) Uiso 0.35 1 d P A 2
F13I F 0.8932(10) 0.4898(8) 0.5773(8) 0.091(5) Uiso 0.35 1 d P A 2
O14 O 0.8729(2) 0.34423(17) 0.59193(15) 0.0398(9) Uani 1 1 d . . .
C14 C 0.9012(3) 0.2978(2) 0.6202(2) 0.0352(12) Uani 1 1 d . . .
C14A C 0.9838(3) 0.3135(3) 0.6035(2) 0.0420(14) Uani 1 1 d . . .
C14B C 0.8886(4) 0.2454(3) 0.6100(4) 0.065(2) Uani 1 1 d . . .
C14C C 0.8700(4) 0.2824(3) 0.6780(2) 0.0527(18) Uani 1 1 d . . .
F14C F 1.0162(2) 0.27445(18) 0.63490(16) 0.0590(10) Uani 1 1 d . . .
F14B F 0.9990(2) 0.36359(18) 0.60189(19) 0.0646(11) Uani 1 1 d . . .
F14F F 0.9307(3) 0.2025(2) 0.6278(3) 0.0976(19) Uani 1 1 d . . .
F14E F 0.9004(4) 0.2584(3) 0.5616(2) 0.1026(19) Uani 1 1 d . . .
F14D F 0.8214(3) 0.2232(2) 0.6329(3) 0.112(2) Uani 1 1 d . . .
F14A F 1.0156(2) 0.3166(3) 0.55655(15) 0.0783(15) Uani 1 1 d . . .
F14I F 0.8982(3) 0.3189(3) 0.69110(17) 0.0794(14) Uani 1 1 d . . .
F14H F 0.8842(3) 0.2306(2) 0.70716(18) 0.0934(19) Uani 1 1 d . . .
F14G F 0.7996(2) 0.2849(3) 0.69144(17) 0.0898(18) Uani 1 1 d . . .
Al2 Al 0.34810(7) 0.82613(6) 0.07047(5) 0.0218(3) Uani 1 1 d . . .
O21 O 0.3191(2) 0.75356(14) 0.10195(13) 0.0305(8) Uani 1 1 d . B .
C21 C 0.3242(3) 0.7012(2) 0.1021(2) 0.0329(11) Uani 1 1 d . . .
C21A C 0.3995(5) 0.6804(3) 0.1015(3) 0.0431(18) Uani 0.77 1 d P B 1
C21B C 0.3104(4) 0.7024(3) 0.0514(3) 0.0378(16) Uani 0.77 1 d P B 1
C21C C 0.2655(4) 0.6588(3) 0.1481(3) 0.0407(17) Uani 0.77 1 d P B 1
F21G F 0.2775(3) 0.60380(18) 0.1581(2) 0.0613(15) Uani 0.77 1 d P B 1
C21F C 0.325(2) 0.6595(17) 0.1626(16) 0.072(10) Uiso 0.23 1 d P B 2
C21D C 0.2562(16) 0.6813(13) 0.0971(12) 0.050(7) Uiso 0.23 1 d P B 2
C21E C 0.3931(17) 0.6950(14) 0.0670(13) 0.053(7) Uiso 0.23 1 d P B 2
F21G F 0.3096(13) 0.6046(9) 0.1726(9) 0.065(6) Uiso 0.23 1 d P B 2
F21C F 0.4045(3) 0.6648(2) 0.1509(2) 0.0844(15) Uani 1 1 d . . .
F21B F 0.4126(2) 0.63613(17) 0.0875(2) 0.0653(12) Uani 1 1 d . . .
F21A F 0.4507(2) 0.72295(18) 0.06764(18) 0.0595(10) Uani 1 1 d . . .
F21F F 0.3719(3) 0.72339(19) 0.01142(16) 0.0657(12) Uani 1 1 d . . .
F21E F 0.2556(2) 0.73476(17) 0.04224(17) 0.0586(10) Uani 1 1 d . . .
F21D F 0.2891(3) 0.6495(2) 0.0594(2) 0.0816(15) Uani 1 1 d . . .
F21I F 0.2653(3) 0.66787(17) 0.19089(15) 0.0744(14) Uani 1 1 d . . .
F21H F 0.2007(2) 0.66732(17) 0.14051(18) 0.0640(11) Uani 1 1 d . . .
O22 O 0.3665(2) 0.84553(15) 0.00513(13) 0.0314(8) Uani 1 1 d . . .
C22 C 0.3913(3) 0.8857(2) -0.04311(19) 0.0298(11) Uani 1 1 d . . .
C22A C 0.3642(3) 0.8669(3) -0.0787(2) 0.0407(13) Uani 1 1 d . . .
C22B C 0.3636(3) 0.9458(2) -0.0481(2) 0.0386(13) Uani 1 1 d . . .
C22C C 0.4757(3) 0.8922(3) -0.0612(2) 0.0433(14) Uani 1 1 d . . .
F22C F 0.3701(2) 0.91104(16) -0.12490(13) 0.0510(9) Uani 1 1 d . . .
F22B F 0.2965(2) 0.84685(16) -0.05747(13) 0.0502(9) Uani 1 1 d . . .
F22A F 0.4025(2) 0.82569(17) -0.08778(15) 0.0563(10) Uani 1 1 d . . .
F22F F 0.3693(2) 0.95611(14) -0.00933(13) 0.0472(8) Uani 1 1 d . . .
F22E F 0.4012(2) 0.98913(14) -0.09197(13) 0.0506(9) Uani 1 1 d . . .
F22D F 0.2951(2) 0.94717(15) -0.04691(14) 0.0499(8) Uani 1 1 d . . .
F22H F 0.5037(2) 0.91818(19) -0.11254(14) 0.0589(10) Uani 1 1 d . . .
F22I F 0.5012(2) 0.92147(19) -0.04131(16) 0.0596(10) Uani 1 1 d . . .
F22G F 0.5003(2) 0.84033(18) -0.04609(17) 0.0619(11) Uani 1 1 d . . .
O23 O 0.28140(18) 0.86285(14) 0.09452(14) 0.0288(7) Uani 1 1 d . . .
C23 C 0.2111(3) 0.8700(2) 0.1121(2) 0.0307(11) Uani 1 1 d . . .
C23A C 0.1831(3) 0.8373(3) 0.1717(2) 0.0396(13) Uani 1 1 d . . .
C23B C 0.1643(3) 0.8481(2) 0.0883(2) 0.0381(13) Uani 1 1 d . . .
C23C C 0.2045(3) 0.9361(3) 0.0962(3) 0.0431(14) Uani 1 1 d . . .
F23C F 0.2041(2) 0.78525(15) 0.18728(13) 0.0518(9) Uani 1 1 d . . .
F23B F 0.11010(19) 0.83345(17) 0.18885(15) 0.0546(9) Uani 1 1 d . . .
F23A F 0.2058(2) 0.86515(18) 0.19468(14) 0.0541(9) Uani 1 1 d . . .
F23F F 0.1014(2) 0.87113(18) 0.0906(2) 0.0632(11) Uani 1 1 d . . .
F23E F 0.1983(2) 0.86117(18) 0.03870(14) 0.0539(9) Uani 1 1 d . . .
F23D F 0.15115(18) 0.79151(14) 0.11174(15) 0.0455(8) Uani 1 1 d . . .
F23I F 0.2555(2) 0.95906(15) 0.10531(18) 0.0568(10) Uani 1 1 d . . .
F23H F 0.2122(2) 0.96351(15) 0.04578(16) 0.0583(10) Uani 1 1 d . . .
F23G F 0.1407(2) 0.94753(16) 0.12142(19) 0.0628(11) Uani 1 1 d . . .
O24 O 0.42556(19) 0.84142(17) 0.08071(14) 0.0340(8) Uani 1 1 d . . .
C24 C 0.4554(3) 0.8521(3) 0.1121(2) 0.0356(12) Uani 1 1 d . C .
C24A C 0.4098(3) 0.8234(3) 0.1686(3) 0.0553(17) Uani 1 1 d D . .
C24B C 0.4655(4) 0.9166(3) 0.0963(3) 0.074(3) Uani 1 1 d D . .
C24C C 0.5296(4) 0.8272(4) 0.1071(3) 0.066(2) Uani 1 1 d D . .
F24C F 0.4398(12) 0.8201(9) 0.2034(6) 0.049(3) Uani 0.73 1 d PD C 1
F24B F 0.3781(4) 0.7735(3) 0.1810(2) 0.0659(18) Uani 0.73 1 d PD C 1
F24A F 0.3540(3) 0.8566(3) 0.1769(2) 0.0597(15) Uani 0.73 1 d PD C 1
F24F F 0.4780(4) 0.9307(3) 0.1321(2) 0.0497(15) Uani 0.73 1 d PD C 1
F24E F 0.5247(4) 0.9410(3) 0.0511(2) 0.077(2) Uani 0.73 1 d PD C 1
F24D F 0.4118(4) 0.9448(2) 0.0829(3) 0.0687(19) Uani 0.73 1 d PD C 1
F24H F 0.5672(3) 0.8371(4) 0.0599(2) 0.076(2) Uani 0.73 1 d PD C 1
F24I F 0.5678(7) 0.8410(7) 0.1316(6) 0.098(6) Uani 0.73 1 d PD C 1
F24G F 0.5193(3) 0.7677(2) 0.1317(2) 0.0631(16) Uani 0.73 1 d PD C 1
F24A F 0.3415(7) 0.8035(10) 0.1817(8) 0.082(6) Uiso 0.27 1 d PD C 2
F24B F 0.430(2) 0.7672(9) 0.1768(14) 0.141(12) Uiso 0.27 1 d PD C 2
F24C F 0.449(3) 0.818(3) 0.200(2) 0.08(2) Uiso 0.27 1 d PD C 2
F24E F 0.452(2) 0.9522(12) 0.0539(9) 0.130(12) Uiso 0.27 1 d PD C 2
F24H F 0.5636(16) 0.8743(11) 0.0603(9) 0.125(10) Uiso 0.27 1 d PD C 2
F24D F 0.3946(12) 0.9181(17) 0.1258(15) 0.158(12) Uiso 0.27 1 d PD C 2
F24F F 0.5052(12) 0.9274(12) 0.1216(10) 0.076(9) Uiso 0.27 1 d PD C 2
F24G F 0.5440(17) 0.7864(12) 0.0907(13) 0.123(9) Uiso 0.27 1 d PD C 2
F24I F 0.5696(12) 0.8406(8) 0.1310(8) 0.036(6) Uiso 0.27 1 d PD C 2
Al3 Al 0.88943(7) 0.30295(6) 0.07069(5) 0.0253(3) Uani 1 1 d . . .
O31 O 0.9151(2) 0.32658(17) 0.00456(14) 0.0356(8) Uani 1 1 d . . .
C31 C 0.9434(3) 0.3719(2) -0.0416(2) 0.0357(12) Uani 1 1 d . . .
C31A C 0.8923(5) 0.4198(3) -0.0488(3) 0.064(2) Uani 1 1 d . . .
C31B C 1.0202(4) 0.3953(3) -0.0472(3) 0.0551(17) Uani 1 1 d . . .
C31C C 0.9527(4) 0.3498(3) -0.0839(2) 0.0532(17) Uani 1 1 d . . .
F31C F 0.8328(3) 0.4027(2) -0.0557(2) 0.0884(16) Uani 1 1 d . . .
F31B F 0.9209(3) 0.47000(18) -0.08731(18) 0.0764(13) Uani 1 1 d . . .
F31A F 0.8708(3) 0.43075(18) -0.00622(18) 0.0697(12) Uani 1 1 d . . .
F31F F 1.0575(2) 0.3520(2) -0.02676(17) 0.0621(10) Uani 1 1 d . . .
F31E F 1.0135(3) 0.42908(19) -0.02217(17) 0.0693(12) Uani 1 1 d . . .
F31D F 1.0568(3) 0.4256(2) -0.09644(17) 0.0797(14) Uani 1 1 d . . .
F31I F 1.0119(2) 0.32097(19) -0.08884(16) 0.0620(11) Uani 1 1 d . . .
F31H F 0.9591(3) 0.3942(2) -0.13055(15) 0.0828(15) Uani 1 1 d . . .
F31G F 0.8957(2) 0.31488(18) -0.07321(15) 0.0590(10) Uani 1 1 d . . .
O32 O 0.9534(2) 0.33220(17) 0.08461(15) 0.0360(8) Uani 1 1 d . D .
C32 C 0.9753(3) 0.3448(3) 0.1180(2) 0.0395(13) Uani 1 1 d . . .
C32A C 0.9600(7) 0.2880(5) 0.1708(4) 0.041(2) Uiso 0.55 1 d P D 1
C32B C 0.9345(6) 0.3927(5) 0.1299(5) 0.040(2) Uiso 0.55 1 d P D 1
C32C C 1.0560(9) 0.3636(8) 0.0967(7) 0.060(4) Uiso 0.55 1 d P D 1
F32H F 1.0715(6) 0.4111(7) 0.0617(3) 0.099(4) Uani 0.55 1 d P D 1
F32D F 0.8683(6) 0.3743(5) 0.1606(4) 0.067(3) Uani 0.55 1 d P D 1
F32A F 1.0043(6) 0.2478(4) 0.1664(4) 0.074(2) Uani 0.55 1 d P D 1
F32G F 1.0894(6) 0.3209(7) 0.0769(6) 0.085(4) Uani 0.55 1 d P D 1
C32D C 0.9317(10) 0.3104(8) 0.1741(7) 0.062(4) Uiso 0.45 1 d P D 2
C32E C 0.9686(11) 0.4125(9) 0.1043(8) 0.065(4) Uiso 0.45 1 d P D 2
C32F C 1.0578(7) 0.3377(6) 0.1078(5) 0.030(3) Uiso 0.45 1 d P D 2
F32H F 1.0616(7) 0.2785(6) 0.1309(5) 0.080(3) Uani 0.45 1 d P D 2
F32D F 1.0215(9) 0.4445(5) 0.0613(5) 0.088(4) Uani 0.45 1 d P D 2
F32G F 1.0925(7) 0.3568(6) 0.0599(5) 0.058(3) Uani 0.45 1 d P D 2
F32A F 0.8674(6) 0.3326(9) 0.1827(5) 0.096(5) Uani 0.45 1 d P D 2
F32C F 0.9657(2) 0.3019(2) 0.20893(16) 0.0678(12) Uani 1 1 d . . .
F32B F 0.9039(4) 0.2610(2) 0.18358(17) 0.0938(19) Uani 1 1 d . . .
F32E F 0.9697(3) 0.4180(2) 0.1488(2) 0.0839(15) Uani 1 1 d . . .
F32F F 0.9195(4) 0.4310(2) 0.0899(2) 0.108(2) Uani 1 1 d . . .
F32I F 1.0877(2) 0.3569(3) 0.1326(2) 0.0904(18) Uani 1 1 d . . .
O33 O 0.80681(18) 0.32340(15) 0.09703(14) 0.0313(8) Uani 1 1 d . E .
C33 C 0.7342(3) 0.3153(2) 0.1160(2) 0.0340(12) Uani 1 1 d . . .
C33A C 0.7034(7) 0.3736(6) 0.0935(6) 0.051(3) Uiso 0.55 1 d P E 1
C33B C 0.7110(7) 0.2917(6) 0.1781(5) 0.051(3) Uiso 0.55 1 d P E 1
C33C C 0.7007(5) 0.2723(4) 0.1027(4) 0.0283(19) Uiso 0.55 1 d P E 1
F33A F 0.7066(8) 0.3876(5) 0.0452(6) 0.102(5) Uani 0.55 1 d P E 1
F33D F 0.7192(7) 0.3339(8) 0.1906(5) 0.091(5) Uani 0.55 1 d P E 1
F33I F 0.7068(6) 0.2174(5) 0.1333(5) 0.061(3) Uani 0.55 1 d P E 1
C33E C 0.7123(10) 0.2630(8) 0.1686(7) 0.065(4) Uiso 0.45 1 d P E 2
C33D C 0.7046(10) 0.3691(8) 0.1221(7) 0.059(4) Uiso 0.45 1 d P E 2
C33F C 0.7019(9) 0.3063(8) 0.0773(7) 0.057(4) Uiso 0.45 1 d P E 2
F33D F 0.7174(7) 0.2148(6) 0.1584(7) 0.080(4) Uani 0.45 1 d P E 2
F33I F 0.6993(8) 0.3579(7) 0.0404(6) 0.085(4) Uani 0.45 1 d P E 2
F33A F 0.7163(8) 0.3692(8) 0.1646(7) 0.083(5) Uani 0.45 1 d P E 2
F33B F 0.6340(2) 0.3725(2) 0.1248(3) 0.0924(19) Uani 1 1 d . . .
F33C F 0.7403(3) 0.4165(2) 0.0886(3) 0.102(2) Uani 1 1 d . . .
F33F F 0.7525(3) 0.2548(3) 0.19561(17) 0.0938(19) Uani 1 1 d . . .
F33E F 0.6429(2) 0.2673(3) 0.19790(19) 0.0957(19) Uani 1 1 d . . .
F33H F 0.7377(2) 0.2764(2) 0.05625(18) 0.0666(12) Uani 1 1 d . . .
F33G F 0.63161(19) 0.27840(19) 0.10512(19) 0.0620(11) Uani 1 1 d . . .
O34 O 0.8833(2) 0.22790(16) 0.09659(15) 0.0379(9) Uani 1 1 d . . .
C34 C 0.9074(3) 0.1805(2) 0.0908(2) 0.0324(11) Uani 1 1 d . . .
C34A C 0.8583(4) 0.1267(3) 0.1363(2) 0.0505(16) Uani 1 1 d . . .
C34B C 0.9865(4) 0.1738(3) 0.0920(3) 0.0504(16) Uani 1 1 d . . .
C34C C 0.9026(3) 0.1805(2) 0.0393(2) 0.0373(12) Uani 1 1 d . . .
F34A F 0.8477(3) 0.13012(18) 0.18056(14) 0.0704(13) Uani 1 1 d . . .
F34B F 0.8881(3) 0.07698(16) 0.14095(16) 0.0695(13) Uani 1 1 d . . .
F34C F 0.7945(2) 0.12354(17) 0.12915(17) 0.0641(11) Uani 1 1 d . . .
F34F F 1.0258(2) 0.22395(19) 0.06276(16) 0.0572(10) Uani 1 1 d . . .
F34E F 0.9911(3) 0.1561(2) 0.13921(17) 0.0701(12) Uani 1 1 d . . .
F34D F 1.0186(2) 0.1360(2) 0.07301(18) 0.0664(12) Uani 1 1 d . . .
F34H F 0.84416(19) 0.20362(15) 0.02871(14) 0.0468(8) Uani 1 1 d . . .
F34I F 0.9034(2) 0.12851(16) 0.03930(15) 0.0557(10) Uani 1 1 d . . .
F34G F 0.9590(2) 0.21335(16) -0.00019(12) 0.0472(8) Uani 1 1 d . . .
Al4 Al 0.66912(8) 0.14720(6) 0.41489(5) 0.0258(3) Uani 1 1 d . . .
O41 O 0.7155(2) 0.10745(17) 0.38327(17) 0.0438(10) Uani 1 1 d . . .
C41 C 0.7178(4) 0.0738(3) 0.3587(2) 0.0458(15) Uani 1 1 d . . .
C41A C 0.6469(4) 0.0326(3) 0.3811(3) 0.0484(15) Uani 1 1 d . . .
C41B C 0.7822(4) 0.0359(4) 0.3659(4) 0.073(3) Uani 1 1 d . . .
C41C C 0.7290(6) 0.1119(4) 0.2998(3) 0.081(3) Uani 1 1 d . . .
F41C F 0.6253(2) 0.01261(19) 0.43217(16) 0.0640(11) Uani 1 1 d . . .
F41B F 0.6552(3) -0.01097(17) 0.36817(19) 0.0655(11) Uani 1 1 d . . .
F41A F 0.5947(2) 0.06186(19) 0.36474(18) 0.0650(11) Uani 1 1 d . . .
F41F F 0.8398(2) 0.0672(2) 0.3595(3) 0.0913(19) Uani 1 1 d . . .
F41E F 0.8012(3) 0.0120(2) 0.3316(2) 0.0961(19) Uani 1 1 d . . .
F41D F 0.7667(2) -0.00692(19) 0.4131(2) 0.0736(13) Uani 1 1 d . . .
F41I F 0.7166(4) 0.0806(2) 0.27621(19) 0.100(2) Uani 1 1 d . . .
F41H F 0.7978(4) 0.1354(3) 0.2779(2) 0.118(3) Uani 1 1 d . . .
F41G F 0.6852(4) 0.1534(2) 0.29412(19) 0.0974(19) Uani 1 1 d . . .
O42 O 0.7255(2) 0.20415(18) 0.40350(17) 0.0431(9) Uani 1 1 d . G .
C42 C 0.7784(3) 0.2464(3) 0.3723(3) 0.0478(16) Uani 1 1 d . . .
C42C C 0.7789(5) 0.2888(4) 0.3960(3) 0.071(2) Uani 1 1 d . F .
F42I F 0.8156(6) 0.2618(4) 0.4330(4) 0.096(3) Uani 0.63 1 d P F 1
F42G F 0.7181(4) 0.2984(3) 0.4203(3) 0.068(2) Uani 0.63 1 d P F 1
F42H F 0.8167(6) 0.3396(4) 0.3619(4) 0.068(2) Uani 0.63 1 d P F 1
F42I F 0.7483(10) 0.2738(7) 0.4419(6) 0.079(4) Uiso 0.37 1 d P F 2
F42G F 0.7143(12) 0.3206(9) 0.3746(9) 0.122(6) Uiso 0.37 1 d P F 2
F42H F 0.8338(11) 0.3269(8) 0.3759(7) 0.072(6) Uiso 0.37 1 d P F 2
C42A C 0.8502(9) 0.2211(7) 0.3541(7) 0.066(4) Uiso 0.55 1 d P G 1
C42B C 0.7528(9) 0.2865(6) 0.3205(5) 0.052(3) Uiso 0.55 1 d P G 1
F42D F 0.7032(4) 0.3153(3) 0.3296(3) 0.064(2) Uani 0.55 1 d P G 1
F42A F 0.8538(5) 0.2010(4) 0.3232(5) 0.088(4) Uani 0.55 1 d P G 1
F42B F 0.8566(4) 0.1774(5) 0.4033(7) 0.103(5) Uani 0.55 1 d P G 1
F42C F 0.9026(15) 0.2595(17) 0.3352(12) 0.104(10) Uani 0.55 1 d P G 1
F42E F 0.7337(6) 0.2463(4) 0.3043(3) 0.075(3) Uani 0.55 1 d P G 1
F42F F 0.8120(11) 0.3179(7) 0.2831(5) 0.101(7) Uani 0.55 1 d P G 1
C42E C 0.7866(14) 0.2728(10) 0.3160(9) 0.076(6) Uiso 0.45 1 d P G 2
C42D C 0.8549(10) 0.2193(8) 0.3785(8) 0.055(4) Uiso 0.45 1 d P G 2
F42A F 0.8558(10) 0.2146(9) 0.4285(8) 0.132(6) Uiso 0.45 1 d P G 2
F42B F 0.8622(9) 0.1721(8) 0.3774(6) 0.084(5) Uiso 0.45 1 d P G 2
F42C F 0.9125(19) 0.2577(19) 0.3488(15) 0.070(6) Uani 0.45 1 d P G 2
F42D F 0.8221(10) 0.2297(8) 0.2981(7) 0.115(5) Uiso 0.45 1 d P G 2
F42K F 0.7240(10) 0.2749(8) 0.3085(7) 0.114(6) Uiso 0.45 1 d PD G 2
F42L F 0.8270(13) 0.3200(13) 0.2871(12) 0.106(9) Uiso 0.45 1 d PD G 2
O43 O 0.6374(2) 0.10871(17) 0.48054(15) 0.0397(9) Uani 1 1 d . H .
C43 C 0.6531(4) 0.0820(3) 0.5258(2) 0.0406(13) Uani 1 1 d . . .
C43C C 0.6701(4) 0.1270(3) 0.5441(3) 0.0514(16) Uani 1 1 d . H .
F43I F 0.6660(2) 0.1034(2) 0.59391(16) 0.0647(11) Uani 1 1 d . . .
F43H F 0.6279(3) 0.1688(2) 0.5353(2) 0.0807(15) Uani 1 1 d . . .
F43G F 0.7381(3) 0.1521(2) 0.5175(2) 0.0825(14) Uani 1 1 d . . .
C43A C 0.7070(10) 0.0428(8) 0.5241(7) 0.049(5) Uiso 0.50 1 d P H 1
C43B C 0.5747(12) 0.0485(9) 0.5688(9) 0.049(6) Uiso 0.50 1 d P H 1
F43C F 0.7388(12) 0.0241(9) 0.5634(7) 0.054(4) Uani 0.50 1 d PU H 1
F43B F 0.7703(9) 0.0777(7) 0.4738(7) 0.063(4) Uani 0.50 1 d P H 1
F43F F 0.5944(11) 0.0062(10) 0.6107(7) 0.064(4) Uani 0.50 1 d P H 1
F43E F 0.5466(9) 0.0220(6) 0.5492(6) 0.056(4) Uani 0.50 1 d P H 1
F43D F 0.5460(13) 0.0879(15) 0.5822(10) 0.165(13) Uani 0.50 1 d P H 1
F43A F 0.6670(7) -0.0109(5) 0.5273(5) 0.085(3) Uiso 0.50 1 d P H 1
C43D C 0.7327(11) 0.0558(7) 0.5120(8) 0.062(5) Uani 0.50 1 d PDU H 2
C43E C 0.5990(12) 0.0356(9) 0.5629(6) 0.057(5) Uani 0.50 1 d PU H 2
F43K F 0.7060(4) 0.0036(3) 0.5107(3) 0.0444(16) Uiso 0.50 1 d PD H 2
F43B F 0.7699(13) 0.0690(16) 0.4816(10) 0.208(18) Uani 0.50 1 d PD H 2
F43C F 0.7553(15) 0.0381(11) 0.5513(9) 0.079(7) Uani 0.50 1 d PDU H 2
F43D F 0.5344(8) 0.0709(7) 0.5839(4) 0.055(4) Uani 0.50 1 d P H 2
F43E F 0.5686(12) 0.0086(8) 0.5456(9) 0.091(7) Uani 0.50 1 d P H 2
F43F F 0.6190(14) -0.0028(12) 0.6021(10) 0.089(7) Uani 0.50 1 d P H 2
O44 O 0.5943(2) 0.16940(18) 0.39417(15) 0.0378(9) Uani 1 1 d . . .
C44 C 0.5254(3) 0.1827(2) 0.4051(2) 0.0342(12) Uani 1 1 d . . .
C44A C 0.4962(4) 0.1893(3) 0.3604(3) 0.0513(17) Uani 1 1 d . . .
C44B C 0.5203(4) 0.2400(3) 0.4110(3) 0.0486(15) Uani 1 1 d . . .
C44C C 0.4769(3) 0.1338(3) 0.4565(2) 0.0394(13) Uani 1 1 d . . .
F44C F 0.4350(2) 0.21600(19) 0.36184(17) 0.0631(11) Uani 1 1 d . . .
F44B F 0.5430(2) 0.2198(2) 0.31499(14) 0.0626(11) Uani 1 1 d . . .
F44A F 0.4804(3) 0.13756(18) 0.36289(17) 0.0633(11) Uani 1 1 d . . .
F44F F 0.5467(3) 0.28550(16) 0.36561(16) 0.0624(11) Uani 1 1 d . . .
F44E F 0.5611(2) 0.24063(17) 0.44047(15) 0.0556(9) Uani 1 1 d . . .
F44D F 0.4539(2) 0.24948(18) 0.43303(18) 0.0625(11) Uani 1 1 d . . .
F44I F 0.40705(19) 0.13562(18) 0.45939(17) 0.0573(10) Uani 1 1 d . . .
F44H F 0.48313(19) 0.13911(17) 0.49787(13) 0.0489(8) Uani 1 1 d . . .
F44G F 0.4960(2) 0.08263(15) 0.45964(15) 0.0481(8) Uani 1 1 d . . .
C1S C 0.8164(8) 0.5049(7) 0.2030(5) 0.154(8) Uani 1 1 d . . .
H1SA H 0.8365 0.5112 0.1678 0.185 Uiso 1 1 calc R . .
C2S C 0.8376(6) 0.5420(4) 0.2202(4) 0.093(3) Uani 1 1 d . . .
H2SA H 0.8737 0.5729 0.1977 0.112 Uiso 1 1 calc R . .
C3S C 0.8062(4) 0.5335(4) 0.2694(3) 0.0633(19) Uani 1 1 d . . .
H3SA H 0.8209 0.5587 0.2816 0.076 Uiso 1 1 calc R . .
C4S C 0.7571(6) 0.4927(4) 0.3003(4) 0.080(3) Uani 1 1 d . . .
H4SA H 0.7352 0.4893 0.3344 0.096 Uiso 1 1 calc R . .
C5S C 0.7356(5) 0.4543(4) 0.2860(4) 0.081(3) Uani 1 1 d . . .
H5SA H 0.6993 0.4241 0.3100 0.097 Uiso 1 1 calc R . .
C6S C 0.7662(6) 0.4586(5) 0.2363(5) 0.104(4) Uani 1 1 d . . .
H6SA H 0.7533 0.4312 0.2257 0.125 Uiso 1 1 calc R . .
C11S C 0.5339(7) 0.4129(5) 0.3912(3) 0.082(3) Uani 1 1 d . . .
H11F H 0.5170 0.3925 0.3756 0.098 Uiso 1 1 calc R . .
C12S C 0.5011(6) 0.4683(6) 0.3915(4) 0.095(3) Uani 1 1 d . . .
H12F H 0.4609 0.4810 0.3790 0.114 Uiso 1 1 calc R . .
C13S C 0.5309(6) 0.4993(4) 0.4102(4) 0.079(3) Uani 1 1 d . . .
H13H H 0.5161 0.5364 0.4070 0.095 Uiso 1 1 calc R . .
C14S C 0.5834(5) 0.4750(4) 0.4340(5) 0.084(3) Uani 1 1 d . . .
H14D H 0.6015 0.4931 0.4508 0.100 Uiso 1 1 calc R . .
C15S C 0.6078(5) 0.4256(4) 0.4328(4) 0.090(3) Uani 1 1 d . . .
H15A H 0.6452 0.4097 0.4477 0.108 Uiso 1 1 calc R . .
C16S C 0.5789(5) 0.3960(4) 0.4096(4) 0.077(3) Uani 1 1 d . . .
H16A H 0.5979 0.3611 0.4096 0.092 Uiso 1 1 calc R . .
C21S C 0.7114(18) 0.6264(12) 0.0658(9) 0.134(9) Uani 0.65 1 d P I 1
H21F H 0.7558 0.6496 0.0458 0.160 Uiso 0.65 1 calc PR I 1
C22S C 0.7036(15) 0.5668(12) 0.0776(9) 0.092(6) Uani 0.65 1 d P I 1
H22F H 0.7450 0.5488 0.0666 0.110 Uiso 0.65 1 calc PR I 1
C23S C 0.6392(11) 0.5343(6) 0.1040(5) 0.074(4) Uani 0.65 1 d P I 1
H23H H 0.6353 0.4950 0.1094 0.089 Uiso 0.65 1 calc PR I 1
C24S C 0.5803(16) 0.5591(8) 0.1226(5) 0.093(6) Uani 0.65 1 d P I 1
H24D H 0.5346 0.5377 0.1416 0.112 Uiso 0.65 1 calc PR I 1
C25S C 0.5903(16) 0.6207(12) 0.1119(8) 0.105(9) Uani 0.65 1 d P I 1
H25A H 0.5520 0.6402 0.1246 0.126 Uiso 0.65 1 calc PR I 1
C26S C 0.6536(16) 0.6463(12) 0.0843(10) 0.110(7) Uiso 0.65 1 d P I 1
H26A H 0.6582 0.6862 0.0766 0.132 Uiso 0.65 1 calc PR I 1
C71S C 0.6108(19) 0.5503(9) 0.1202(14) 0.12(3) Uiso 0.35 1 d PG J 2
H71A H 0.5814 0.5149 0.1403 0.149 Uiso 0.35 1 calc PR J 2
C72S C 0.681(2) 0.5510(10) 0.0903(14) 0.12(3) Uiso 0.35 1 d PG J 2
H72A H 0.6995 0.5161 0.0898 0.141 Uiso 0.35 1 calc PR J 2
C73S C 0.7239(13) 0.6028(14) 0.0610(10) 0.076(10) Uiso 0.35 1 d PG J 2
H73A H 0.7718 0.6034 0.0405 0.091 Uiso 0.35 1 calc PR J 2
C74S C 0.6967(11) 0.6539(10) 0.0616(9) 0.081(11) Uiso 0.35 1 d PG J 2
H74A H 0.7261 0.6893 0.0416 0.097 Uiso 0.35 1 calc PR J 2
C75S C 0.6266(12) 0.6532(9) 0.0916(9) 0.054(6) Uiso 0.35 1 d PG J 2
H75A H 0.6080 0.6881 0.0920 0.065 Uiso 0.35 1 calc PR J 2
C76S C 0.5836(10) 0.6014(13) 0.1209(10) 0.070(11) Uiso 0.35 1 d PG J 2
H76A H 0.5357 0.6009 0.1414 0.084 Uiso 0.35 1 calc PR J 2
C31S C 0.2284(11) -0.0561(7) 0.2969(8) 0.110(6) Uani 0.70 1 d P K 1
H31F H 0.2021 -0.0855 0.3291 0.132 Uiso 0.70 1 calc PR K 1
C32S C 0.2698(13) -0.0699(9) 0.2620(10) 0.114(7) Uani 0.70 1 d P K 1
H32F H 0.2663 -0.1082 0.2649 0.136 Uiso 0.70 1 calc PR K 1
C33S C 0.3202(16) -0.0279(13) 0.2195(11) 0.133(12) Uani 0.70 1 d P K 1
H33H H 0.3574 -0.0391 0.1972 0.159 Uiso 0.70 1 calc PR K 1
C34S C 0.3161(8) 0.0336(6) 0.2089(5) 0.072(4) Uani 0.70 1 d P K 1
H34D H 0.3468 0.0635 0.1790 0.087 Uiso 0.70 1 calc PR K 1
C35S C 0.2644(9) 0.0439(6) 0.2458(7) 0.054(3) Uani 0.70 1 d P K 1
H35A H 0.2581 0.0826 0.2417 0.065 Uiso 0.70 1 calc PR K 1
C36S C 0.2217(9) 0.0003(7) 0.2883(7) 0.085(4) Uani 0.70 1 d P K 1
H36A H 0.1859 0.0093 0.3129 0.102 Uiso 0.70 1 calc PR K 1
C81S C 0.3126(17) -0.0175(14) 0.2096(10) 0.11(2) Uiso 0.30 1 d PG L 2
H81A H 0.3385 -0.0173 0.1771 0.129 Uiso 0.30 1 calc PR L 2
C82S C 0.3040(17) -0.0676(11) 0.2545(12) 0.066(10) Uiso 0.30 1 d PG L 2
H82A H 0.3241 -0.1016 0.2528 0.080 Uiso 0.30 1 calc PR L 2
C83S C 0.2661(18) -0.0679(12) 0.3021(10) 0.111(17) Uiso 0.30 1 d PG L 2
H83A H 0.2602 -0.1021 0.3328 0.133 Uiso 0.30 1 calc PR L 2
C84S C 0.2367(19) -0.0182(16) 0.3046(10) 0.102(19) Uiso 0.30 1 d PG L 2
H84A H 0.2108 -0.0184 0.3371 0.122 Uiso 0.30 1 calc PR L 2
C85S C 0.2453(19) 0.0319(13) 0.2596(14) 0.09(2) Uiso 0.30 1 d PG L 2
H85A H 0.2253 0.0659 0.2614 0.104 Uiso 0.30 1 calc PR L 2
C86S C 0.2833(18) 0.0322(11) 0.2121(11) 0.074(11) Uiso 0.30 1 d PG L 2
H86A H 0.2891 0.0664 0.1814 0.089 Uiso 0.30 1 calc PR L 2
C41S C 0.3191(7) 0.1680(7) 0.0374(7) 0.083(4) Uani 0.70 1 d P M 1
H41F H 0.3681 0.1796 0.0170 0.100 Uiso 0.70 1 calc PR M 1
C42S C 0.2945(9) 0.1106(7) 0.0586(7) 0.076(4) Uani 0.70 1 d P M 1
H42F H 0.3271 0.0825 0.0558 0.091 Uiso 0.70 1 calc PR M 1
C43S C 0.2152(12) 0.0929(8) 0.0862(7) 0.073(6) Uani 0.70 1 d P M 1
H43H H 0.1937 0.0550 0.0986 0.087 Uiso 0.70 1 calc PR M 1
C44S C 0.1807(6) 0.1346(6) 0.0911(4) 0.067(3) Uani 0.70 1 d P M 1
H44D H 0.1316 0.1249 0.1118 0.081 Uiso 0.70 1 calc PR M 1
C45S C 0.2046(7) 0.1919(5) 0.0704(5) 0.067(3) Uani 0.70 1 d P M 1
H45A H 0.1729 0.2204 0.0737 0.080 Uiso 0.70 1 calc PR M 1
C46S C 0.2779(7) 0.2057(8) 0.0444(6) 0.081(4) Uani 0.70 1 d P M 1
H46A H 0.2976 0.2443 0.0316 0.098 Uiso 0.70 1 calc PR M 1
Cl1S Cl 0.1810(4) 0.0918(4) 0.0883(4) 0.0420(15) Uani 0.30 1 d PD N 2
Cl2S Cl 0.3008(5) 0.1632(4) 0.0791(5) 0.094(3) Uani 0.30 1 d P N 2
C7S C 0.2670(15) 0.1004(19) 0.0820(16) 0.071(12) Uiso 0.30 1 d PD N 2
H7SA H 0.2949 0.0964 0.0502 0.086 Uiso 0.30 1 calc PR N 2
H7SB H 0.2772 0.0679 0.1113 0.086 Uiso 0.30 1 calc PR N 2
C51S C 0.9306(14) 0.0590(12) 0.5647(11) 0.107(7) Uiso 0.55 1 d P O 1
H51A H 0.8970 0.0606 0.5467 0.129 Uiso 0.55 1 calc PR O 1
C52S C 0.9391(10) 0.0993(8) 0.5707(8) 0.069(4) Uiso 0.55 1 d P O 1
H52A H 0.9146 0.1330 0.5588 0.082 Uiso 0.55 1 calc PR O 1
C53S C 0.9978(12) 0.0933(10) 0.6019(8) 0.096(6) Uiso 0.55 1 d P O 1
H53A H 1.0095 0.1234 0.6099 0.115 Uiso 0.55 1 calc PR O 1
C54S C 1.0286(10) 0.0424(8) 0.6156(7) 0.078(4) Uiso 0.55 1 d P O 1
H54A H 1.0666 0.0371 0.6306 0.093 Uiso 0.55 1 calc PR O 1
C55S C 1.0080(10) 0.0062(8) 0.6086(7) 0.073(4) Uiso 0.55 1 d P O 1
H55A H 1.0246 -0.0304 0.6250 0.088 Uiso 0.55 1 calc PR O 1
C56S C 0.9642(12) 0.0070(9) 0.5810(8) 0.088(5) Uiso 0.55 1 d P O 1
H56A H 0.9565 -0.0243 0.5732 0.105 Uiso 0.55 1 calc PR O 1
C61S C 0.9559(16) 0.0923(12) 0.5887(11) 0.090(7) Uiso 0.45 1 d P P 2
H61A H 0.9557 0.1250 0.5961 0.108 Uiso 0.45 1 calc PR P 2
C62S C 0.9249(19) 0.0874(17) 0.5429(15) 0.122(10) Uiso 0.45 1 d P P 2
H62A H 0.8948 0.1150 0.5276 0.147 Uiso 0.45 1 calc PR P 2
C63S C 0.9419(12) 0.0474(10) 0.5297(10) 0.085(6) Uiso 0.45 1 d P P 2
H63A H 0.9272 0.0487 0.5016 0.102 Uiso 0.45 1 calc PR P 2
C64S C 0.9788(12) 0.0021(10) 0.5505(9) 0.081(6) Uiso 0.45 1 d P P 2
H64A H 0.9874 -0.0259 0.5367 0.097 Uiso 0.45 1 calc PR P 2
C65S C 1.0047(15) -0.0051(11) 0.5910(10) 0.085(6) Uiso 0.45 1 d P P 2
H65A H 1.0329 -0.0351 0.6057 0.102 Uiso 0.45 1 calc PR P 2
C66S C 0.978(2) 0.0476(16) 0.6095(15) 0.132(11) Uiso 0.45 1 d P P 2
H66A H 0.9809 0.0404 0.6427 0.158 Uiso 0.45 1 calc PR P 2

loop_
_atom_site_aniso_label
_atom_site_aniso_U_11
_atom_site_aniso_U_22
_atom_site_aniso_U_33
_atom_site_aniso_U_23
_atom_site_aniso_U_13
_atom_site_aniso_U_12
Ag1 0.02896(18) 0.02207(16) 0.02709(17) -0.01248(14) -0.00829(14) 0.00443(13)
Ag2 0.02619(17) 0.02017(16) 0.02245(16) -0.00889(13) -0.00487(13) 0.00259(13)
Ag3 0.03331(19) 0.02101(16) 0.02348(17) -0.01003(13) -0.00401(14) -0.00132(13)
Ag4 0.03570(19) 0.02077(16) 0.02508(17) -0.01129(13) -0.00572(14) 0.00153(14)
Mo11 0.0345(2) 0.02562(19) 0.02341(19) -0.01163(16) -0.00936(16) 0.00297(16)
Mo12 0.02544(19) 0.02367(19) 0.01827(17) -0.00649(14) -0.00620(15) 0.00408(14)
Mo21 0.01985(18) 0.02070(18) 0.02083(18) -0.00148(14) -0.00147(14) 0.00091(14)
Mo22 0.02194(18) 0.02512(19) 0.01993(17) -0.01003(15) -0.00596(14) 0.00270(14)
Mo31 0.0293(2) 0.01845(18) 0.02397(19) -0.00451(15) -0.00212(15) 0.00214(15)
Mo32 0.02154(18) 0.02531(19) 0.02111(18) -0.01070(15) -0.00597(14) 0.00454(14)
Mo41 0.0297(2) 0.0284(2) 0.02279(19) -0.01457(16) -0.00556(16) 0.00675(15)
Mo42 0.02287(18) 0.02354(18) 0.02219(18) -0.00831(15) -0.00644(15) 0.00384(14)
P11 0.0326(7) 0.0282(6) 0.0197(6) -0.0072(5) -0.0020(5) 0.0023(5)
P12 0.0396(7) 0.0239(6) 0.0239(6) -0.0101(5) -0.0145(5) 0.0067(5)
P21 0.0370(7) 0.0207(6) 0.0192(5) -0.0074(5) -0.0091(5) 0.0025(5)
P22 0.0279(6) 0.0213(6) 0.0217(6) -0.0049(5) 0.0032(5) -0.0002(5)
P31 0.0475(8) 0.0211(6) 0.0227(6) -0.0084(5) -0.0129(6) 0.0049(5)
P32 0.0332(7) 0.0206(6) 0.0250(6) -0.0074(5) 0.0051(5) -0.0027(5)
P41 0.0346(7) 0.0234(6) 0.0224(6) -0.0105(5) 0.0018(5) 0.0022(5)
P42 0.0505(8) 0.0287(6) 0.0235(6) -0.0135(5) -0.0179(6) 0.0129(6)
C111 0.052(4) 0.038(3) 0.038(3) -0.019(3) -0.017(3) 0.006(3)
C112 0.052(4) 0.039(3) 0.037(3) -0.023(3) -0.019(3) 0.012(3)
C113 0.049(3) 0.052(3) 0.030(3) -0.025(3) -0.020(3) 0.006(3)
C114 0.041(3) 0.053(3) 0.035(3) -0.024(3) -0.021(3) 0.009(3)
C115 0.036(3) 0.057(4) 0.043(3) -0.024(3) -0.020(3) -0.002(3)
C116 0.057(4) 0.052(4) 0.051(4) -0.022(3) -0.017(3) -0.025(3)
C117 0.081(5) 0.041(3) 0.051(4) -0.031(3) -0.031(4) 0.004(3)
C121 0.038(3) 0.036(3) 0.027(3) -0.015(2) -0.003(2) 0.005(2)
C122 0.038(3) 0.030(3) 0.030(3) -0.006(2) -0.010(2) 0.007(2)
C123 0.027(3) 0.046(3) 0.026(3) -0.012(2) 0.010(2) 0.001(2)
C124 0.018(2) 0.044(3) 0.041(3) -0.014(3) -0.001(2) 0.002(2)
C125 0.032(3) 0.031(3) 0.041(3) -0.007(2) -0.003(2) -0.015(2)
C126 0.042(3) 0.023(3) 0.029(3) 0.003(2) -0.001(2) 0.001(2)
C127 0.041(3) 0.040(3) 0.018(2) 0.000(2) 0.000(2) -0.001(2)
C211 0.039(3) 0.031(3) 0.040(3) -0.002(3) -0.003(3) -0.003(2)
C212 0.037(3) 0.031(3) 0.044(3) -0.003(2) -0.009(3) 0.000(2)
C213 0.040(3) 0.039(3) 0.022(3) 0.003(2) 0.006(2) -0.004(2)
C214 0.027(3) 0.036(3) 0.032(3) 0.000(2) 0.015(2) -0.002(2)
C215 0.015(2) 0.036(3) 0.055(4) -0.004(3) -0.004(2) -0.003(2)
C216 0.022(3) 0.027(3) 0.052(3) -0.004(2) 0.000(2) -0.010(2)
C217 0.029(3) 0.019(2) 0.036(3) 0.009(2) 0.000(2) -0.005(2)
C221 0.045(3) 0.023(2) 0.030(3) -0.014(2) -0.013(2) 0.002(2)
C222 0.033(3) 0.025(3) 0.038(3) -0.015(2) -0.014(2) 0.000(2)
C223 0.046(3) 0.048(3) 0.039(3) -0.034(3) -0.017(3) 0.007(3)
C224 0.032(3) 0.041(3) 0.044(3) -0.024(3) -0.011(2) -0.008(2)
C225 0.029(3) 0.052(3) 0.049(3) -0.030(3) -0.023(3) 0.005(2)
C226 0.048(3) 0.052(3) 0.022(2) -0.012(2) -0.018(2) -0.003(3)
C227 0.040(3) 0.073(4) 0.026(3) -0.038(3) -0.010(2) 0.005(3)
C311 0.048(4) 0.032(3) 0.033(3) -0.013(2) -0.004(3) 0.000(2)
C312 0.061(4) 0.028(3) 0.034(3) -0.011(2) 0.000(3) -0.006(3)
C313 0.065(4) 0.031(3) 0.028(3) 0.009(2) -0.009(3) 0.008(3)
C314 0.076(5) 0.042(4) 0.047(4) -0.010(3) -0.038(4) 0.023(3)
C315 0.042(3) 0.039(3) 0.068(4) -0.001(3) -0.032(3) 0.011(3)
C316 0.052(4) 0.031(3) 0.063(4) -0.014(3) -0.018(3) 0.024(3)
C317 0.070(4) 0.014(2) 0.049(4) 0.002(2) -0.015(3) 0.006(3)
C321 0.036(3) 0.038(3) 0.036(3) -0.022(3) -0.013(2) 0.006(2)
C322 0.029(3) 0.046(3) 0.042(3) -0.024(3) -0.006(2) 0.005(2)
C323 0.021(2) 0.046(3) 0.051(3) -0.028(3) -0.008(2) 0.013(2)
C324 0.029(3) 0.057(4) 0.045(3) -0.040(3) 0.006(2) 0.005(2)
C325 0.036(3) 0.066(4) 0.021(3) -0.020(3) 0.000(2) 0.004(3)
C326 0.021(2) 0.045(3) 0.025(2) -0.010(2) 0.006(2) -0.004(2)
C327 0.013(2) 0.057(4) 0.047(3) -0.032(3) -0.002(2) 0.006(2)
C411 0.043(3) 0.035(3) 0.027(3) -0.012(2) -0.001(2) -0.001(2)
C412 0.054(4) 0.039(3) 0.033(3) -0.023(3) -0.013(3) 0.016(3)
C413 0.042(3) 0.049(4) 0.054(4) -0.032(3) -0.011(3) 0.026(3)
C414 0.021(3) 0.062(4) 0.063(4) -0.040(3) -0.009(3) 0.014(3)
C415 0.030(3) 0.055(4) 0.042(3) -0.027(3) 0.007(2) 0.003(3)
C416 0.041(3) 0.063(4) 0.028(3) -0.031(3) 0.003(2) 0.007(3)
C417 0.047(3) 0.050(3) 0.041(3) -0.039(3) 0.005(3) 0.009(3)
C421 0.045(4) 0.036(3) 0.038(3) -0.018(2) -0.014(3) 0.010(2)
C422 0.039(3) 0.033(3) 0.046(3) -0.017(3) -0.015(3) 0.011(2)
C423 0.029(3) 0.038(3) 0.043(3) -0.001(2) -0.024(2) 0.002(2)
C424 0.032(3) 0.038(3) 0.039(3) -0.004(2) -0.012(2) 0.021(2)
C425 0.045(3) 0.022(2) 0.037(3) 0.000(2) -0.011(3) 0.004(2)
C426 0.034(3) 0.040(3) 0.021(2) 0.001(2) -0.005(2) -0.004(2)
C427 0.047(3) 0.041(3) 0.025(3) -0.008(2) -0.019(2) 0.006(2)
O111 0.096(4) 0.034(2) 0.052(3) -0.002(2) -0.039(3) 0.004(2)
O112 0.038(2) 0.065(3) 0.063(3) -0.039(2) -0.017(2) 0.020(2)
O121 0.028(2) 0.061(3) 0.061(3) -0.025(2) -0.022(2) 0.0104(18)
O122 0.073(3) 0.040(2) 0.039(2) -0.0263(19) -0.022(2) 0.023(2)
O211 0.073(3) 0.045(3) 0.064(3) -0.034(2) 0.015(3) 0.009(2)
O212 0.045(3) 0.049(3) 0.082(4) -0.005(2) -0.045(3) 0.003(2)
O221 0.0218(19) 0.047(2) 0.050(2) -0.0252(19) -0.0104(17) 0.0042(16)
O222 0.062(3) 0.0255(19) 0.044(2) 0.0005(18) -0.031(2) -0.0024(18)
O311 0.030(2) 0.064(3) 0.067(3) -0.028(3) -0.004(2) -0.011(2)
O312 0.090(4) 0.052(3) 0.046(3) -0.033(2) -0.008(3) -0.001(3)
O321 0.063(3) 0.023(2) 0.052(3) -0.0070(19) -0.018(2) -0.0002(18)
O322 0.032(2) 0.095(4) 0.073(3) -0.049(3) -0.024(2) 0.009(2)
O411 0.043(2) 0.060(3) 0.043(2) -0.018(2) -0.017(2) -0.005(2)
O412 0.083(4) 0.030(2) 0.044(3) -0.011(2) -0.007(2) 0.005(2)
O421 0.027(2) 0.067(3) 0.082(4) -0.033(3) -0.022(2) 0.007(2)
O422 0.070(3) 0.050(3) 0.057(3) -0.038(2) -0.025(2) 0.016(2)
N11 0.025(2) 0.0212(19) 0.0232(19) -0.0081(16) -0.0063(16) 0.0032(15)
N12 0.033(2) 0.026(2) 0.028(2) -0.0126(17) -0.0109(18) 0.0094(17)
N21 0.028(2) 0.022(2) 0.025(2) -0.0103(16) -0.0059(17) -0.0026(16)
N22 0.043(3) 0.026(2) 0.034(2) -0.0178(19) -0.010(2) -0.0028(18)
N31 0.034(2) 0.022(2) 0.028(2) -0.0109(17) -0.0084(18) -0.0008(17)
N32 0.033(2) 0.024(2) 0.035(2) -0.0169(18) -0.0139(18) 0.0048(17)
N41 0.030(2) 0.023(2) 0.0218(19) -0.0103(16) -0.0049(16) 0.0049(16)
N42 0.026(2) 0.0185(19) 0.024(2) -0.0067(16) -0.0029(16) 0.0036(15)
C131 0.025(2) 0.023(2) 0.027(2) -0.0075(19) -0.003(2) -0.0023(19)
C132 0.026(2) 0.026(2) 0.024(2) -0.010(2) 0.0025(19) -0.0015(19)
C133 0.032(3) 0.027(2) 0.020(2) -0.0083(19) -0.003(2) 0.010(2)
C134 0.040(3) 0.022(2) 0.019(2) -0.0031(19) -0.005(2) 0.005(2)
C135 0.028(2) 0.022(2) 0.026(2) -0.0100(19) -0.010(2) 0.0069(19)
C136 0.031(3) 0.026(2) 0.023(2) -0.010(2) -0.004(2) 0.005(2)
C137 0.029(3) 0.027(3) 0.036(3) -0.016(2) -0.005(2) 0.005(2)
C138 0.030(3) 0.023(2) 0.029(2) -0.011(2) -0.007(2) 0.0045(19)
C139 0.039(3) 0.026(3) 0.080(5) -0.024(3) 0.012(3) -0.003(2)
C140 0.038(3) 0.025(3) 0.070(4) -0.022(3) 0.013(3) -0.001(2)
C141 0.033(3) 0.037(3) 0.060(4) -0.030(3) 0.003(3) -0.007(2)
C142 0.034(3) 0.032(3) 0.067(4) -0.026(3) -0.005(3) 0.000(2)
C231 0.037(3) 0.024(2) 0.041(3) -0.014(2) -0.018(2) 0.004(2)
C232 0.040(3) 0.024(3) 0.043(3) -0.010(2) -0.016(3) 0.007(2)
C233 0.033(3) 0.029(3) 0.029(3) -0.014(2) -0.007(2) 0.000(2)
C234 0.044(3) 0.033(3) 0.060(4) -0.026(3) -0.029(3) 0.010(2)
C235 0.039(3) 0.025(3) 0.050(3) -0.019(2) -0.022(3) 0.008(2)
C236 0.040(3) 0.032(3) 0.046(3) -0.019(2) -0.012(3) -0.006(2)
C237 0.040(3) 0.031(3) 0.040(3) -0.018(2) -0.007(2) -0.009(2)
C238 0.045(3) 0.028(3) 0.033(3) -0.016(2) -0.005(2) -0.008(2)
C239 0.039(3) 0.029(3) 0.059(4) -0.021(3) -0.007(3) -0.003(2)
C240 0.041(3) 0.038(3) 0.060(4) -0.031(3) -0.009(3) 0.004(2)
C241 0.050(4) 0.052(4) 0.080(5) -0.048(4) 0.003(4) -0.006(3)
C242 0.039(3) 0.051(4) 0.084(5) -0.051(4) 0.005(3) -0.007(3)
C331 0.040(3) 0.029(3) 0.046(3) -0.019(3) 0.004(3) -0.008(2)
C332 0.038(3) 0.039(3) 0.054(4) -0.025(3) 0.005(3) -0.012(3)
C333 0.036(3) 0.030(3) 0.039(3) -0.016(2) -0.004(2) -0.004(2)
C334 0.041(3) 0.034(3) 0.040(3) -0.025(2) -0.006(2) 0.002(2)
C335 0.043(3) 0.022(2) 0.035(3) -0.010(2) -0.011(2) -0.003(2)
C336 0.041(3) 0.029(3) 0.039(3) -0.014(2) -0.009(2) -0.006(2)
C337 0.043(3) 0.028(3) 0.044(3) -0.014(2) -0.017(3) -0.002(2)
C338 0.043(3) 0.025(2) 0.033(3) -0.012(2) -0.014(2) -0.002(2)
C339 0.033(3) 0.039(3) 0.047(3) -0.020(3) -0.015(3) 0.004(2)
C340 0.039(3) 0.022(2) 0.040(3) -0.015(2) -0.019(2) 0.008(2)
C341 0.050(3) 0.021(2) 0.042(3) -0.012(2) -0.025(3) 0.008(2)
C342 0.041(3) 0.024(3) 0.051(3) -0.016(2) -0.025(3) 0.008(2)
C431 0.030(3) 0.022(2) 0.031(3) -0.010(2) 0.001(2) 0.0026(19)
C432 0.034(3) 0.030(3) 0.036(3) -0.014(2) 0.002(2) 0.001(2)
C433 0.034(3) 0.023(2) 0.025(2) -0.009(2) -0.004(2) 0.005(2)
C434 0.035(3) 0.024(2) 0.024(2) -0.011(2) -0.001(2) 0.002(2)
C435 0.035(3) 0.023(2) 0.025(2) -0.009(2) -0.001(2) 0.004(2)
C436 0.041(3) 0.029(3) 0.028(3) -0.013(2) 0.002(2) 0.010(2)
C437 0.038(3) 0.025(3) 0.031(3) -0.011(2) 0.001(2) 0.012(2)
C438 0.036(3) 0.024(2) 0.030(3) -0.011(2) -0.008(2) 0.006(2)
C439 0.053(3) 0.024(2) 0.016(2) -0.0029(19) -0.002(2) 0.009(2)
C440 0.042(3) 0.024(2) 0.020(2) -0.0068(19) -0.004(2) 0.006(2)
C441 0.042(3) 0.027(3) 0.030(3) -0.009(2) 0.013(2) 0.006(2)
C442 0.032(3) 0.021(2) 0.032(3) -0.004(2) 0.004(2) -0.002(2)
Al1 0.0238(7) 0.0230(7) 0.0184(6) -0.0070(5) -0.0058(5) 0.0016(5)
O11 0.042(2) 0.045(2) 0.0225(18) -0.0050(16) -0.0038(16) 0.0078(18)
C11 0.030(3) 0.031(3) 0.019(2) -0.0047(19) -0.008(2) 0.000(2)
C11A 0.047(4) 0.063(4) 0.050(4) -0.030(3) -0.006(3) -0.003(3)
C11B 0.034(3) 0.047(3) 0.041(3) -0.019(3) -0.011(3) 0.006(2)
C11C 0.045(4) 0.040(3) 0.043(3) 0.003(3) -0.022(3) -0.002(3)
F11D 0.039(2) 0.072(3) 0.043(2) -0.0065(18) -0.0032(16) -0.0157(18)
F11C 0.125(4) 0.042(2) 0.054(2) -0.0206(19) -0.027(3) 0.021(2)
F11B 0.052(2) 0.089(3) 0.056(2) -0.049(2) -0.0029(19) 0.006(2)
F11F 0.042(2) 0.085(3) 0.062(3) -0.026(2) -0.0224(19) 0.024(2)
F11E 0.052(2) 0.104(4) 0.096(3) -0.067(3) -0.028(2) -0.002(2)
F11A 0.048(2) 0.083(3) 0.072(3) -0.049(2) -0.001(2) -0.020(2)
F11I 0.081(3) 0.036(2) 0.096(3) -0.019(2) -0.037(3) 0.013(2)
F11H 0.040(2) 0.063(2) 0.050(2) -0.0144(18) -0.0164(17) 0.0179(17)
F11G 0.062(3) 0.081(3) 0.0329(19) -0.0061(19) -0.0158(18) 0.006(2)
O12 0.036(2) 0.042(2) 0.053(3) -0.019(2) -0.0107(19) -0.0063(17)
C12 0.029(3) 0.050(3) 0.034(3) -0.015(3) -0.005(2) -0.013(2)
C12A 0.054(4) 0.054(4) 0.048(4) -0.021(3) -0.004(3) -0.009(3)
C12B 0.039(3) 0.055(4) 0.057(4) -0.015(3) -0.016(3) -0.010(3)
C12C 0.050(4) 0.070(5) 0.045(4) -0.030(3) -0.002(3) -0.018(4)
F12A 0.056(2) 0.081(3) 0.046(2) -0.029(2) 0.0106(19) -0.028(2)
F12B 0.082(3) 0.093(3) 0.045(2) -0.031(2) -0.026(2) -0.001(2)
F12C 0.096(4) 0.050(2) 0.066(3) -0.008(2) -0.010(3) -0.005(2)
F12F 0.061(3) 0.066(3) 0.083(3) -0.002(2) -0.023(2) 0.006(2)
F12D 0.042(2) 0.095(3) 0.104(4) -0.045(3) -0.034(2) 0.002(2)
F12E 0.057(3) 0.081(3) 0.092(3) -0.052(3) -0.026(2) 0.011(2)
F12H 0.089(4) 0.131(5) 0.039(2) -0.031(3) -0.002(2) -0.040(3)
F12I 0.064(3) 0.100(4) 0.096(4) -0.068(3) -0.002(3) -0.013(3)
F12G 0.053(2) 0.098(3) 0.061(3) -0.048(2) 0.002(2) -0.034(2)
O13 0.041(2) 0.059(3) 0.053(3) -0.041(2) -0.017(2) 0.0131(19)
C13 0.040(3) 0.037(3) 0.041(3) -0.026(3) -0.015(2) 0.012(2)
C13A 0.068(11) 0.19(2) 0.149(19) -0.15(2) -0.071(12) 0.060(13)
C13B 0.19(2) 0.033(7) 0.127(15) -0.060(9) -0.113(15) 0.042(9)
C13C 0.051(6) 0.042(6) 0.068(8) -0.032(6) -0.039(6) 0.027(5)
F13A 0.040(4) 0.221(13) 0.318(19) -0.241(15) -0.073(8) 0.069(6)
F13B 0.103(7) 0.073(5) 0.033(3) -0.028(3) 0.026(4) -0.046(5)
F13C 0.212(17) 0.253(18) 0.121(10) -0.171(13) 0.060(9) -0.101(13)
F13D 0.163(8) 0.063(4) 0.102(6) -0.053(4) -0.115(6) 0.066(5)
F13E 0.112(6) 0.027(3) 0.085(6) -0.036(3) -0.058(5) 0.036(3)
F13H 0.021(2) 0.053(3) 0.111(6) -0.057(4) -0.006(3) 0.002(2)
F13F 0.252(13) 0.030(3) 0.035(4) -0.010(3) 0.035(6) -0.051(6)
F13G 0.068(5) 0.053(6) 0.087(8) -0.047(6) -0.052(6) 0.022(4)
F13I 0.170(9) 0.061(4) 0.104(7) -0.041(4) -0.116(7) 0.042(5)
O14 0.039(2) 0.040(2) 0.035(2) -0.0064(17) -0.0172(17) 0.0123(17)
C14 0.034(3) 0.040(3) 0.030(3) -0.012(2) -0.013(2) 0.014(2)
C14A 0.041(3) 0.055(4) 0.028(3) -0.017(3) -0.010(2) 0.013(3)
C14B 0.062(5) 0.055(4) 0.094(6) -0.041(4) -0.032(4) 0.013(4)
C14C 0.044(4) 0.066(4) 0.027(3) -0.001(3) -0.010(3) 0.022(3)
F14C 0.045(2) 0.067(2) 0.054(2) -0.0134(19) -0.0214(18) 0.0262(18)
F14B 0.050(2) 0.059(2) 0.092(3) -0.031(2) -0.034(2) 0.0129(18)
F14F 0.121(5) 0.068(3) 0.150(5) -0.063(3) -0.086(4) 0.055(3)
F14E 0.139(5) 0.117(5) 0.102(4) -0.078(4) -0.060(4) 0.021(4)
F14D 0.077(4) 0.049(3) 0.211(8) -0.047(4) -0.058(4) 0.007(2)
F14A 0.049(2) 0.151(5) 0.034(2) -0.042(3) -0.0063(18) 0.012(3)
F14I 0.078(3) 0.134(4) 0.050(2) -0.058(3) -0.027(2) 0.031(3)
F14H 0.075(3) 0.094(4) 0.051(3) 0.018(2) -0.012(2) 0.038(3)
F14G 0.044(2) 0.135(4) 0.044(2) -0.008(3) 0.0054(19) 0.029(3)
Al2 0.0210(6) 0.0220(6) 0.0187(6) -0.0056(5) -0.0047(5) 0.0004(5)
O21 0.037(2) 0.0224(17) 0.0272(18) -0.0079(14) -0.0065(15) 0.0012(14)
C21 0.035(3) 0.023(2) 0.037(3) -0.012(2) -0.006(2) 0.003(2)
C21A 0.046(5) 0.041(4) 0.049(5) -0.023(4) -0.019(4) 0.015(4)
C21B 0.044(4) 0.032(4) 0.042(4) -0.019(3) -0.014(3) 0.002(3)
C21C 0.047(5) 0.027(4) 0.035(4) -0.006(3) -0.002(3) -0.002(3)
F21G 0.074(4) 0.018(2) 0.068(3) 0.000(2) -0.013(3) -0.003(2)
F21C 0.107(4) 0.071(3) 0.102(4) -0.034(3) -0.077(3) 0.036(3)
F21B 0.055(2) 0.053(2) 0.103(3) -0.048(2) -0.026(2) 0.0264(19)
F21A 0.0342(19) 0.069(3) 0.080(3) -0.043(2) -0.0061(19) 0.0048(17)
F21F 0.078(3) 0.066(3) 0.049(2) -0.036(2) 0.006(2) -0.004(2)
F21E 0.066(3) 0.054(2) 0.080(3) -0.036(2) -0.047(2) 0.0230(19)
F21D 0.104(4) 0.057(3) 0.129(4) -0.061(3) -0.067(3) 0.021(2)
F21I 0.105(4) 0.046(2) 0.034(2) 0.0007(17) 0.006(2) 0.008(2)
F21H 0.038(2) 0.053(2) 0.080(3) -0.023(2) 0.005(2) -0.0039(17)
O22 0.0350(19) 0.0297(18) 0.0208(17) -0.0053(14) -0.0031(15) -0.0033(15)
C22 0.032(3) 0.029(3) 0.023(2) -0.005(2) -0.008(2) -0.003(2)
C22A 0.050(4) 0.042(3) 0.022(3) -0.010(2) -0.004(2) -0.007(3)
C22B 0.042(3) 0.037(3) 0.023(3) -0.002(2) -0.004(2) 0.001(2)
C22C 0.034(3) 0.050(4) 0.037(3) -0.013(3) -0.005(2) 0.001(3)
F22C 0.062(2) 0.057(2) 0.0255(16) -0.0073(15) -0.0138(16) -0.0078(18)
F22B 0.046(2) 0.061(2) 0.0384(18) -0.0129(16) -0.0136(16) -0.0181(17)
F22A 0.076(3) 0.056(2) 0.046(2) -0.0332(18) -0.0131(19) 0.0078(19)
F22F 0.067(2) 0.0351(17) 0.0347(17) -0.0144(14) -0.0082(16) -0.0026(16)
F22E 0.068(2) 0.0343(17) 0.0307(17) -0.0015(14) -0.0046(16) -0.0093(16)
F22D 0.045(2) 0.048(2) 0.049(2) -0.0139(16) -0.0147(17) 0.0133(16)
F22H 0.040(2) 0.078(3) 0.0340(19) -0.0100(18) 0.0060(15) -0.0109(18)
F22I 0.043(2) 0.074(3) 0.054(2) -0.018(2) -0.0126(18) -0.0207(19)
F22G 0.0363(19) 0.068(3) 0.070(3) -0.023(2) -0.0106(19) 0.0173(18)
O23 0.0211(16) 0.0287(17) 0.0324(18) -0.0102(15) -0.0059(14) 0.0025(13)
C23 0.025(2) 0.029(3) 0.032(3) -0.010(2) -0.002(2) -0.001(2)
C23A 0.033(3) 0.042(3) 0.038(3) -0.019(3) 0.001(2) 0.004(2)
C23B 0.024(3) 0.038(3) 0.048(3) -0.015(3) -0.010(2) 0.002(2)
C23C 0.034(3) 0.037(3) 0.055(4) -0.021(3) -0.006(3) 0.007(2)
F23C 0.060(2) 0.0431(19) 0.0284(17) -0.0020(14) 0.0008(16) 0.0070(16)
F23B 0.0339(18) 0.065(2) 0.057(2) -0.0302(19) 0.0058(16) -0.0027(16)
F23A 0.051(2) 0.074(3) 0.043(2) -0.0342(19) -0.0068(17) 0.0010(18)
F23F 0.0335(19) 0.065(2) 0.108(3) -0.043(2) -0.036(2) 0.0175(17)
F23E 0.051(2) 0.069(2) 0.043(2) -0.0217(18) -0.0171(17) -0.0072(18)
F23D 0.0396(18) 0.0371(18) 0.061(2) -0.0231(16) -0.0123(16) -0.0032(14)
F23I 0.051(2) 0.0374(19) 0.085(3) -0.032(2) -0.015(2) 0.0001(16)
F23H 0.065(2) 0.0331(18) 0.062(2) -0.0063(17) -0.020(2) 0.0108(17)
F23G 0.048(2) 0.045(2) 0.091(3) -0.036(2) -0.006(2) 0.0177(17)
O24 0.0261(18) 0.046(2) 0.034(2) -0.0195(17) -0.0114(15) 0.0036(16)
C24 0.033(3) 0.043(3) 0.034(3) -0.014(2) -0.018(2) -0.001(2)
C24A 0.043(4) 0.077(5) 0.048(4) -0.025(4) -0.017(3) -0.004(3)
C24B 0.099(7) 0.061(5) 0.093(6) -0.037(5) -0.065(6) 0.003(5)
C24C 0.033(3) 0.121(8) 0.064(5) -0.051(5) -0.024(3) 0.012(4)
F24C 0.055(5) 0.068(7) 0.036(4) -0.025(4) -0.027(4) 0.010(4)
F24B 0.085(5) 0.067(4) 0.031(3) -0.016(3) 0.002(3) -0.034(4)
F24A 0.036(3) 0.110(5) 0.053(3) -0.052(3) -0.019(2) 0.027(3)
F24F 0.054(4) 0.058(4) 0.055(4) -0.035(3) -0.023(3) -0.007(3)
F24E 0.089(5) 0.074(4) 0.045(3) -0.003(3) -0.012(3) -0.052(4)
F24D 0.101(5) 0.035(3) 0.099(5) -0.029(3) -0.072(5) 0.022(3)
F24H 0.032(3) 0.157(7) 0.069(4) -0.074(5) -0.021(3) 0.033(4)
F24I 0.044(4) 0.187(12) 0.100(7) -0.075(7) -0.051(4) 0.012(4)
F24G 0.077(4) 0.066(4) 0.074(4) -0.041(3) -0.053(3) 0.047(3)
Al3 0.0213(7) 0.0323(7) 0.0227(7) -0.0119(6) -0.0071(5) 0.0047(6)
O31 0.036(2) 0.042(2) 0.0258(18) -0.0118(16) -0.0083(16) 0.0016(16)
C31 0.043(3) 0.035(3) 0.024(3) -0.009(2) -0.007(2) 0.000(2)
C31A 0.070(5) 0.051(4) 0.055(4) -0.007(3) -0.022(4) 0.010(4)
C31B 0.054(4) 0.064(4) 0.035(3) -0.013(3) -0.004(3) -0.015(3)
C31C 0.061(4) 0.060(4) 0.031(3) -0.013(3) -0.012(3) -0.006(3)
F31C 0.067(3) 0.079(3) 0.114(4) -0.019(3) -0.054(3) 0.026(2)
F31B 0.097(4) 0.045(2) 0.065(3) -0.001(2) -0.025(3) 0.009(2)
F31A 0.082(3) 0.049(2) 0.066(3) -0.026(2) -0.004(2) 0.015(2)
F31F 0.037(2) 0.077(3) 0.068(3) -0.027(2) -0.0141(19) 0.0024(19)
F31E 0.090(3) 0.062(3) 0.055(2) -0.024(2) -0.017(2) -0.022(2)
F31D 0.070(3) 0.095(3) 0.042(2) -0.010(2) 0.008(2) -0.035(3)
F31I 0.062(3) 0.071(3) 0.049(2) -0.034(2) 0.0010(19) 0.009(2)
F31H 0.131(4) 0.076(3) 0.028(2) -0.0053(19) -0.027(2) -0.012(3)
F31G 0.069(3) 0.067(2) 0.048(2) -0.0253(19) -0.025(2) -0.006(2)
O32 0.0274(19) 0.050(2) 0.035(2) -0.0210(18) -0.0108(16) -0.0003(16)
C32 0.037(3) 0.056(4) 0.032(3) -0.023(3) -0.014(2) 0.002(3)
F32H 0.078(7) 0.155(12) 0.047(5) -0.028(6) -0.005(5) -0.069(8)
F32D 0.065(6) 0.090(6) 0.070(6) -0.057(6) -0.024(5) 0.029(5)
F32A 0.105(7) 0.073(5) 0.071(6) -0.038(5) -0.059(6) 0.045(5)
F32G 0.039(5) 0.158(13) 0.108(12) -0.096(11) -0.033(7) 0.028(8)
F32H 0.088(8) 0.109(9) 0.082(8) -0.056(8) -0.063(7) 0.054(7)
F32D 0.133(12) 0.056(6) 0.088(9) -0.031(6) -0.047(9) -0.015(7)
F32G 0.032(5) 0.095(9) 0.051(6) -0.033(7) -0.014(4) 0.003(7)
F32A 0.043(6) 0.206(18) 0.061(8) -0.086(10) -0.003(6) 0.003(9)
F32C 0.072(3) 0.101(3) 0.045(2) -0.036(2) -0.032(2) 0.008(2)
F32B 0.149(5) 0.079(3) 0.040(2) -0.003(2) -0.034(3) -0.039(3)
F32E 0.113(4) 0.081(3) 0.093(4) -0.062(3) -0.043(3) 0.008(3)
F32F 0.191(7) 0.061(3) 0.106(4) -0.046(3) -0.082(5) 0.051(4)
F32I 0.046(2) 0.172(6) 0.077(3) -0.068(4) -0.026(2) -0.015(3)
O33 0.0216(17) 0.0347(19) 0.0353(19) -0.0148(16) -0.0049(15) -0.0001(14)
C33 0.026(3) 0.040(3) 0.042(3) -0.024(3) -0.010(2) 0.005(2)
F33A 0.089(7) 0.050(6) 0.126(10) 0.025(7) -0.066(7) -0.005(6)
F33D 0.053(6) 0.182(15) 0.070(8) -0.093(9) -0.002(6) -0.004(9)
F33I 0.049(5) 0.040(4) 0.107(9) -0.036(6) -0.032(5) 0.001(3)
F33D 0.038(6) 0.051(6) 0.115(13) -0.014(8) 0.000(7) -0.011(5)
F33I 0.074(8) 0.078(10) 0.069(7) 0.014(8) -0.041(6) 0.008(8)
F33A 0.053(7) 0.128(13) 0.099(12) -0.090(10) -0.006(9) 0.006(8)
F33B 0.034(2) 0.092(3) 0.175(6) -0.085(4) -0.026(3) 0.029(2)
F33C 0.064(3) 0.048(3) 0.193(7) -0.059(4) -0.029(4) 0.016(2)
F33F 0.065(3) 0.143(5) 0.035(2) 0.002(3) -0.017(2) -0.008(3)
F33E 0.039(2) 0.161(5) 0.058(3) -0.033(3) 0.014(2) -0.028(3)
F33H 0.053(2) 0.101(3) 0.078(3) -0.067(3) -0.022(2) 0.007(2)
F33G 0.0320(19) 0.078(3) 0.098(3) -0.053(3) -0.029(2) 0.0100(18)
O34 0.039(2) 0.037(2) 0.038(2) -0.0190(17) -0.0091(17) 0.0107(16)
C34 0.039(3) 0.030(3) 0.024(2) -0.010(2) -0.008(2) 0.011(2)
C34A 0.068(5) 0.037(3) 0.031(3) -0.008(3) -0.003(3) 0.008(3)
C34B 0.047(4) 0.061(4) 0.051(4) -0.029(3) -0.022(3) 0.021(3)
C34C 0.042(3) 0.036(3) 0.035(3) -0.016(2) -0.011(2) 0.008(2)
F34A 0.104(4) 0.054(2) 0.0296(19) -0.0085(17) 0.000(2) 0.006(2)
F34B 0.111(4) 0.035(2) 0.050(2) -0.0109(17) -0.020(2) 0.024(2)
F34C 0.054(2) 0.052(2) 0.064(3) -0.012(2) -0.001(2) -0.0083(18)
F34F 0.0359(19) 0.082(3) 0.065(2) -0.042(2) -0.0150(18) 0.0074(19)
F34E 0.079(3) 0.096(3) 0.061(3) -0.040(2) -0.053(2) 0.038(3)
F34D 0.062(3) 0.083(3) 0.079(3) -0.052(3) -0.035(2) 0.044(2)
F34H 0.0434(19) 0.052(2) 0.052(2) -0.0226(17) -0.0237(17) 0.0079(16)
F34I 0.076(3) 0.046(2) 0.056(2) -0.0291(18) -0.025(2) 0.0145(18)
F34G 0.049(2) 0.061(2) 0.0282(16) -0.0193(16) -0.0062(15) 0.0072(17)
Al4 0.0256(7) 0.0254(7) 0.0230(7) -0.0101(6) -0.0026(6) 0.0016(5)
O41 0.047(2) 0.040(2) 0.047(2) -0.0277(19) -0.0049(19) 0.0096(18)
C41 0.054(4) 0.033(3) 0.040(3) -0.020(3) 0.009(3) -0.001(3)
C41A 0.045(4) 0.049(4) 0.048(4) -0.022(3) -0.008(3) 0.006(3)
C41B 0.040(4) 0.055(5) 0.120(8) -0.055(5) 0.008(4) 0.004(3)
C41C 0.113(8) 0.066(5) 0.050(4) -0.034(4) 0.014(5) -0.013(5)
F41C 0.055(2) 0.071(3) 0.048(2) -0.015(2) -0.0010(19) -0.018(2)
F41B 0.078(3) 0.044(2) 0.082(3) -0.033(2) -0.025(2) 0.0052(19)
F41A 0.066(3) 0.063(3) 0.077(3) -0.035(2) -0.032(2) 0.016(2)
F41F 0.038(2) 0.083(3) 0.159(6) -0.074(4) -0.002(3) 0.002(2)
F41E 0.083(3) 0.083(3) 0.127(5) -0.081(4) 0.016(3) 0.009(3)
F41D 0.059(3) 0.052(3) 0.115(4) -0.037(3) -0.033(3) 0.013(2)
F41I 0.155(6) 0.095(4) 0.051(3) -0.047(3) -0.003(3) -0.014(4)
F41H 0.140(5) 0.103(4) 0.069(3) -0.047(3) 0.055(4) -0.062(4)
F41G 0.169(6) 0.057(3) 0.051(3) -0.013(2) -0.028(3) 0.014(3)
O42 0.039(2) 0.040(2) 0.047(2) -0.0172(19) -0.0070(19) -0.0067(17)
C42 0.038(3) 0.044(3) 0.054(4) -0.025(3) 0.006(3) -0.012(3)
C42C 0.074(6) 0.066(5) 0.062(5) -0.029(4) 0.000(4) -0.024(4)
F42I 0.120(8) 0.083(6) 0.095(6) -0.026(5) -0.057(6) -0.034(5)
F42G 0.062(4) 0.075(5) 0.080(5) -0.057(4) -0.002(4) 0.001(4)
F42H 0.080(6) 0.047(4) 0.073(6) -0.020(4) -0.019(5) -0.026(4)
F42D 0.069(5) 0.039(4) 0.071(5) -0.003(3) -0.031(4) -0.004(3)
F42A 0.048(4) 0.070(5) 0.131(9) -0.070(6) 0.036(5) -0.013(4)
F42B 0.023(4) 0.091(8) 0.158(13) -0.019(9) -0.027(6) 0.011(4)
F42C 0.035(10) 0.110(17) 0.15(3) -0.067(19) 0.023(11) -0.041(10)
F42E 0.150(9) 0.048(4) 0.027(3) -0.013(3) -0.024(4) -0.027(5)
F42F 0.149(14) 0.063(7) 0.032(5) -0.003(4) 0.039(7) -0.060(8)
F42C 0.029(8) 0.085(13) 0.090(11) -0.030(8) -0.015(7) -0.007(8)
O43 0.043(2) 0.041(2) 0.0277(19) -0.0085(17) -0.0096(17) 0.0059(17)
C43 0.052(4) 0.041(3) 0.029(3) -0.012(2) -0.018(3) 0.013(3)
C43C 0.049(4) 0.061(4) 0.050(4) -0.030(3) -0.015(3) 0.007(3)
F43I 0.068(3) 0.093(3) 0.050(2) -0.042(2) -0.024(2) 0.011(2)
F43H 0.103(4) 0.070(3) 0.111(4) -0.063(3) -0.057(3) 0.042(3)
F43G 0.069(3) 0.102(4) 0.078(3) -0.039(3) -0.020(3) -0.017(3)
F43C 0.088(11) 0.053(8) 0.040(6) -0.023(6) -0.046(8) 0.041(8)
F43B 0.050(8) 0.103(8) 0.068(9) -0.061(7) -0.030(7) 0.044(6)
F43F 0.081(11) 0.065(10) 0.022(6) 0.010(5) -0.022(7) -0.011(8)
F43E 0.065(7) 0.029(6) 0.047(5) 0.011(5) -0.018(5) -0.015(5)
F43D 0.102(17) 0.33(4) 0.115(16) -0.13(2) -0.053(13) 0.092(19)
C43D 0.046(10) 0.069(10) 0.053(10) -0.008(8) -0.018(9) 0.032(8)
C43E 0.069(11) 0.055(9) 0.024(7) 0.016(6) -0.027(7) -0.023(9)
F43B 0.087(14) 0.45(4) 0.066(12) -0.091(17) -0.036(10) 0.16(2)
F43C 0.077(10) 0.072(12) 0.083(13) -0.026(9) -0.031(9) 0.027(8)
F43D 0.032(5) 0.093(7) 0.017(4) -0.007(4) 0.010(3) -0.036(5)
F43E 0.151(19) 0.049(8) 0.103(11) -0.029(7) -0.084(12) 0.002(9)
F43F 0.119(18) 0.065(8) 0.052(10) 0.000(7) -0.021(11) 0.018(10)
O44 0.0260(19) 0.051(2) 0.035(2) -0.0185(18) -0.0062(16) 0.0077(16)
C44 0.036(3) 0.041(3) 0.031(3) -0.018(2) -0.014(2) 0.008(2)
C44A 0.058(4) 0.064(4) 0.053(4) -0.035(3) -0.036(3) 0.028(3)
C44B 0.052(4) 0.047(4) 0.047(4) -0.022(3) -0.011(3) 0.007(3)
C44C 0.035(3) 0.048(3) 0.042(3) -0.024(3) -0.013(3) 0.011(2)
F44C 0.063(3) 0.078(3) 0.065(3) -0.034(2) -0.041(2) 0.032(2)
F44B 0.073(3) 0.080(3) 0.034(2) -0.0236(19) -0.0181(19) 0.012(2)
F44A 0.083(3) 0.065(3) 0.074(3) -0.042(2) -0.052(2) 0.023(2)
F44F 0.084(3) 0.041(2) 0.055(2) -0.0138(18) -0.021(2) 0.0096(19)
F44E 0.067(2) 0.059(2) 0.055(2) -0.0351(19) -0.022(2) 0.0026(19)
F44D 0.059(2) 0.062(2) 0.074(3) -0.042(2) -0.013(2) 0.0219(19)
F44I 0.0342(19) 0.069(2) 0.068(3) -0.028(2) -0.0162(18) 0.0086(17)
F44H 0.0443(19) 0.066(2) 0.0362(18) -0.0249(17) -0.0071(15) 0.0069(17)
F44G 0.046(2) 0.0422(19) 0.054(2) -0.0192(16) -0.0158(17) 0.0061(15)
C1S 0.170(13) 0.166(13) 0.082(8) -0.077(9) 0.076(9) -0.098(11)
C2S 0.109(8) 0.067(6) 0.069(6) -0.016(5) 0.008(6) -0.032(5)
C3S 0.058(4) 0.074(5) 0.055(4) -0.025(4) -0.016(4) 0.011(4)
C4S 0.102(7) 0.067(5) 0.060(5) -0.013(4) -0.032(5) 0.014(5)
C5S 0.076(6) 0.065(5) 0.070(6) -0.012(4) -0.001(5) 0.001(4)
C6S 0.091(7) 0.109(8) 0.121(9) -0.078(8) 0.002(7) -0.015(6)
C11S 0.114(8) 0.088(7) 0.031(4) -0.014(4) -0.013(4) -0.040(6)
C12S 0.069(6) 0.131(10) 0.064(6) -0.016(6) -0.026(5) -0.006(6)
C13S 0.096(7) 0.058(5) 0.088(6) -0.039(5) -0.023(5) -0.002(5)
C14S 0.079(6) 0.060(5) 0.136(9) -0.046(6) -0.060(6) 0.007(4)
C15S 0.061(5) 0.078(6) 0.104(8) -0.007(6) -0.034(5) -0.003(5)
C16S 0.051(5) 0.052(5) 0.098(7) -0.022(5) 0.006(5) 0.002(4)
C21S 0.20(2) 0.113(19) 0.135(19) -0.042(13) -0.13(2) -0.034(18)
C22S 0.113(13) 0.115(15) 0.077(10) -0.052(11) -0.051(11) -0.006(15)
C23S 0.117(14) 0.059(7) 0.054(7) -0.028(6) -0.028(8) 0.014(9)
C24S 0.164(19) 0.083(12) 0.032(6) -0.014(6) -0.045(9) 0.021(12)
C25S 0.21(3) 0.097(16) 0.047(8) -0.043(10) -0.077(13) 0.049(16)
C31S 0.109(15) 0.075(10) 0.134(16) -0.049(10) -0.007(12) -0.011(10)
C32S 0.106(16) 0.098(13) 0.16(2) -0.088(15) -0.028(14) 0.013(11)
C33S 0.16(3) 0.17(3) 0.127(19) -0.13(2) -0.046(18) 0.08(2)
C34S 0.053(8) 0.098(10) 0.067(8) -0.038(7) -0.016(6) 0.013(7)
C35S 0.063(7) 0.048(6) 0.062(7) -0.032(6) -0.020(7) 0.009(7)
C36S 0.091(11) 0.070(9) 0.082(10) -0.042(9) 0.004(10) 0.010(9)
C41S 0.039(6) 0.121(13) 0.110(12) -0.069(10) -0.018(7) 0.000(7)
C42S 0.080(10) 0.085(10) 0.109(13) -0.070(10) -0.055(10) 0.050(9)
C43S 0.117(18) 0.040(7) 0.072(9) -0.027(6) -0.042(14) 0.030(12)
C44S 0.051(6) 0.098(10) 0.046(6) -0.028(6) -0.008(5) 0.001(6)
C45S 0.080(8) 0.075(8) 0.077(8) -0.049(7) -0.046(7) 0.035(6)
C46S 0.056(7) 0.110(11) 0.095(10) -0.076(10) 0.007(7) -0.024(7)
Cl1S 0.047(4) 0.038(3) 0.048(3) -0.020(2) -0.023(3) 0.009(3)
Cl2S 0.086(6) 0.083(6) 0.123(8) -0.059(6) -0.016(6) -0.027(5)

loop_
_atom_type_symbol
_atom_type_description
_atom_type_scat_dispersion_real
_atom_type_scat_dispersion_imag
_atom_type_scat_source
C C 0.0181 0.0091 'International Tables Vol C Tables 4.2.6.8 and 6.1.1.4'
H H 0.0000 0.0000 'International Tables Vol C Tables 4.2.6.8 and 6.1.1.4'
N N 0.0311 0.0180 'International Tables Vol C Tables 4.2.6.8 and 6.1.1.4'
O O 0.0492 0.0322 'International Tables Vol C Tables 4.2.6.8 and 6.1.1.4'
F F 0.0727 0.0534 'International Tables Vol C Tables 4.2.6.8 and 6.1.1.4'
Al Al 0.2130 0.2455 'International Tables Vol C Tables 4.2.6.8 and 6.1.1.4'
P P 0.2955 0.4335 'International Tables Vol C Tables 4.2.6.8 and 6.1.1.4'
Mo Mo -0.0483 2.7339 'International Tables Vol C Tables 4.2.6.8 and 6.1.1.4'
Ag Ag 0.1306 4.2820 'International Tables Vol C Tables 4.2.6.8 and 6.1.1.4'
Cl Cl 0.3639 0.7018 'International Tables Vol C Tables 4.2.6.8 and 6.1.1.4'

loop_
_geom_angle_atom_site_label_1
_geom_angle_atom_site_label_2
_geom_angle_atom_site_label_3
_geom_angle
_geom_angle_site_symmetry_1
_geom_angle_site_symmetry_3
N11 Ag1 N32 114.03(15) 1_655 1_665
N11 Ag1 P11 108.26(10) 1_655 .
N32 Ag1 P11 109.11(11) 1_665 .
N11 Ag1 P21 107.71(10) 1_655 .
N32 Ag1 P21 102.61(11) 1_665 .
P11 Ag1 P21 115.23(5) . .
N42 Ag2 N21 119.98(15) 1_565 .
N42 Ag2 P22 107.16(10) 1_565 .
N21 Ag2 P22 102.14(10) . .
N42 Ag2 P12 101.17(11) 1_565 .
N21 Ag2 P12 105.44(11) . .
P22 Ag2 P12 122.28(5) . .
N31 Ag3 N12 121.13(15) . .
N31 Ag3 P32 120.73(11) . .
N12 Ag3 P32 106.19(11) . .
N31 Ag3 P42 95.61(11) . .
N12 Ag3 P42 89.34(11) . .
P32 Ag3 P42 119.87(5) . .
N41 Ag4 N22 119.25(16) . .
N41 Ag4 P41 108.44(10) . .
N22 Ag4 P41 114.40(12) . .
N41 Ag4 P31 93.49(10) . .
N22 Ag4 P31 96.37(12) . .
P41 Ag4 P31 123.76(5) . .
C111 Mo11 C112 87.5(3) . .
C111 Mo11 C117 90.8(2) . .
C112 Mo11 C117 94.0(2) . .
C111 Mo11 C113 125.6(2) . .
C112 Mo11 C113 87.1(2) . .
C117 Mo11 C113 35.9(2) . .
C111 Mo11 C116 83.8(3) . .
C112 Mo11 C116 128.6(2) . .
C117 Mo11 C116 35.8(3) . .
C113 Mo11 C116 59.1(2) . .
C111 Mo11 C114 142.0(2) . .
C112 Mo11 C114 115.0(2) . .
C117 Mo11 C114 59.1(2) . .
C113 Mo11 C114 35.3(2) . .
C116 Mo11 C114 58.2(2) . .
C111 Mo11 C115 111.6(2) . .
C112 Mo11 C115 145.9(2) . .
C117 Mo11 C115 59.2(2) . .
C113 Mo11 C115 58.8(2) . .
C116 Mo11 C115 35.0(2) . .
C114 Mo11 C115 34.8(2) . .
C111 Mo11 P11 89.09(17) . .
C112 Mo11 P11 124.02(16) . .
C117 Mo11 P11 141.9(2) . .
C113 Mo11 P11 136.21(16) . .
C116 Mo11 P11 106.45(19) . .
C114 Mo11 P11 100.94(15) . .
C115 Mo11 P11 85.59(16) . .
C111 Mo11 P12 78.02(17) . .
C112 Mo11 P12 75.27(16) . .
C117 Mo11 P12 164.67(19) . .
C113 Mo11 P12 150.34(16) . .
C116 Mo11 P12 149.46(18) . .
C114 Mo11 P12 135.33(15) . .
C115 Mo11 P12 134.66(16) . .
P11 Mo11 P12 49.49(5) . .
C111 Mo11 Mo12 128.94(16) . .
C112 Mo11 Mo12 87.47(16) . .
C117 Mo11 Mo12 140.30(17) . .
C113 Mo11 Mo12 104.83(15) . .
C116 Mo11 Mo12 135.1(2) . .
C114 Mo11 Mo12 84.40(15) . .
C115 Mo11 Mo12 100.12(16) . .
P11 Mo11 Mo12 53.75(3) . .
P12 Mo11 Mo12 51.65(3) . .
C121 Mo12 C122 88.6(2) . .
C121 Mo12 C126 94.3(2) . .
C122 Mo12 C126 87.3(2) . .
C121 Mo12 C125 129.8(2) . .
C122 Mo12 C125 84.2(2) . .
C126 Mo12 C125 35.9(2) . .
C121 Mo12 C127 84.1(2) . .
C122 Mo12 C127 121.0(2) . .
C126 Mo12 C127 35.6(2) . .
C125 Mo12 C127 58.8(2) . .
C121 Mo12 C124 142.0(2) . .
C122 Mo12 C124 114.4(2) . .
C126 Mo12 C124 59.3(2) . .
C125 Mo12 C124 35.2(2) . .
C127 Mo12 C124 58.4(2) . .
C121 Mo12 C123 109.3(2) . .
C122 Mo12 C123 142.1(2) . .
C126 Mo12 C123 59.0(2) . .
C125 Mo12 C123 58.5(2) . .
C127 Mo12 C123 34.9(2) . .
C124 Mo12 C123 35.1(2) . .
C121 Mo12 P12 123.71(16) . .
C122 Mo12 P12 88.11(15) . .
C126 Mo12 P12 141.56(16) . .
C125 Mo12 P12 105.63(16) . .
C127 Mo12 P12 141.89(15) . .
C124 Mo12 P12 88.45(15) . .
C123 Mo12 P12 107.07(15) . .
C121 Mo12 P11 74.62(16) . .
C122 Mo12 P11 80.45(16) . .
C126 Mo12 P11 163.58(15) . .
C125 Mo12 P11 150.80(16) . .
C127 Mo12 P11 149.63(16) . .
C124 Mo12 P11 136.15(15) . .
C123 Mo12 P11 135.77(15) . .
P12 Mo12 P11 49.47(5) . .
C121 Mo12 Mo11 88.42(16) . .
C122 Mo12 Mo11 130.34(15) . .
C126 Mo12 Mo11 142.33(15) . .
C125 Mo12 Mo11 132.16(15) . .
C127 Mo12 Mo11 107.93(15) . .
C124 Mo12 Mo11 97.23(14) . .
C123 Mo12 Mo11 84.65(14) . .
P12 Mo12 Mo11 54.09(3) . .
P11 Mo12 Mo11 51.13(3) . .
C211 Mo21 C212 88.7(3) . .
C211 Mo21 C217 87.6(2) . .
C212 Mo21 C217 92.4(2) . .
C211 Mo21 C216 82.7(2) . .
C212 Mo21 C216 127.5(2) . .
C217 Mo21 C216 35.8(2) . .
C211 Mo21 C213 121.9(2) . .
C212 Mo21 C213 83.6(2) . .
C217 Mo21 C213 35.8(2) . .
C216 Mo21 C213 59.2(2) . .
C211 Mo21 C215 112.6(2) . .
C212 Mo21 C215 141.8(2) . .
C217 Mo21 C215 58.9(2) . .
C216 Mo21 C215 35.3(2) . .
C213 Mo21 C215 58.3(2) . .
C211 Mo21 C214 141.0(2) . .
C212 Mo21 C214 110.3(2) . .
C217 Mo21 C214 58.8(2) . .
C216 Mo21 C214 58.6(2) . .
C213 Mo21 C214 34.8(2) . .
C215 Mo21 C214 34.8(2) . .
C211 Mo21 P21 90.17(17) . .
C212 Mo21 P21 125.31(16) . .
C217 Mo21 P21 142.13(16) . .
C216 Mo21 P21 106.52(16) . .
C213 Mo21 P21 139.09(16) . .
C215 Mo21 P21 87.54(15) . .
C214 Mo21 P21 104.26(15) . .
C211 Mo21 P22 78.39(16) . .
C212 Mo21 P22 76.90(16) . .
C217 Mo21 P22 162.48(14) . .
C216 Mo21 P22 148.78(17) . .
C213 Mo21 P22 151.66(17) . .
C215 Mo21 P22 136.55(15) . .
C214 Mo21 P22 137.90(14) . .
P21 Mo21 P22 49.49(4) . .
C211 Mo21 Mo22 128.73(16) . .
C212 Mo21 Mo22 86.66(17) . .
C217 Mo21 Mo22 143.56(16) . .
C216 Mo21 Mo22 136.96(14) . .
C213 Mo21 Mo22 108.25(16) . .
C215 Mo21 Mo22 101.77(15) . .
C214 Mo21 Mo22 87.44(14) . .
P21 Mo21 Mo22 53.58(3) . .
P22 Mo21 Mo22 50.86(3) . .
C222 Mo22 C221 87.1(2) . .
C222 Mo22 C223 85.5(2) . .
C221 Mo22 C223 98.4(2) . .
C222 Mo22 C224 84.7(2) . .
C221 Mo22 C224 133.9(2) . .
C223 Mo22 C224 35.8(2) . .
C222 Mo22 C227 118.2(2) . .
C221 Mo22 C227 86.4(2) . .
C223 Mo22 C227 35.6(2) . .
C224 Mo22 C227 58.9(2) . .
C222 Mo22 C225 116.1(2) . .
C221 Mo22 C225 143.7(2) . .
C223 Mo22 C225 59.1(2) . .
C224 Mo22 C225 35.2(2) . .
C227 Mo22 C225 58.5(2) . .
C222 Mo22 C226 141.5(2) . .
C221 Mo22 C226 110.1(2) . .
C223 Mo22 C226 58.7(2) . .
C224 Mo22 C226 58.3(2) . .
C227 Mo22 C226 34.9(2) . .
C225 Mo22 C226 34.9(2) . .
C222 Mo22 P22 88.84(15) . .
C221 Mo22 P22 123.16(14) . .
C223 Mo22 P22 137.73(15) . .
C224 Mo22 P22 101.99(15) . .
C227 Mo22 P22 142.19(16) . .
C225 Mo22 P22 86.77(15) . .
C226 Mo22 P22 107.63(16) . .
C222 Mo22 P21 77.02(14) . .
C221 Mo22 P21 74.42(14) . .
C223 Mo22 P21 161.28(16) . .
C224 Mo22 P21 145.68(15) . .
C227 Mo22 P21 155.18(16) . .
C225 Mo22 P21 135.36(15) . .
C226 Mo22 P21 139.86(16) . .
P22 Mo22 P21 49.56(4) . .
C222 Mo22 Mo21 127.39(14) . .
C221 Mo22 Mo21 86.12(14) . .
C223 Mo22 Mo21 147.10(15) . .
C224 Mo22 Mo21 133.20(15) . .
C227 Mo22 Mo21 113.27(17) . .
C225 Mo22 Mo21 98.90(15) . .
C226 Mo22 Mo21 89.01(15) . .
P22 Mo22 Mo21 53.66(3) . .
P21 Mo22 Mo21 50.95(3) . .
C311 Mo31 C312 84.6(3) . .
C311 Mo31 C317 93.0(3) . .
C312 Mo31 C317 89.1(3) . .
C311 Mo31 C316 126.5(2) . .
C312 Mo31 C316 82.3(3) . .
C317 Mo31 C316 35.5(3) . .
C311 Mo31 C313 87.9(3) . .
C312 Mo31 C313 123.7(2) . .
C317 Mo31 C313 35.6(2) . .
C316 Mo31 C313 58.9(2) . .
C311 Mo31 C315 146.3(2) . .
C312 Mo31 C315 111.1(3) . .
C317 Mo31 C315 59.0(2) . .
C316 Mo31 C315 35.5(3) . .
C313 Mo31 C315 58.5(3) . .
C311 Mo31 C314 115.9(3) . .
C312 Mo31 C314 140.8(3) . .
C317 Mo31 C314 58.4(2) . .
C316 Mo31 C314 58.6(3) . .
C313 Mo31 C314 34.5(3) . .
C315 Mo31 C314 35.2(3) . .
C311 Mo31 P32 122.52(17) . .
C312 Mo31 P32 92.06(16) . .
C317 Mo31 P32 144.42(19) . .
C316 Mo31 P32 109.60(18) . .
C313 Mo31 P32 136.50(19) . .
C315 Mo31 P32 87.69(17) . .
C314 Mo31 P32 102.22(19) . .
C311 Mo31 P31 73.70(17) . .
C312 Mo31 P31 79.07(18) . .
C317 Mo31 P31 162.9(2) . .
C316 Mo31 P31 150.92(18) . .
C313 Mo31 P31 149.78(18) . .
C315 Mo31 P31 137.03(16) . .
C314 Mo31 P31 137.01(17) . .
P32 Mo31 P31 49.55(5) . .
C311 Mo31 Mo32 86.70(16) . .
C312 Mo31 Mo32 130.21(18) . .
C317 Mo31 Mo32 140.30(18) . .
C316 Mo31 Mo32 138.44(19) . .
C313 Mo31 Mo32 104.81(17) . .
C315 Mo31 Mo32 102.94(18) . .
C314 Mo31 Mo32 86.15(16) . .
P32 Mo31 Mo32 53.46(3) . .
P31 Mo31 Mo32 51.50(3) . .
C322 Mo32 C321 88.1(2) . .
C322 Mo32 C324 94.5(2) . .
C321 Mo32 C324 88.0(2) . .
C322 Mo32 C323 129.5(2) . .
C321 Mo32 C323 83.5(2) . .
C324 Mo32 C323 35.7(2) . .
C322 Mo32 C325 85.4(2) . .
C321 Mo32 C325 122.0(2) . .
C324 Mo32 C325 35.6(2) . .
C323 Mo32 C325 58.8(2) . .
C322 Mo32 C327 143.6(2) . .
C321 Mo32 C327 113.3(2) . .
C324 Mo32 C327 59.1(2) . .
C323 Mo32 C327 35.3(2) . .
C325 Mo32 C327 58.4(2) . .
C322 Mo32 C326 111.5(2) . .
C321 Mo32 C326 141.8(2) . .
C324 Mo32 C326 58.9(2) . .
C323 Mo32 C326 58.5(2) . .
C325 Mo32 C326 35.0(2) . .
C327 Mo32 C326 34.9(2) . .
C322 Mo32 P31 122.13(16) . .
C321 Mo32 P31 86.91(15) . .
C324 Mo32 P31 142.80(17) . .
C323 Mo32 P31 107.09(15) . .
C325 Mo32 P31 142.34(16) . .
C327 Mo32 P31 89.55(15) . .
C326 Mo32 P31 107.32(14) . .
C322 Mo32 P32 72.67(16) . .
C321 Mo32 P32 80.58(15) . .
C324 Mo32 P32 162.99(15) . .
C323 Mo32 P32 152.24(16) . .
C325 Mo32 P32 148.39(16) . .
C327 Mo32 P32 137.36(14) . .
C326 Mo32 P32 135.68(14) . .
P31 Mo32 P32 49.64(5) . .
C322 Mo32 Mo31 88.91(16) . .
C321 Mo32 Mo31 130.04(15) . .
C324 Mo32 Mo31 141.88(16) . .
C323 Mo32 Mo31 132.84(14) . .
C325 Mo32 Mo31 107.40(16) . .
C327 Mo32 Mo31 97.76(14) . .
C326 Mo32 Mo31 84.51(14) . .
P31 Mo32 Mo31 53.94(3) . .
P32 Mo32 Mo31 51.18(3) . .
C412 Mo41 C411 86.3(2) . .
C412 Mo41 C417 90.0(2) . .
C411 Mo41 C417 93.1(2) . .
C412 Mo41 C413 82.4(2) . .
C411 Mo41 C413 127.0(2) . .
C417 Mo41 C413 35.7(2) . .
C412 Mo41 C416 125.1(2) . .
C411 Mo41 C416 87.6(2) . .
C417 Mo41 C416 36.0(2) . .
C413 Mo41 C416 59.3(2) . .
C412 Mo41 C414 110.3(2) . .
C411 Mo41 C414 146.1(2) . .
C417 Mo41 C414 58.9(2) . .
C413 Mo41 C414 35.1(2) . .
C416 Mo41 C414 58.6(2) . .
C412 Mo41 C415 141.0(2) . .
C411 Mo41 C415 115.8(2) . .
C417 Mo41 C415 58.9(2) . .
C413 Mo41 C415 58.6(2) . .
C416 Mo41 C415 34.8(2) . .
C414 Mo41 C415 35.2(2) . .
C412 Mo41 P42 85.90(16) . .
C411 Mo41 P42 122.39(16) . .
C417 Mo41 P42 143.82(18) . .
C413 Mo41 P42 108.24(17) . .
C416 Mo41 P42 140.01(16) . .
C414 Mo41 P42 89.00(16) . .
C415 Mo41 P42 105.24(16) . .
C412 Mo41 P41 80.24(15) . .
C411 Mo41 P41 72.83(16) . .
C417 Mo41 P41 163.22(17) . .
C413 Mo41 P41 152.59(17) . .
C416 Mo41 P41 147.51(17) . .
C414 Mo41 P41 137.38(16) . .
C415 Mo41 P41 135.29(15) . .
P42 Mo41 P41 49.59(5) . .
C412 Mo41 Mo42 129.49(15) . .
C411 Mo41 Mo42 91.20(16) . .
C417 Mo41 Mo42 140.51(16) . .
C413 Mo41 Mo42 134.26(17) . .
C416 Mo41 Mo42 105.16(16) . .
C414 Mo41 Mo42 99.23(16) . .
C415 Mo41 Mo42 84.08(15) . .
P42 Mo41 Mo42 53.82(3) . .
P41 Mo41 Mo42 51.27(3) . .
C422 Mo42 C421 86.0(2) . .
C422 Mo42 C425 86.8(2) . .
C421 Mo42 C425 96.8(2) . .
C422 Mo42 C424 85.8(2) . .
C421 Mo42 C424 132.6(2) . .
C425 Mo42 C424 36.2(2) . .
C422 Mo42 C426 119.7(2) . .
C421 Mo42 C426 85.5(2) . .
C425 Mo42 C426 35.7(2) . .
C424 Mo42 C426 59.3(2) . .
C422 Mo42 C423 117.1(2) . .
C421 Mo42 C423 143.1(2) . .
C425 Mo42 C423 59.3(2) . .
C424 Mo42 C423 35.2(2) . .
C426 Mo42 C423 58.5(2) . .
C422 Mo42 C427 143.1(2) . .
C421 Mo42 C427 109.7(2) . .
C425 Mo42 C427 59.0(2) . .
C424 Mo42 C427 58.8(2) . .
C426 Mo42 C427 34.9(2) . .
C423 Mo42 C427 35.1(2) . .
C422 Mo42 P41 89.57(18) . .
C421 Mo42 P41 123.15(17) . .
C425 Mo42 P41 139.56(16) . .
C424 Mo42 P41 103.35(16) . .
C426 Mo42 P41 141.83(15) . .
C423 Mo42 P41 87.39(14) . .
C427 Mo42 P41 107.12(15) . .
C422 Mo42 P42 79.29(17) . .
C421 Mo42 P42 73.95(17) . .
C425 Mo42 P42 163.68(16) . .
C424 Mo42 P42 148.64(15) . .
C426 Mo42 P42 151.30(15) . .
C423 Mo42 P42 135.30(14) . .
C427 Mo42 P42 136.43(15) . .
P41 Mo42 P42 49.63(5) . .
C422 Mo42 Mo41 129.91(17) . .
C421 Mo42 Mo41 88.15(16) . .
C425 Mo42 Mo41 143.28(16) . .
C424 Mo42 Mo41 130.84(17) . .
C426 Mo42 Mo41 109.32(15) . .
C423 Mo42 Mo41 96.21(15) . .
C427 Mo42 Mo41 85.01(14) . .
P41 Mo42 Mo41 53.80(3) . .
P42 Mo42 Mo41 51.43(3) . .
P12 P11 Mo11 67.96(5) . .
P12 P11 Ag1 130.13(7) . .
Mo11 P11 Ag1 126.89(6) . .
P12 P11 Mo12 63.78(5) . .
Mo11 P11 Mo12 75.11(4) . .
Ag1 P11 Mo12 155.63(6) . .
P11 P12 Mo12 66.76(5) . .
P11 P12 Ag2 110.78(6) . .
Mo12 P12 Ag2 148.30(5) . .
P11 P12 Mo11 62.55(5) . .
Mo12 P12 Mo11 74.26(4) . .
Ag2 P12 Mo11 134.58(5) . .
P22 P21 Mo21 67.52(5) . .
P22 P21 Ag1 120.46(6) . .
Mo21 P21 Ag1 155.21(5) . .
P22 P21 Mo22 62.93(5) . .
Mo21 P21 Mo22 75.46(4) . .
Ag1 P21 Mo22 129.32(5) . .
P21 P22 Mo22 67.51(5) . .
P21 P22 Ag2 120.21(7) . .
Mo22 P22 Ag2 129.52(5) . .
P21 P22 Mo21 62.99(5) . .
Mo22 P22 Mo21 75.47(3) . .
Ag2 P22 Mo21 154.92(5) . .
P32 P31 Mo32 66.57(5) . .
P32 P31 Mo31 62.70(5) . .
Mo32 P31 Mo31 74.55(4) . .
P32 P31 Ag4 103.61(6) . .
Mo32 P31 Ag4 136.89(5) . .
Mo31 P31 Ag4 140.63(5) . .
P31 P32 Mo31 67.75(5) . .
P31 P32 Ag3 134.12(7) . .
Mo31 P32 Ag3 139.82(6) . .
P31 P32 Mo32 63.79(5) . .
Mo31 P32 Mo32 75.36(4) . .
Ag3 P32 Mo32 141.15(6) . .
P42 P41 Mo42 67.35(5) . .
P42 P41 Ag4 128.02(7) . .
Mo42 P41 Ag4 142.12(5) . .
P42 P41 Mo41 63.29(5) . .
Mo42 P41 Mo41 74.93(4) . .
Ag4 P41 Mo41 142.04(5) . .
P41 P42 Mo41 67.12(5) . .
P41 P42 Mo42 63.01(5) . .
Mo41 P42 Mo42 74.75(4) . .
P41 P42 Ag3 108.77(7) . .
Mo41 P42 Ag3 141.74(6) . .
Mo42 P42 Ag3 139.63(5) . .
O111 C111 Mo11 177.4(6) . .
O112 C112 Mo11 177.6(5) . .
C114 C113 C117 108.2(6) . .
C114 C113 Mo11 74.5(3) . .
C117 C113 Mo11 71.8(3) . .
C114 C113 H11A 125.7 . .
C117 C113 H11A 125.7 . .
Mo11 C113 H11A 125.7 . .
C115 C114 C113 108.4(6) . .
C115 C114 Mo11 72.9(3) . .
C113 C114 Mo11 70.2(3) . .
C115 C114 H11B 125.8 . .
C113 C114 H11B 125.8 . .
Mo11 C114 H11B 125.8 . .
C116 C115 C114 107.4(6) . .
C116 C115 Mo11 70.7(3) . .
C114 C115 Mo11 72.4(3) . .
C116 C115 H11C 126.2 . .
C114 C115 H11C 126.2 . .
Mo11 C115 H11C 126.2 . .
C115 C116 C117 109.0(6) . .
C115 C116 Mo11 74.2(3) . .
C117 C116 Mo11 71.1(3) . .
C115 C116 H11D 125.4 . .
C117 C116 H11D 125.4 . .
Mo11 C116 H11D 125.4 . .
C113 C117 C116 106.9(6) . .
C113 C117 Mo11 72.3(3) . .
C116 C117 Mo11 73.1(3) . .
C113 C117 H11E 126.3 . .
C116 C117 H11E 126.3 . .
Mo11 C117 H11E 126.3 . .
O121 C121 Mo12 176.5(5) . .
O122 C122 Mo12 176.7(5) . .
C127 C123 C124 107.9(5) . .
C127 C123 Mo12 70.9(3) . .
C124 C123 Mo12 72.3(3) . .
C127 C123 H12A 126.0 . .
C124 C123 H12A 126.0 . .
Mo12 C123 H12A 126.0 . .
C125 C124 C123 107.4(5) . .
C125 C124 Mo12 70.6(3) . .
C123 C124 Mo12 72.7(3) . .
C125 C124 H12B 126.2 . .
C123 C124 H12B 126.2 . .
Mo12 C124 H12B 126.2 . .
C124 C125 C126 108.5(5) . .
C124 C125 Mo12 74.2(3) . .
C126 C125 Mo12 70.9(3) . .
C124 C125 H12C 125.6 . .
C126 C125 H12C 125.6 . .
Mo12 C125 H12C 125.6 . .
C127 C126 C125 107.3(5) . .
C127 C126 Mo12 73.8(3) . .
C125 C126 Mo12 73.2(3) . .
C127 C126 H12D 126.0 . .
C125 C126 H12D 126.0 . .
Mo12 C126 H12D 126.0 . .
C123 C127 C126 108.9(5) . .
C123 C127 Mo12 74.2(3) . .
C126 C127 Mo12 70.6(3) . .
C123 C127 H12E 125.4 . .
C126 C127 H12E 125.4 . .
Mo12 C127 H12E 125.4 . .
O211 C211 Mo21 176.2(5) . .
O212 C212 Mo21 176.4(6) . .
C214 C213 C217 108.2(6) . .
C214 C213 Mo21 74.4(3) . .
C217 C213 Mo21 70.6(3) . .
C214 C213 H21A 125.8 . .
C217 C213 H21A 125.8 . .
Mo21 C213 H21A 125.8 . .
C213 C214 C215 107.9(5) . .
C213 C214 Mo21 70.7(3) . .
C215 C214 Mo21 71.9(3) . .
C213 C214 H21B 126.0 . .
C215 C214 H21B 126.0 . .
Mo21 C214 H21B 126.0 . .
C214 C215 C216 108.3(6) . .
C214 C215 Mo21 73.4(3) . .
C216 C215 Mo21 70.7(3) . .
C214 C215 H21C 125.8 . .
C216 C215 H21C 125.8 . .
Mo21 C215 H21C 125.8 . .
C217 C216 C215 107.6(6) . .
C217 C216 Mo21 71.1(3) . .
C215 C216 Mo21 73.9(3) . .
C217 C216 H21D 126.0 . .
C215 C216 H21D 126.0 . .
Mo21 C216 H21D 126.0 . .
C216 C217 C213 108.0(5) . .
C216 C217 Mo21 73.1(3) . .
C213 C217 Mo21 73.6(3) . .
C216 C217 H21E 125.7 . .
C213 C217 H21E 125.7 . .
Mo21 C217 H21E 125.7 . .
O221 C221 Mo22 176.4(4) . .
O222 C222 Mo22 177.2(4) . .
C227 C223 C224 107.2(5) . .
C227 C223 Mo22 73.2(3) . .
C224 C223 Mo22 72.4(3) . .
C227 C223 H22A 126.1 . .
C224 C223 H22A 126.1 . .
Mo22 C223 H22A 126.1 . .
C225 C224 C223 108.3(5) . .
C225 C224 Mo22 73.4(3) . .
C223 C224 Mo22 71.8(3) . .
C225 C224 H22B 125.7 . .
C223 C224 H22B 125.7 . .
Mo22 C224 H22B 125.7 . .
C224 C225 C226 108.1(5) . .
C224 C225 Mo22 71.5(3) . .
C226 C225 Mo22 73.5(3) . .
C224 C225 H22C 125.8 . .
C226 C225 H22C 125.8 . .
Mo22 C225 H22C 125.8 . .
C227 C226 C225 108.0(5) . .
C227 C226 Mo22 71.3(3) . .
C225 C226 Mo22 71.6(3) . .
C227 C226 H22D 125.9 . .
C225 C226 H22D 125.9 . .
Mo22 C226 H22D 125.9 . .
C226 C227 C223 108.3(5) . .
C226 C227 Mo22 73.7(3) . .
C223 C227 Mo22 71.2(3) . .
C226 C227 H22E 125.7 . .
C223 C227 H22E 125.7 . .
Mo22 C227 H22E 125.7 . .
O311 C311 Mo31 175.9(5) . .
O312 C312 Mo31 176.0(5) . .
C314 C313 C317 109.0(6) . .
C314 C313 Mo31 75.0(3) . .
C317 C313 Mo31 71.6(3) . .
C314 C313 H31A 125.3 . .
C317 C313 H31A 125.3 . .
Mo31 C313 H31A 125.3 . .
C313 C314 C315 108.2(6) . .
C313 C314 Mo31 70.5(4) . .
C315 C314 Mo31 72.1(4) . .
C313 C314 H31B 125.8 . .
C315 C314 H31B 125.8 . .
Mo31 C314 H31B 125.8 . .
C316 C315 C314 106.6(6) . .
C316 C315 Mo31 70.3(4) . .
C314 C315 Mo31 72.7(4) . .
C316 C315 H31C 126.6 . .
C314 C315 H31C 126.6 . .
Mo31 C315 H31C 126.6 . .
C317 C316 C315 108.5(6) . .
C317 C316 Mo31 71.8(3) . .
C315 C316 Mo31 74.2(3) . .
C317 C316 H31D 125.6 . .
C315 C316 H31D 125.6 . .
Mo31 C316 H31D 125.6 . .
C316 C317 C313 107.6(6) . .
C316 C317 Mo31 72.7(3) . .
C313 C317 Mo31 72.7(3) . .
C316 C317 H31E 126.0 . .
C313 C317 H31E 126.0 . .
Mo31 C317 H31E 126.0 . .
O321 C321 Mo32 176.6(5) . .
O322 C322 Mo32 177.0(5) . .
C324 C323 C327 108.5(5) . .
C324 C323 Mo32 71.6(3) . .
C327 C323 Mo32 74.2(3) . .
C324 C323 H32A 125.6 . .
C327 C323 H32A 125.6 . .
Mo32 C323 H32A 125.6 . .
C325 C324 C323 107.4(5) . .
C325 C324 Mo32 73.3(3) . .
C323 C324 Mo32 72.7(3) . .
C325 C324 H32B 126.1 . .
C323 C324 H32B 126.1 . .
Mo32 C324 H32B 126.1 . .
C324 C325 C326 108.8(5) . .
C324 C325 Mo32 71.2(3) . .
C326 C325 Mo32 74.2(3) . .
C324 C325 H32C 125.5 . .
C326 C325 H32C 125.5 . .
Mo32 C325 H32C 125.5 . .
C325 C326 C327 107.6(5) . .
C325 C326 Mo32 70.7(3) . .
C327 C326 Mo32 72.1(3) . .
C325 C326 H32D 126.1 . .
C327 C326 H32D 126.1 . .
Mo32 C326 H32D 126.1 . .
C323 C327 C326 107.8(5) . .
C323 C327 Mo32 70.6(3) . .
C326 C327 Mo32 73.0(3) . .
C323 C327 H32E 126.0 . .
C326 C327 H32E 126.0 . .
Mo32 C327 H32E 126.0 . .
O411 C411 Mo41 176.8(5) . .
O412 C412 Mo41 177.9(5) . .
C414 C413 C417 108.2(6) . .
C414 C413 Mo41 73.7(3) . .
C417 C413 Mo41 71.3(3) . .
C414 C413 H41A 125.7 . .
C417 C413 H41A 125.7 . .
Mo41 C413 H41A 125.7 . .
C413 C414 C415 108.1(6) . .
C413 C414 Mo41 71.2(3) . .
C415 C414 Mo41 73.0(3) . .
C413 C414 H41B 125.8 . .
C415 C414 H41B 125.8 . .
Mo41 C414 H41B 125.8 . .
C416 C415 C414 107.9(6) . .
C416 C415 Mo41 70.8(3) . .
C414 C415 Mo41 71.8(3) . .
C416 C415 H41C 126.0 . .
C414 C415 H41C 126.0 . .
Mo41 C415 H41C 126.0 . .
C415 C416 C417 108.2(6) . .
C415 C416 Mo41 74.4(3) . .
C417 C416 Mo41 71.0(3) . .
C415 C416 H41D 125.7 . .
C417 C416 H41D 125.7 . .
Mo41 C416 H41D 125.7 . .
C413 C417 C416 107.6(5) . .
C413 C417 Mo41 73.0(3) . .
C416 C417 Mo41 72.9(3) . .
C413 C417 H41E 125.9 . .
C416 C417 H41E 125.9 . .
Mo41 C417 H41E 125.9 . .
O421 C421 Mo42 177.1(6) . .
O422 C422 Mo42 176.2(5) . .
C424 C423 C427 108.2(5) . .
C424 C423 Mo42 70.6(3) . .
C427 C423 Mo42 73.1(3) . .
C424 C423 H42A 125.8 . .
C427 C423 H42A 125.8 . .
Mo42 C423 H42A 125.8 . .
C423 C424 C425 108.2(5) . .
C423 C424 Mo42 74.2(3) . .
C425 C424 Mo42 71.6(3) . .
C423 C424 H42B 125.7 . .
C425 C424 H42B 125.7 . .
Mo42 C424 H42B 125.7 . .
C426 C425 C424 107.1(5) . .
C426 C425 Mo42 73.4(3) . .
C424 C425 Mo42 72.2(3) . .
C426 C425 H42C 126.2 . .
C424 C425 H42C 126.2 . .
Mo42 C425 H42C 126.2 . .
C427 C426 C425 108.8(5) . .
C427 C426 Mo42 74.1(3) . .
C425 C426 Mo42 70.9(3) . .
C427 C426 H42D 125.5 . .
C425 C426 H42D 125.5 . .
Mo42 C426 H42D 125.5 . .
C426 C427 C423 107.7(5) . .
C426 C427 Mo42 71.0(3) . .
C423 C427 Mo42 71.8(3) . .
C426 C427 H42E 126.1 . .
C423 C427 H42E 126.1 . .
Mo42 C427 H42E 126.1 . .
C133 N11 C131 116.6(4) . .
C133 N11 Ag1 120.5(3) . 1_455
C131 N11 Ag1 120.0(3) . 1_455
C142 N12 C140 115.7(4) . .
C142 N12 Ag3 128.3(4) . .
C140 N12 Ag3 113.9(4) . .
C231 N21 C235 116.6(4) . .
C231 N21 Ag2 123.6(3) . .
C235 N21 Ag2 119.7(3) . .
C240 N22 C242 117.6(5) . .
C240 N22 Ag4 125.8(4) . .
C242 N22 Ag4 115.6(4) . .
C331 N31 C333 118.0(4) . .
C331 N31 Ag3 120.7(3) . .
C333 N31 Ag3 121.2(3) . .
C342 N32 C340 117.8(4) . .
C342 N32 Ag1 119.2(3) . 1_445
C340 N32 Ag1 122.5(3) . 1_445
C431 N41 C435 117.0(4) . .
C431 N41 Ag4 124.6(3) . .
C435 N41 Ag4 118.3(3) . .
C442 N42 C440 116.5(4) . .
C442 N42 Ag2 120.1(3) . 1_545
C440 N42 Ag2 121.6(3) . 1_545
N11 C131 C132 123.8(4) . .
N11 C131 H13A 118.1 . .
C132 C131 H13A 118.1 . .
C131 C132 C135 119.4(4) . .
C131 C132 H13B 120.3 . .
C135 C132 H13B 120.3 . .
N11 C133 C134 123.8(4) . .
N11 C133 H13C 118.1 . .
C134 C133 H13C 118.1 . .
C135 C134 C133 119.1(4) . .
C135 C134 H13D 120.5 . .
C133 C134 H13D 120.5 . .
C134 C135 C132 117.2(4) . .
C134 C135 C136 122.7(4) . .
C132 C135 C136 120.2(4) . .
C137 C136 C135 125.6(5) . .
C137 C136 H13E 117.2 . .
C135 C136 H13E 117.2 . .
C136 C137 C138 124.4(5) . .
C136 C137 H13F 117.8 . .
C138 C137 H13F 117.8 . .
C141 C138 C139 116.4(5) . .
C141 C138 C137 121.0(5) . .
C139 C138 C137 122.7(5) . .
C138 C139 C140 119.7(5) . .
C138 C139 H13G 120.1 . .
C140 C139 H13G 120.1 . .
N12 C140 C139 124.2(5) . .
N12 C140 H14A 117.9 . .
C139 C140 H14A 117.9 . .
C138 C141 C142 120.5(5) . .
C138 C141 H14B 119.7 . .
C142 C141 H14B 119.7 . .
N12 C142 C141 123.5(5) . .
N12 C142 H14C 118.2 . .
C141 C142 H14C 118.2 . .
N21 C231 C232 124.3(5) . .
N21 C231 H23A 117.8 . .
C232 C231 H23A 117.8 . .
C231 C232 C233 118.7(5) . .
C231 C232 H23B 120.7 . .
C233 C232 H23B 120.7 . .
C232 C233 C234 117.9(5) . .
C232 C233 C236 123.7(5) . .
C234 C233 C236 118.3(5) . .
C235 C234 C233 119.3(5) . .
C235 C234 H23C 120.3 . .
C233 C234 H23C 120.3 . .
N21 C235 C234 123.2(5) . .
N21 C235 H23D 118.4 . .
C234 C235 H23D 118.4 . .
C237 C236 C233 126.3(5) . .
C237 C236 H23E 116.9 . .
C233 C236 H23E 116.9 . .
C236 C237 C238 122.3(6) . .
C236 C237 H23F 118.8 . .
C238 C237 H23F 118.8 . .
C241 C238 C239 116.0(5) . .
C241 C238 C237 122.1(5) . .
C239 C238 C237 121.9(5) . .
C238 C239 C240 119.8(6) . .
C238 C239 H23G 120.1 . .
C240 C239 H23G 120.1 . .
N22 C240 C239 122.7(5) . .
N22 C240 H24A 118.6 . .
C239 C240 H24A 118.6 . .
C242 C241 C238 121.0(6) . .
C242 C241 H24B 119.5 . .
C238 C241 H24B 119.5 . .
N22 C242 C241 122.7(6) . .
N22 C242 H24C 118.6 . .
C241 C242 H24C 118.6 . .
N31 C331 C332 123.4(5) . .
N31 C331 H33A 118.3 . .
C332 C331 H33A 118.3 . .
C331 C332 C335 119.7(5) . .
C331 C332 H33B 120.1 . .
C335 C332 H33B 120.1 . .
N31 C333 C334 122.6(5) . .
N31 C333 H33C 118.7 . .
C334 C333 H33C 118.7 . .
C335 C334 C333 119.5(5) . .
C335 C334 H33D 120.3 . .
C333 C334 H33D 120.3 . .
C334 C335 C332 116.7(5) . .
C334 C335 C336 123.1(5) . .
C332 C335 C336 120.1(5) . .
C337 C336 C335 124.4(6) . .
C337 C336 H33E 117.8 . .
C335 C336 H33E 117.8 . .
C336 C337 C338 124.1(6) . .
C336 C337 H33F 118.0 . .
C338 C337 H33F 118.0 . .
C339 C338 C341 117.5(5) . .
C339 C338 C337 120.6(5) . .
C341 C338 C337 121.8(5) . .
C340 C339 C338 119.5(5) . .
C340 C339 H33G 120.3 . .
C338 C339 H33G 120.3 . .
N32 C340 C339 123.3(5) . .
N32 C340 H34A 118.3 . .
C339 C340 H34A 118.3 . .
C342 C341 C338 119.8(5) . .
C342 C341 H34B 120.1 . .
C338 C341 H34B 120.1 . .
N32 C342 C341 122.1(5) . .
N32 C342 H34C 118.9 . .
C341 C342 H34C 118.9 . .
N41 C431 C432 123.4(5) . .
N41 C431 H43A 118.3 . .
C432 C431 H43A 118.3 . .
C431 C432 C433 120.3(5) . .
C431 C432 H43B 119.9 . .
C433 C432 H43B 119.9 . .
C434 C433 C432 116.2(4) . .
C434 C433 C436 123.4(5) . .
C432 C433 C436 120.3(5) . .
C435 C434 C433 119.3(5) . .
C435 C434 H43C 120.4 . .
C433 C434 H43C 120.4 . .
N41 C435 C434 123.8(5) . .
N41 C435 H43D 118.1 . .
C434 C435 H43D 118.1 . .
C437 C436 C433 126.0(5) . .
C437 C436 H43E 117.0 . .
C433 C436 H43E 117.0 . .
C436 C437 C438 123.8(5) . .
C436 C437 H43F 118.1 . .
C438 C437 H43F 118.1 . .
C439 C438 C441 117.1(5) . .
C439 C438 C437 122.5(5) . .
C441 C438 C437 120.3(5) . .
C440 C439 C438 119.9(5) . .
C440 C439 H43G 120.0 . .
C438 C439 H43G 120.0 . .
N42 C440 C439 123.2(5) . .
N42 C440 H44A 118.4 . .
C439 C440 H44A 118.4 . .
C442 C441 C438 119.3(5) . .
C442 C441 H44B 120.3 . .
C438 C441 H44B 120.3 . .
N42 C442 C441 123.8(5) . .
N42 C442 H44C 118.1 . .
C441 C442 H44C 118.1 . .
O11 Al1 O13 108.1(2) . .
O11 Al1 O12 112.2(2) . .
O13 Al1 O12 108.0(2) . .
O11 Al1 O14 108.2(2) . .
O13 Al1 O14 111.6(2) . .
O12 Al1 O14 108.7(2) . .
C11 O11 Al1 152.0(4) . .
O11 C11 C11A 111.4(5) . .
O11 C11 C11B 110.2(4) . .
C11A C11 C11B 109.3(5) . .
O11 C11 C11C 107.6(5) . .
C11A C11 C11C 109.7(5) . .
C11B C11 C11C 108.6(4) . .
F11B C11A F11A 108.2(6) . .
F11B C11A F11C 105.8(6) . .
F11A C11A F11C 105.4(6) . .
F11B C11A C11 115.9(6) . .
F11A C11A C11 110.7(6) . .
F11C C11A C11 110.2(5) . .
F11E C11B F11D 108.9(5) . .
F11E C11B F11F 106.8(5) . .
F11D C11B F11F 106.4(5) . .
F11E C11B C11 111.8(5) . .
F11D C11B C11 113.1(5) . .
F11F C11B C11 109.6(5) . .
F11I C11C F11H 110.1(6) . .
F11I C11C F11G 106.2(5) . .
F11H C11C F11G 106.8(5) . .
F11I C11C C11 113.3(5) . .
F11H C11C C11 111.7(5) . .
F11G C11C C11 108.4(5) . .
C12 O12 Al1 149.9(4) . .
O12 C12 C12B 112.3(5) . .
O12 C12 C12C 107.6(5) . .
C12B C12 C12C 109.8(6) . .
O12 C12 C12A 109.5(5) . .
C12B C12 C12A 108.6(5) . .
C12C C12 C12A 109.0(5) . .
F12B C12A F12A 109.4(6) . .
F12B C12A F12C 108.5(7) . .
F12A C12A F12C 106.5(6) . .
F12B C12A C12 110.8(5) . .
F12A C12A C12 111.8(6) . .
F12C C12A C12 109.6(6) . .
F12F C12B F12D 108.6(6) . .
F12F C12B F12E 105.7(6) . .
F12D C12B F12E 105.7(6) . .
F12F C12B C12 111.1(6) . .
F12D C12B C12 113.8(6) . .
F12E C12B C12 111.5(6) . .
F12I C12C F12G 110.0(6) . .
F12I C12C F12H 105.4(6) . .
F12G C12C F12H 105.4(6) . .
F12I C12C C12 112.1(6) . .
F12G C12C C12 113.2(5) . .
F12H C12C C12 110.3(6) . .
C13 O13 Al1 151.8(4) . .
O13 C13 C13E 109.6(10) . .
O13 C13 C13C 111.8(5) . .
C13E C13 C13C 92.5(11) . .
O13 C13 C13B 106.5(6) . .
C13E C13 C13B 124.4(14) . .
C13C C13 C13B 111.4(11) . .
O13 C13 C13F 123.9(11) . .
C13E C13 C13F 102.1(12) . .
C13C C13 C13F 111.7(11) . .
C13B C13 C13F 22.9(9) . .
O13 C13 C13D 112.1(11) . .
C13E C13 C13D 114.1(14) . .
C13C C13 C13D 24.7(9) . .
C13B C13 C13D 88.5(15) . .
C13F C13 C13D 94.3(14) . .
O13 C13 C13A 102.3(8) . .
C13E C13 C13A 19.6(8) . .
C13C C13 C13A 112.0(9) . .
C13B C13 C13A 112.4(14) . .
C13F C13 C13A 92.5(11) . .
C13D C13 C13A 132.6(12) . .
F13B C13A F13C 107.6(17) . .
F13B C13A F13A 122(2) . .
F13C C13A F13A 114.1(17) . .
F13B C13A C13 115.1(13) . .
F13C C13A C13 97.4(17) . .
F13A C13A C13 98.2(16) . .
F13D C13B F13E 109.8(14) . .
F13D C13B F13F 107.6(19) . .
F13E C13B F13F 105.1(13) . .
F13D C13B C13 118.0(13) . .
F13E C13B C13 110.4(14) . .
F13F C13B C13 105.1(14) . .
F13H C13C F13G 109.8(12) . .
F13H C13C F13I 107.4(9) . .
F13G C13C F13I 103.4(10) . .
F13H C13C C13 114.3(8) . .
F13G C13C C13 116.5(8) . .
F13I C13C C13 104.3(10) . .
F13I C13D F13G 119(3) . .
F13I C13D F13H 108(3) . .
F13G C13D F13H 101(2) . .
F13I C13D C13 119(2) . .
F13G C13D C13 109(2) . .
F13H C13D C13 95.4(19) . .
F13K C13E F13M 118(2) . .
F13K C13E F13L 106(3) . .
F13M C13E F13L 92.3(15) . .
F13K C13E C13 110(3) . .
F13M C13E C13 122.3(16) . .
F13L C13E C13 103.4(17) . .
F13F C13F F13E 106(3) . .
F13F C13F F13D 115(2) . .
F13E C13F F13D 107(2) . .
F13F C13F C13 113(2) . .
F13E C13F C13 113.4(18) . .
F13D C13F C13 104(2) . .
C14 O14 Al1 149.0(4) . .
O14 C14 C14C 111.6(5) . .
O14 C14 C14B 111.2(5) . .
C14C C14 C14B 109.6(6) . .
O14 C14 C14A 106.9(5) . .
C14C C14 C14A 108.7(5) . .
C14B C14 C14A 108.7(5) . .
F14B C14A F14A 106.3(6) . .
F14B C14A F14C 107.4(5) . .
F14A C14A F14C 106.7(5) . .
F14B C14A C14 112.5(5) . .
F14A C14A C14 111.1(5) . .
F14C C14A C14 112.4(5) . .
F14E C14B F14D 106.2(8) . .
F14E C14B F14F 107.6(7) . .
F14D C14B F14F 106.9(7) . .
F14E C14B C14 112.6(7) . .
F14D C14B C14 110.8(7) . .
F14F C14B C14 112.4(6) . .
F14G C14C F14H 108.1(6) . .
F14G C14C F14I 107.3(6) . .
F14H C14C F14I 105.5(6) . .
F14G C14C C14 111.3(5) . .
F14H C14C C14 112.8(6) . .
F14I C14C C14 111.5(6) . .
O24 Al2 O23 107.48(18) . .
O24 Al2 O21 112.8(2) . .
O23 Al2 O21 107.74(18) . .
O24 Al2 O22 107.84(19) . .
O23 Al2 O22 113.84(19) . .
O21 Al2 O22 107.26(18) . .
C21 O21 Al2 148.1(4) . .
O21 C21 C21E 114.0(13) . .
O21 C21 C21D 110.5(12) . .
C21E C21 C21D 116.0(17) . .
O21 C21 C21C 109.6(5) . .
C21E C21 C21C 134.4(13) . .
C21D C21 C21C 57.2(12) . .
O21 C21 C21A 112.2(5) . .
C21E C21 C21A 38.1(14) . .
C21D C21 C21A 137.0(12) . .
C21C C21 C21A 111.7(6) . .
O21 C21 C21B 110.2(5) . .
C21E C21 C21B 70.4(14) . .
C21D C21 C21B 52.1(12) . .
C21C C21 C21B 106.7(5) . .
C21A C21 C21B 106.4(5) . .
O21 C21 C21F 102.2(14) . .
C21E C21 C21F 107(2) . .
C21D C21 C21F 106.0(18) . .
C21C C21 C21F 49.6(14) . .
C21A C21 C21F 70.2(15) . .
C21B C21 C21F 145.6(14) . .
F21A C21A F21B 106.2(6) . .
F21A C21A F21C 108.9(7) . .
F21B C21A F21C 111.0(6) . .
F21A C21A C21 110.7(6) . .
F21B C21A C21 113.3(6) . .
F21C C21A C21 106.7(6) . .
F21D C21B F21E 106.1(6) . .
F21D C21B F21F 110.8(6) . .
F21E C21B F21F 111.9(6) . .
F21D C21B C21 110.3(6) . .
F21E C21B C21 108.6(5) . .
F21F C21B C21 109.0(6) . .
F21G C21C F21H 107.8(6) . .
F21G C21C F21I 107.9(6) . .
F21H C21C F21I 109.8(6) . .
F21G C21C C21 112.8(6) . .
F21H C21C C21 111.2(6) . .
F21I C21C C21 107.2(6) . .
F21I C21F F21G 99(3) . .
F21I C21F F21C 144(3) . .
F21G C21F F21C 104(3) . .
F21I C21F C21 104(3) . .
F21G C21F C21 108(3) . .
F21C C21F C21 96(2) . .
F21H C21D C21 112(2) . .
F21H C21D F21D 133(2) . .
C21 C21D F21D 101.0(17) . .
F21H C21D F21E 122(2) . .
C21 C21D F21E 98.8(17) . .
F21D C21D F21E 81.7(14) . .
F21A C21E F21B 100(2) . .
F21A C21E C21 112(2) . .
F21B C21E C21 110(2) . .
F21A C21E F21F 115(2) . .
F21B C21E F21F 121(2) . .
C21 C21E F21F 98.9(19) . .
C21A F21C C21F 80.1(16) . .
C21A F21B C21E 41.0(13) . .
C21A F21A C21E 42.6(14) . .
C21B F21F C21E 71.0(12) . .
C21B F21E C21D 53.3(11) . .
C21B F21D C21D 53.9(11) . .
C21F F21I C21C 60.6(18) . .
C21C F21H C21D 65.5(14) . .
C22 O22 Al2 148.6(3) . .
O22 C22 C22A 108.3(4) . .
O22 C22 C22C 110.4(4) . .
C22A C22 C22C 109.3(5) . .
O22 C22 C22B 111.6(4) . .
C22A C22 C22B 108.6(5) . .
C22C C22 C22B 108.5(4) . .
F22B C22A F22A 108.1(5) . .
F22B C22A F22C 107.7(5) . .
F22A C22A F22C 107.1(4) . .
F22B C22A C22 110.9(4) . .
F22A C22A C22 110.8(5) . .
F22C C22A C22 112.0(5) . .
F22D C22B F22F 108.1(5) . .
F22D C22B F22E 107.5(5) . .
F22F C22B F22E 107.7(5) . .
F22D C22B C22 111.0(5) . .
F22F C22B C22 109.9(4) . .
F22E C22B C22 112.5(5) . .
F22I C22C F22G 107.9(5) . .
F22I C22C F22H 108.1(5) . .
F22G C22C F22H 106.7(5) . .
F22I C22C C22 111.5(5) . .
F22G C22C C22 109.5(5) . .
F22H C22C C22 112.8(5) . .
C23 O23 Al2 150.4(3) . .
O23 C23 C23B 111.6(4) . .
O23 C23 C23A 110.4(5) . .
C23B C23 C23A 108.9(4) . .
O23 C23 C23C 107.3(4) . .
C23B C23 C23C 109.1(5) . .
C23A C23 C23C 109.4(5) . .
F23C C23A F23A 108.7(5) . .
F23C C23A F23B 108.4(5) . .
F23A C23A F23B 105.8(4) . .
F23C C23A C23 111.3(4) . .
F23A C23A C23 111.5(5) . .
F23B C23A C23 110.9(5) . .
F23D C23B F23F 107.9(4) . .
F23D C23B F23E 106.7(5) . .
F23F C23B F23E 107.1(5) . .
F23D C23B C23 111.4(5) . .
F23F C23B C23 112.6(5) . .
F23E C23B C23 110.8(4) . .
F23I C23C F23H 107.4(5) . .
F23I C23C F23G 107.6(5) . .
F23H C23C F23G 107.4(5) . .
F23I C23C C23 111.0(5) . .
F23H C23C C23 110.5(5) . .
F23G C23C C23 112.7(5) . .
C24 O24 Al2 147.1(4) . .
O24 C24 C24B 110.8(5) . .
O24 C24 C24A 112.3(5) . .
C24B C24 C24A 108.5(5) . .
O24 C24 C24C 107.7(5) . .
C24B C24 C24C 109.3(5) . .
C24A C24 C24C 108.1(5) . .
F24B C24A F24C 110.3(11) . .
F24B C24A F24A 45.7(10) . .
F24C C24A F24A 121.5(14) . .
F24B C24A F24C 110(3) . .
F24C C24A F24C 8(4) . .
F24A C24A F24C 128(3) . .
F24B C24A F24A 104.4(6) . .
F24C C24A F24A 101.3(11) . .
F24A C24A F24A 59.0(11) . .
F24C C24A F24A 109(3) . .
F24B C24A F24B 42.6(15) . .
F24C C24A F24B 87.1(19) . .
F24A C24A F24B 88.3(18) . .
F24C C24A F24B 82(4) . .
F24A C24A F24B 145.8(17) . .
F24B C24A C24 112.9(5) . .
F24C C24A C24 117.6(11) . .
F24A C24A C24 120.9(11) . .
F24C C24A C24 111(3) . .
F24A C24A C24 108.8(6) . .
F24B C24A C24 95.8(16) . .
F24D C24B F24E 41.8(15) . .
F24D C24B F24F 126.8(13) . .
F24E C24B F24F 128(2) . .
F24D C24B F24F 107.6(7) . .
F24E C24B F24F 126.4(16) . .
F24F C24B F24F 23.8(10) . .
F24D C24B F24D 48.8(17) . .
F24E C24B F24D 91(2) . .
F24F C24B F24D 102(2) . .
F24F C24B F24D 78.6(17) . .
F24D C24B F24E 103.5(7) . .
F24E C24B F24E 62.6(17) . .
F24F C24B F24E 87.9(12) . .
F24F C24B F24E 107.6(6) . .
F24D C24B F24E 151.0(19) . .
F24D C24B C24 113.8(6) . .
F24E C24B C24 118.4(16) . .
F24F C24B C24 110.6(13) . .
F24F C24B C24 114.5(6) . .
F24D C24B C24 92.9(17) . .
F24E C24B C24 109.1(6) . .
F24H C24C F24G 56.8(15) . .
F24H C24C F24I 112.3(9) . .
F24G C24C F24I 124.3(17) . .
F24H C24C F24I 111.0(12) . .
F24G C24C F24I 123.0(18) . .
F24I C24C F24I 1.5(17) . .
F24H C24C F24G 103.3(7) . .
F24G C24C F24G 46.8(16) . .
F24I C24C F24G 103.8(9) . .
F24I C24C F24G 103.5(10) . .
F24H C24C F24H 41.1(13) . .
F24G C24C F24H 98(2) . .
F24I C24C F24H 91.7(16) . .
F24I C24C F24H 91.1(17) . .
F24G C24C F24H 144.2(15) . .
F24H C24C C24 114.2(6) . .
F24G C24C C24 120.7(15) . .
F24I C24C C24 113.2(9) . .
F24I C24C C24 114.7(11) . .
F24G C24C C24 109.0(5) . .
F24H C24C C24 93.5(15) . .
O32 Al3 O31 107.0(2) . .
O32 Al3 O33 107.37(19) . .
O31 Al3 O33 114.9(2) . .
O32 Al3 O34 113.8(2) . .
O31 Al3 O34 106.4(2) . .
O33 Al3 O34 107.58(19) . .
C31 O31 Al3 145.5(4) . .
O31 C31 C31A 110.1(5) . .
O31 C31 C31C 107.3(5) . .
C31A C31 C31C 109.7(6) . .
O31 C31 C31B 111.7(5) . .
C31A C31 C31B 110.5(6) . .
C31C C31 C31B 107.5(5) . .
F31B C31A F31A 105.0(6) . .
F31B C31A F31C 109.3(6) . .
F31A C31A F31C 108.1(7) . .
F31B C31A C31 114.6(7) . .
F31A C31A C31 110.5(6) . .
F31C C31A C31 109.1(6) . .
F31F C31B F31D 108.7(6) . .
F31F C31B F31E 108.0(6) . .
F31D C31B F31E 108.8(6) . .
F31F C31B C31 110.3(5) . .
F31D C31B C31 111.1(6) . .
F31E C31B C31 109.9(6) . .
F31G C31C F31I 108.5(6) . .
F31G C31C F31H 107.1(6) . .
F31I C31C F31H 107.7(6) . .
F31G C31C C31 111.1(5) . .
F31I C31C C31 111.3(6) . .
F31H C31C C31 111.1(6) . .
C32 O32 Al3 150.3(4) . .
O32 C32 C32D 113.4(8) . .
O32 C32 C32C 110.4(7) . .
C32D C32 C32C 127.4(11) . .
O32 C32 C32B 112.4(6) . .
C32D C32 C32B 79.8(9) . .
C32C C32 C32B 108.7(9) . .
O32 C32 C32F 108.3(6) . .
C32D C32 C32F 112.9(10) . .
C32C C32 C32F 22.8(6) . .
C32B C32 C32F 127.2(8) . .
O32 C32 C32A 108.0(6) . .
C32D C32 C32A 29.3(7) . .
C32C C32 C32A 109.2(9) . .
C32B C32 C32A 108.1(7) . .
C32F C32 C32A 89.3(8) . .
O32 C32 C32E 108.7(8) . .
C32D C32 C32E 108.5(11) . .
C32C C32 C32E 82.7(11) . .
C32B C32 C32E 30.5(7) . .
C32F C32 C32E 104.6(10) . .
C32A C32 C32E 133.8(9) . .
F32B C32A F32A 98.7(10) . .
F32B C32A F32C 110.8(9) . .
F32A C32A F32C 110.4(9) . .
F32B C32A C32 114.7(9) . .
F32A C32A C32 112.2(9) . .
F32C C32A C32 109.7(8) . .
F32F C32B F32D 98.7(10) . .
F32F C32B F32E 110.2(9) . .
F32D C32B F32E 110.4(9) . .
F32F C32B C32 112.0(8) . .
F32D C32B C32 112.3(9) . .
F32E C32B C32 112.5(8) . .
F32H C32C F32I 111.5(13) . .
F32H C32C F32G 108.4(15) . .
F32I C32C F32G 102.5(13) . .
F32H C32C C32 114.1(14) . .
F32I C32C C32 114.4(12) . .
F32G C32C C32 104.8(12) . .
F32B C32D F32C 107.1(14) . .
F32B C32D F32A 94.1(15) . .
F32C C32D F32A 115.0(15) . .
F32B C32D C32 114.4(13) . .
F32C C32D C32 116.0(13) . .
F32A C32D C32 108.3(15) . .
F32F C32E F32D 98.3(17) . .
F32F C32E F32E 114.5(16) . .
F32D C32E F32E 115.0(15) . .
F32F C32E C32 114.6(15) . .
F32D C32E C32 110.2(14) . .
F32E C32E C32 104.6(13) . .
F32G C32F F32I 112.5(12) . .
F32G C32F F32H 109.2(13) . .
F32I C32F F32H 103.3(11) . .
F32G C32F C32 112.9(11) . .
F32I C32F C32 114.0(9) . .
F32H C32F C32 104.0(10) . .
C32D F32C C32A 34.1(8) . .
C32A F32B C32D 37.0(9) . .
C32B F32E C32E 35.4(8) . .
C32E F32F C32B 39.2(10) . .
C32F F32I C32C 26.7(7) . .
C33 O33 Al3 151.5(4) . .
O33 C33 C33D 109.4(8) . .
O33 C33 C33A 108.4(6) . .
C33D C33 C33A 31.1(7) . .
O33 C33 C33E 109.4(8) . .
C33D C33 C33E 109.7(11) . .
C33A C33 C33E 133.9(10) . .
O33 C33 C33C 113.7(5) . .
C33D C33 C33C 129.7(9) . .
C33A C33 C33C 108.2(7) . .
C33E C33 C33C 79.2(9) . .
O33 C33 C33F 110.1(7) . .
C33D C33 C33F 107.5(10) . .
C33A C33 C33F 79.2(9) . .
C33E C33 C33F 110.7(10) . .
C33C C33 C33F 33.0(6) . .
O33 C33 C33B 109.1(6) . .
C33D C33 C33B 80.0(9) . .
C33A C33 C33B 109.1(8) . .
C33E C33 C33B 32.5(7) . .
C33C C33 C33B 108.3(7) . .
C33F C33 C33B 134.5(9) . .
F33C C33A F33A 101.0(12) . .
F33C C33A F33B 107.2(10) . .
F33A C33A F33B 113.1(12) . .
F33C C33A C33 114.6(10) . .
F33A C33A C33 110.6(11) . .
F33B C33A C33 110.1(9) . .
F33F C33B F33D 106.2(12) . .
F33F C33B F33E 109.6(10) . .
F33D C33B F33E 112.9(11) . .
F33F C33B C33 109.7(9) . .
F33D C33B C33 109.7(11) . .
F33E C33B C33 108.7(9) . .
F33H C33C F33G 109.0(7) . .
F33H C33C F33I 102.5(8) . .
F33G C33C F33I 108.4(8) . .
F33H C33C C33 110.7(7) . .
F33G C33C C33 113.7(7) . .
F33I C33C C33 111.8(8) . .
F33F C33E F33D 103.3(16) . .
F33F C33E F33E 107.3(14) . .
F33D C33E F33E 113.5(15) . .
F33F C33E C33 116.5(14) . .
F33D C33E C33 106.3(14) . .
F33E C33E C33 110.0(13) . .
F33C C33D F33B 109.7(14) . .
F33C C33D F33A 98.8(15) . .
F33B C33D F33A 111.4(15) . .
F33C C33D C33 115.2(13) . .
F33B C33D C33 112.8(13) . .
F33A C33D C33 108.1(14) . .
F33H C33F F33I 108.0(15) . .
F33H C33F F33G 108.5(12) . .
F33I C33F F33G 110.5(14) . .
F33H C33F C33 113.7(13) . .
F33I C33F C33 108.3(13) . .
F33G C33F C33 107.8(11) . .
C33D F33B C33A 34.7(8) . .
C33D F33C C33A 37.5(9) . .
C33E F33F C33B 41.7(9) . .
C33B F33E C33E 37.6(8) . .
C33F F33H C33C 40.0(8) . .
C33C F33G C33F 37.3(7) . .
C34 O34 Al3 147.3(4) . .
O34 C34 C34B 111.3(5) . .
O34 C34 C34C 112.2(4) . .
C34B C34 C34C 108.8(5) . .
O34 C34 C34A 108.3(4) . .
C34B C34 C34A 108.9(5) . .
C34C C34 C34A 107.2(5) . .
F34A C34A F34C 108.7(6) . .
F34A C34A F34B 106.7(5) . .
F34C C34A F34B 108.1(6) . .
F34A C34A C34 110.5(6) . .
F34C C34A C34 110.4(5) . .
F34B C34A C34 112.2(5) . .
F34E C34B F34F 108.1(6) . .
F34E C34B F34D 107.5(5) . .
F34F C34B F34D 106.3(6) . .
F34E C34B C34 111.9(5) . .
F34F C34B C34 110.0(5) . .
F34D C34B C34 112.7(6) . .
F34H C34C F34I 108.4(5) . .
F34H C34C F34G 106.3(5) . .
F34I C34C F34G 107.0(5) . .
F34H C34C C34 111.0(4) . .
F34I C34C C34 114.0(5) . .
F34G C34C C34 109.8(5) . .
O43 Al4 O41 113.4(2) . .
O43 Al4 O42 106.8(2) . .
O41 Al4 O42 109.4(2) . .
O43 Al4 O44 106.4(2) . .
O41 Al4 O44 108.4(2) . .
O42 Al4 O44 112.5(2) . .
C41 O41 Al4 151.2(5) . .
O41 C41 C41B 107.6(6) . .
O41 C41 C41C 110.0(5) . .
C41B C41 C41C 110.2(7) . .
O41 C41 C41A 112.2(5) . .
C41B C41 C41A 108.3(5) . .
C41C C41 C41A 108.5(7) . .
F41B C41A F41A 108.5(6) . .
F41B C41A F41C 109.1(6) . .
F41A C41A F41C 107.0(5) . .
F41B C41A C41 112.9(5) . .
F41A C41A C41 109.9(6) . .
F41C C41A C41 109.2(6) . .
F41F C41B F41D 107.0(9) . .
F41F C41B F41E 107.7(6) . .
F41D C41B F41E 107.6(6) . .
F41F C41B C41 110.7(6) . .
F41D C41B C41 111.8(6) . .
F41E C41B C41 111.8(8) . .
F41G C41C F41I 108.9(10) . .
F41G C41C F41H 109.2(8) . .
F41I C41C F41H 109.1(7) . .
F41G C41C C41 110.1(6) . .
F41I C41C C41 111.4(7) . .
F41H C41C C41 108.1(9) . .
C42 O42 Al4 151.4(4) . .
O42 C42 C42E 117.9(10) . .
O42 C42 C42C 109.5(5) . .
C42E C42 C42C 115.5(10) . .
O42 C42 C42A 111.0(8) . .
C42E C42 C42A 82.1(12) . .
C42C C42 C42A 118.9(9) . .
O42 C42 C42D 107.3(8) . .
C42E C42 C42D 106.5(13) . .
C42C C42 C42D 97.8(9) . .
C42A C42 C42D 26.7(7) . .
O42 C42 C42B 106.7(7) . .
C42E C42 C42B 26.1(9) . .
C42C C42 C42B 101.7(7) . .
C42A C42 C42B 108.1(9) . .
C42D C42 C42B 132.0(10) . .
F42I C42C F42G 47.6(9) . .
F42I C42C F42H 115.9(13) . .
F42G C42C F42H 120.4(12) . .
F42I C42C F42H 127.8(10) . .
F42G C42C F42H 109.0(9) . .
F42H C42C F42H 25.8(8) . .
F42I C42C F42I 58.9(10) . .
F42G C42C F42I 105.9(9) . .
F42H C42C F42I 81.7(10) . .
F42H C42C F42I 107.3(9) . .
F42I C42C C42 119.1(9) . .
F42G C42C C42 116.6(7) . .
F42H C42C C42 118.2(11) . .
F42H C42C C42 113.1(7) . .
F42I C42C C42 104.1(8) . .
F42I C42C F42G 97.9(14) . .
F42G C42C F42G 50.6(9) . .
F42H C42C F42G 107.3(12) . .
F42H C42C F42G 82.4(10) . .
F42I C42C F42G 156.4(12) . .
C42 C42C F42G 91.0(10) . .
F42A C42A F42C 108(2) . .
F42A C42A F42B 111.9(16) . .
F42C C42A F42B 107.7(19) . .
F42A C42A C42 117.3(14) . .
F42C C42A C42 110(2) . .
F42B C42A C42 101.7(12) . .
F42D C42B F42F 113.8(14) . .
F42D C42B F42E 112.2(14) . .
F42F C42B F42E 105.5(13) . .
F42D C42B C42 112.9(11) . .
F42F C42B C42 107.4(15) . .
F42E C42B C42 104.2(10) . .
F42L C42E F42K 113(2) . .
F42L C42E F42D 105(2) . .
F42K C42E F42D 104.6(19) . .
F42L C42E C42 119(2) . .
F42K C42E C42 110.3(19) . .
F42D C42E C42 104.0(17) . .
F42B C42D F42C 114(2) . .
F42B C42D F42A 109(2) . .
F42C C42D F42A 98(2) . .
F42B C42D C42 115.6(15) . .
F42C C42D C42 113(2) . .
F42A C42D C42 104.4(14) . .
C43 O43 Al4 147.5(4) . .
O43 C43 C43A 113.0(9) . .
O43 C43 C43E 111.1(8) . .
C43A C43 C43E 91.6(13) . .
O43 C43 C43C 110.3(5) . .
C43A C43 C43C 113.6(9) . .
C43E C43 C43C 116.1(10) . .
O43 C43 C43D 106.3(8) . .
C43A C43 C43D 18.4(8) . .
C43E C43 C43D 109.9(13) . .
C43C C43 C43D 102.4(7) . .
O43 C43 C43B 104.3(9) . .
C43A C43 C43B 111.7(11) . .
C43E C43 C43B 20.3(12) . .
C43C C43 C43B 103.1(8) . .
C43D C43 C43B 129.8(10) . .
F43H C43C F43I 109.5(6) . .
F43H C43C F43G 105.8(6) . .
F43I C43C F43G 106.8(6) . .
F43H C43C C43 111.7(6) . .
F43I C43C C43 112.3(6) . .
F43G C43C C43 110.3(6) . .
F43C C43A C43 116.9(15) . .
F43C C43A F43A 108.0(15) . .
C43 C43A F43A 104.5(13) . .
F43C C43A F43B 104.4(17) . .
C43 C43A F43B 105.1(13) . .
F43A C43A F43B 118.5(13) . .
F43D C43B F43E 125(2) . .
F43D C43B F43F 108(2) . .
F43E C43B F43F 107.6(17) . .
F43D C43B C43 102.4(19) . .
F43E C43B C43 107.3(16) . .
F43F C43B C43 104.1(15) . .
F43B C43D F43C 112(3) . .
F43B C43D F43K 99(3) . .
F43C C43D F43K 105.9(16) . .
F43B C43D C43 129(2) . .
F43C C43D C43 108.8(19) . .
F43K C43D C43 97.2(12) . .
F43E C43E F43F 108(2) . .
F43E C43E C43 117.3(17) . .
F43F C43E C43 115.2(19) . .
F43E C43E F43D 103.3(18) . .
F43F C43E F43D 110.0(17) . .
C43 C43E F43D 101.7(14) . .
C44 O44 Al4 148.2(4) . .
O44 C44 C44B 110.9(5) . .
O44 C44 C44A 108.7(5) . .
C44B C44 C44A 108.6(5) . .
O44 C44 C44C 111.0(5) . .
C44B C44 C44C 108.8(5) . .
C44A C44 C44C 108.8(5) . .
F44B C44A F44A 108.8(5) . .
F44B C44A F44C 106.7(6) . .
F44A C44A F44C 106.2(6) . .
F44B C44A C44 111.8(6) . .
F44A C44A C44 110.7(5) . .
F44C C44A C44 112.5(5) . .
F44D C44B F44F 107.7(5) . .
F44D C44B F44E 106.9(5) . .
F44F C44B F44E 105.7(5) . .
F44D C44B C44 114.2(5) . .
F44F C44B C44 112.0(5) . .
F44E C44B C44 109.8(5) . .
F44G C44C F44I 108.2(5) . .
F44G C44C F44H 108.1(5) . .
F44I C44C F44H 107.0(5) . .
F44G C44C C44 110.6(5) . .
F44I C44C C44 111.9(5) . .
F44H C44C C44 111.0(5) . .
C6S C1S C2S 120.5(10) . .
C6S C1S H1SA 119.7 . .
C2S C1S H1SA 119.7 . .
C3S C2S C1S 118.4(9) . .
C3S C2S H2SA 120.8 . .
C1S C2S H2SA 120.8 . .
C4S C3S C2S 122.2(9) . .
C4S C3S H3SA 118.9 . .
C2S C3S H3SA 118.9 . .
C3S C4S C5S 121.9(10) . .
C3S C4S H4SA 119.1 . .
C5S C4S H4SA 119.1 . .
C4S C5S C6S 120.2(9) . .
C4S C5S H5SA 119.9 . .
C6S C5S H5SA 119.9 . .
C1S C6S C5S 116.6(10) . .
C1S C6S H6SA 121.7 . .
C5S C6S H6SA 121.7 . .
C16S C11S C12S 119.9(9) . .
C16S C11S H11F 120.0 . .
C12S C11S H11F 120.0 . .
C13S C12S C11S 118.6(9) . .
C13S C12S H12F 120.7 . .
C11S C12S H12F 120.7 . .
C12S C13S C14S 118.0(9) . .
C12S C13S H13H 121.0 . .
C14S C13S H13H 121.0 . .
C15S C14S C13S 118.8(9) . .
C15S C14S H14D 120.6 . .
C13S C14S H14D 120.6 . .
C14S C15S C16S 121.6(9) . .
C14S C15S H15A 119.2 . .
C16S C15S H15A 119.2 . .
C11S C16S C15S 122.6(10) . .
C11S C16S H16A 118.7 . .
C15S C16S H16A 118.7 . .
C26S C21S C22S 114(2) . .
C26S C21S H21F 122.9 . .
C22S C21S H21F 122.9 . .
C23S C22S C21S 123(2) . .
C23S C22S H22F 118.6 . .
C21S C22S H22F 118.6 . .
C22S C23S C24S 118.8(15) . .
C22S C23S H23H 120.6 . .
C24S C23S H23H 120.6 . .
C23S C24S C25S 118(2) . .
C23S C24S H24D 121.2 . .
C25S C24S H24D 121.2 . .
C26S C25S C24S 116(2) . .
C26S C25S H25A 121.8 . .
C24S C25S H25A 121.8 . .
C21S C26S C25S 130(3) . .
C21S C26S H26A 115.0 . .
C25S C26S H26A 115.0 . .
C72S C71S C76S 120.0 . .
C72S C71S H71A 120.0 . .
C76S C71S H71A 120.0 . .
C71S C72S C73S 120.0 . .
C71S C72S H72A 120.0 . .
C73S C72S H72A 120.0 . .
C74S C73S C72S 120.0 . .
C74S C73S H73A 120.0 . .
C72S C73S H73A 120.0 . .
C73S C74S C75S 120.0 . .
C73S C74S H74A 120.0 . .
C75S C74S H74A 120.0 . .
C74S C75S C76S 120.0 . .
C74S C75S H75A 120.0 . .
C76S C75S H75A 120.0 . .
C75S C76S C71S 120.0 . .
C75S C76S H76A 120.0 . .
C71S C76S H76A 120.0 . .
C32S C31S C36S 120.9(18) . .
C32S C31S H31F 119.6 . .
C36S C31S H31F 119.6 . .
C31S C32S C33S 119.2(16) . .
C31S C32S H32F 120.4 . .
C33S C32S H32F 120.4 . .
C32S C33S C34S 120.6(16) . .
C32S C33S H33H 119.7 . .
C34S C33S H33H 119.7 . .
C35S C34S C33S 114.2(16) . .
C35S C34S H34D 122.9 . .
C33S C34S H34D 122.9 . .
C36S C35S C34S 121.5(12) . .
C36S C35S H35A 119.3 . .
C34S C35S H35A 119.3 . .
C35S C36S C31S 122.3(13) . .
C35S C36S H36A 118.9 . .
C31S C36S H36A 118.9 . .
C82S C81S C86S 120.0 . .
C82S C81S H81A 120.0 . .
C86S C81S H81A 120.0 . .
C81S C82S C83S 120.0 . .
C81S C82S H82A 120.0 . .
C83S C82S H82A 120.0 . .
C84S C83S C82S 120.0 . .
C84S C83S H83A 120.0 . .
C82S C83S H83A 120.0 . .
C85S C84S C83S 120.0 . .
C85S C84S H84A 120.0 . .
C83S C84S H84A 120.0 . .
C86S C85S C84S 120.0 . .
C86S C85S H85A 120.0 . .
C84S C85S H85A 120.0 . .
C85S C86S C81S 120.0 . .
C85S C86S H86A 120.0 . .
C81S C86S H86A 120.0 . .
C46S C41S C42S 121.6(13) . .
C46S C41S H41F 119.2 . .
C42S C41S H41F 119.2 . .
C41S C42S C43S 119.3(12) . .
C41S C42S H42F 120.3 . .
C43S C42S H42F 120.3 . .
C44S C43S C42S 112.1(16) . .
C44S C43S H43H 123.9 . .
C42S C43S H43H 123.9 . .
C43S C44S C45S 128.7(15) . .
C43S C44S H44D 115.6 . .
C45S C44S H44D 115.6 . .
C44S C45S C46S 116.1(12) . .
C44S C45S H45A 121.9 . .
C46S C45S H45A 121.9 . .
C41S C46S C45S 121.5(14) . .
C41S C46S H46A 119.2 . .
C45S C46S H46A 119.2 . .
Cl1S C7S Cl2S 119(3) . .
Cl1S C7S H7SA 107.5 . .
Cl2S C7S H7SA 107.5 . .
Cl1S C7S H7SB 107.5 . .
Cl2S C7S H7SB 107.5 . .
H7SA C7S H7SB 107.0 . .
C52S C51S C56S 128(3) . .
C52S C51S H51A 116.2 . .
C56S C51S H51A 116.2 . .
C51S C52S C53S 113(2) . .
C51S C52S H52A 123.3 . .
C53S C52S H52A 123.3 . .
C54S C53S C52S 115.6(19) . .
C54S C53S H53A 122.2 . .
C52S C53S H53A 122.2 . .
C55S C54S C53S 119(2) . .
C55S C54S H54A 120.6 . .
C53S C54S H54A 120.6 . .
C54S C55S C56S 130(2) . .
C54S C55S H55A 114.8 . .
C56S C55S H55A 114.8 . .
C55S C56S C51S 113(2) . .
C55S C56S H56A 123.3 . .
C51S C56S H56A 123.3 . .
C66S C61S C62S 107(3) . .
C66S C61S H61A 126.3 . .
C62S C61S H61A 126.3 . .
C63S C62S C61S 119(3) . .
C63S C62S H62A 120.3 . .
C61S C62S H62A 120.3 . .
C62S C63S C64S 128(3) . .
C62S C63S H63A 116.2 . .
C64S C63S H63A 116.2 . .
C63S C64S C65S 123(2) . .
C63S C64S H64A 118.6 . .
C65S C64S H64A 118.6 . .
C64S C65S C66S 108(3) . .
C64S C65S H65A 125.8 . .
C66S C65S H65A 125.8 . .
C61S C66S C65S 131(4) . .
C61S C66S H66A 114.3 . .
C65S C66S H66A 114.3 . .

loop_
_geom_bond_atom_site_label_1
_geom_bond_atom_site_label_2
_geom_bond_distance
_geom_bond_site_symmetry_2
Ag1 N11 2.280(4) 1_655
Ag1 N32 2.313(4) 1_665
Ag1 P11 2.4667(13) .
Ag1 P21 2.4981(12) .
Ag2 N42 2.290(4) 1_565
Ag2 N21 2.298(4) .
Ag2 P22 2.5067(12) .
Ag2 P12 2.5315(12) .
Ag3 N31 2.278(4) .
Ag3 N12 2.343(4) .
Ag3 P32 2.4491(13) .
Ag3 P42 2.5703(13) .
Ag4 N41 2.306(4) .
Ag4 N22 2.316(4) .
Ag4 P41 2.4819(13) .
Ag4 P31 2.5949(13) .
Mo11 C111 2.002(6) .
Mo11 C112 2.005(7) .
Mo11 C117 2.302(5) .
Mo11 C113 2.310(5) .
Mo11 C116 2.328(6) .
Mo11 C114 2.366(5) .
Mo11 C115 2.373(6) .
Mo11 P11 2.4360(13) .
Mo11 P12 2.5445(13) .
Mo11 Mo12 3.0237(5) .
Mo12 C121 2.001(6) .
Mo12 C122 2.002(6) .
Mo12 C126 2.290(5) .
Mo12 C125 2.320(5) .
Mo12 C127 2.331(5) .
Mo12 C124 2.367(5) .
Mo12 C123 2.372(5) .
Mo12 P12 2.4636(12) .
Mo12 P11 2.5232(13) .
Mo21 C211 2.007(6) .
Mo21 C212 2.024(7) .
Mo21 C217 2.283(5) .
Mo21 C216 2.309(5) .
Mo21 C213 2.322(5) .
Mo21 C215 2.350(5) .
Mo21 C214 2.370(5) .
Mo21 P21 2.4458(12) .
Mo21 P22 2.5368(12) .
Mo21 Mo22 3.0484(5) .
Mo22 C222 1.997(5) .
Mo22 C221 2.008(6) .
Mo22 C223 2.307(5) .
Mo22 C224 2.316(5) .
Mo22 C227 2.334(5) .
Mo22 C225 2.340(5) .
Mo22 C226 2.365(5) .
Mo22 P22 2.4425(12) .
Mo22 P21 2.5343(12) .
Mo31 C311 1.995(7) .
Mo31 C312 2.017(6) .
Mo31 C317 2.292(5) .
Mo31 C316 2.303(6) .
Mo31 C313 2.306(6) .
Mo31 C315 2.355(6) .
Mo31 C314 2.362(6) .
Mo31 P32 2.4418(12) .
Mo31 P31 2.5434(13) .
Mo31 Mo32 3.0324(5) .
Mo32 C322 2.001(6) .
Mo32 C321 2.005(6) .
Mo32 C324 2.299(5) .
Mo32 C323 2.314(5) .
Mo32 C325 2.326(5) .
Mo32 C327 2.360(5) .
Mo32 C326 2.371(5) .
Mo32 P31 2.4623(13) .
Mo32 P32 2.5181(12) .
Mo41 C412 1.993(6) .
Mo41 C411 2.003(7) .
Mo41 C417 2.298(5) .
Mo41 C413 2.321(5) .
Mo41 C416 2.323(5) .
Mo41 C414 2.353(5) .
Mo41 C415 2.369(6) .
Mo41 P42 2.4520(12) .
Mo41 P41 2.5288(12) .
Mo41 Mo42 3.0260(5) .
Mo42 C422 1.998(6) .
Mo42 C421 2.001(6) .
Mo42 C425 2.293(5) .
Mo42 C424 2.301(5) .
Mo42 C426 2.325(5) .
Mo42 C423 2.346(5) .
Mo42 C427 2.364(5) .
Mo42 P41 2.4445(13) .
Mo42 P42 2.5317(13) .
P11 P12 2.0871(19) .
P21 P22 2.0874(19) .
P31 P32 2.091(2) .
P41 P42 2.090(2) .
C111 O111 1.135(7) .
C112 O112 1.133(7) .
C113 C114 1.420(8) .
C113 C117 1.422(9) .
C113 H11A 1.0000 .
C114 C115 1.416(9) .
C114 H11B 1.0000 .
C115 C116 1.415(10) .
C115 H11C 1.0000 .
C116 C117 1.424(10) .
C116 H11D 1.0000 .
C117 H11E 1.0000 .
C121 O121 1.134(7) .
C122 O122 1.141(7) .
C123 C127 1.409(8) .
C123 C124 1.427(9) .
C123 H12A 1.0000 .
C124 C125 1.418(8) .
C124 H12B 1.0000 .
C125 C126 1.422(9) .
C125 H12C 1.0000 .
C126 C127 1.414(9) .
C126 H12D 1.0000 .
C127 H12E 1.0000 .
C211 O211 1.132(8) .
C212 O212 1.122(8) .
C213 C214 1.405(9) .
C213 C217 1.415(9) .
C213 H21A 1.0000 .
C214 C215 1.410(10) .
C214 H21B 1.0000 .
C215 C216 1.415(8) .
C215 H21C 1.0000 .
C216 C217 1.410(9) .
C216 H21D 1.0000 .
C217 H21E 1.0000 .
C221 O221 1.143(7) .
C222 O222 1.128(7) .
C223 C227 1.417(9) .
C223 C224 1.421(8) .
C223 H22A 1.0000 .
C224 C225 1.407(9) .
C224 H22B 1.0000 .
C225 C226 1.411(8) .
C225 H22C 1.0000 .
C226 C227 1.410(9) .
C226 H22D 1.0000 .
C227 H22E 1.0000 .
C311 O311 1.137(8) .
C312 O312 1.117(7) .
C313 C314 1.384(11) .
C313 C317 1.407(10) .
C313 H31A 1.0000 .
C314 C315 1.425(11) .
C314 H31B 1.0000 .
C315 C316 1.421(10) .
C315 H31C 1.0000 .
C316 C317 1.400(10) .
C316 H31D 1.0000 .
C317 H31E 1.0000 .
C321 O321 1.138(7) .
C322 O322 1.119(7) .
C323 C324 1.415(9) .
C323 C327 1.417(8) .
C323 H32A 1.0000 .
C324 C325 1.413(9) .
C324 H32B 1.0000 .
C325 C326 1.414(9) .
C325 H32C 1.0000 .
C326 C327 1.418(9) .
C326 H32D 1.0000 .
C327 H32E 1.0000 .
C411 O411 1.131(8) .
C412 O412 1.144(7) .
C413 C414 1.408(9) .
C413 C417 1.416(10) .
C413 H41A 1.0000 .
C414 C415 1.427(10) .
C414 H41B 1.0000 .
C415 C416 1.404(9) .
C415 H41C 1.0000 .
C416 C417 1.429(9) .
C416 H41D 1.0000 .
C417 H41E 1.0000 .
C421 O421 1.139(7) .
C422 O422 1.135(7) .
C423 C424 1.405(9) .
C423 C427 1.420(9) .
C423 H42A 1.0000 .
C424 C425 1.428(9) .
C424 H42B 1.0000 .
C425 C426 1.416(8) .
C425 H42C 1.0000 .
C426 C427 1.406(8) .
C426 H42D 1.0000 .
C427 H42E 1.0000 .
N11 C133 1.332(6) .
N11 C131 1.334(6) .
N11 Ag1 2.280(4) 1_455
N12 C142 1.322(7) .
N12 C140 1.335(7) .
N21 C231 1.339(7) .
N21 C235 1.344(7) .
N22 C240 1.322(8) .
N22 C242 1.328(7) .
N31 C331 1.315(7) .
N31 C333 1.325(7) .
N32 C342 1.341(7) .
N32 C340 1.342(7) .
N32 Ag1 2.313(4) 1_445
N41 C431 1.326(6) .
N41 C435 1.340(7) .
N42 C442 1.339(7) .
N42 C440 1.342(6) .
N42 Ag2 2.290(4) 1_545
C131 C132 1.371(7) .
C131 H13A 0.9500 .
C132 C135 1.395(7) .
C132 H13B 0.9500 .
C133 C134 1.384(7) .
C133 H13C 0.9500 .
C134 C135 1.384(7) .
C134 H13D 0.9500 .
C135 C136 1.456(7) .
C136 C137 1.335(7) .
C136 H13E 0.9500 .
C137 C138 1.461(7) .
C137 H13F 0.9500 .
C138 C141 1.366(8) .
C138 C139 1.377(8) .
C139 C140 1.383(8) .
C139 H13G 0.9500 .
C140 H14A 0.9500 .
C141 C142 1.392(8) .
C141 H14B 0.9500 .
C142 H14C 0.9500 .
C231 C232 1.375(8) .
C231 H23A 0.9500 .
C232 C233 1.387(8) .
C232 H23B 0.9500 .
C233 C234 1.392(8) .
C233 C236 1.463(7) .
C234 C235 1.379(8) .
C234 H23C 0.9500 .
C235 H23D 0.9500 .
C236 C237 1.348(8) .
C236 H23E 0.9500 .
C237 C238 1.471(7) .
C237 H23F 0.9500 .
C238 C241 1.380(9) .
C238 C239 1.381(8) .
C239 C240 1.394(8) .
C239 H23G 0.9500 .
C240 H24A 0.9500 .
C241 C242 1.365(9) .
C241 H24B 0.9500 .
C242 H24C 0.9500 .
C331 C332 1.370(8) .
C331 H33A 0.9500 .
C332 C335 1.388(8) .
C332 H33B 0.9500 .
C333 C334 1.388(8) .
C333 H33C 0.9500 .
C334 C335 1.383(8) .
C334 H33D 0.9500 .
C335 C336 1.468(7) .
C336 C337 1.323(8) .
C336 H33E 0.9500 .
C337 C338 1.477(7) .
C337 H33F 0.9500 .
C338 C339 1.386(8) .
C338 C341 1.390(8) .
C339 C340 1.368(8) .
C339 H33G 0.9500 .
C340 H34A 0.9500 .
C341 C342 1.385(8) .
C341 H34B 0.9500 .
C342 H34C 0.9500 .
C431 C432 1.366(7) .
C431 H43A 0.9500 .
C432 C433 1.402(7) .
C432 H43B 0.9500 .
C433 C434 1.392(7) .
C433 C436 1.458(7) .
C434 C435 1.376(7) .
C434 H43C 0.9500 .
C435 H43D 0.9500 .
C436 C437 1.329(8) .
C436 H43E 0.9500 .
C437 C438 1.474(7) .
C437 H43F 0.9500 .
C438 C439 1.383(7) .
C438 C441 1.389(7) .
C439 C440 1.375(7) .
C439 H43G 0.9500 .
C440 H44A 0.9500 .
C441 C442 1.374(7) .
C441 H44B 0.9500 .
C442 H44C 0.9500 .
Al1 O11 1.707(4) .
Al1 O13 1.712(4) .
Al1 O12 1.714(4) .
Al1 O14 1.726(4) .
O11 C11 1.340(6) .
C11 C11A 1.537(9) .
C11 C11B 1.551(8) .
C11 C11C 1.557(8) .
C11A F11B 1.300(8) .
C11A F11A 1.340(8) .
C11A F11C 1.358(9) .
C11B F11E 1.310(7) .
C11B F11D 1.327(7) .
C11B F11F 1.341(7) .
C11C F11I 1.292(8) .
C11C F11H 1.304(7) .
C11C F11G 1.384(8) .
O12 C12 1.347(7) .
C12 C12B 1.538(10) .
C12 C12C 1.549(9) .
C12 C12A 1.562(9) .
C12A F12B 1.302(8) .
C12A F12A 1.325(8) .
C12A F12C 1.342(9) .
C12B F12F 1.326(8) .
C12B F12D 1.328(8) .
C12B F12E 1.342(9) .
C12C F12I 1.306(10) .
C12C F12G 1.327(8) .
C12C F12H 1.334(9) .
O13 C13 1.344(7) .
C13 C13E 1.45(2) .
C13 C13C 1.512(12) .
C13 C13B 1.524(18) .
C13 C13F 1.63(3) .
C13 C13D 1.63(3) .
C13 C13A 1.68(3) .
C13A F13B 1.14(3) .
C13A F13C 1.43(2) .
C13A F13A 1.45(2) .
C13B F13D 1.232(16) .
C13B F13E 1.405(14) .
C13B F13F 1.41(3) .
C13C F13H 1.267(13) .
C13C F13G 1.349(16) .
C13C F13I 1.478(17) .
C13D F13I 1.15(3) .
C13D F13G 1.26(4) .
C13D F13H 1.48(4) .
C13E F13K 1.267(18) .
C13E F13M 1.37(3) .
C13E F13L 1.441(18) .
C13F F13F 1.28(4) .
C13F F13E 1.31(4) .
C13F F13D 1.32(3) .
O14 C14 1.343(7) .
C14 C14C 1.532(8) .
C14 C14B 1.537(10) .
C14 C14A 1.553(9) .
C14A F14B 1.305(8) .
C14A F14A 1.325(7) .
C14A F14C 1.337(7) .
C14B F14E 1.289(11) .
C14B F14D 1.311(10) .
C14B F14F 1.357(9) .
C14C F14G 1.315(8) .
C14C F14H 1.318(8) .
C14C F14I 1.339(10) .
Al2 O24 1.715(4) .
Al2 O23 1.724(4) .
Al2 O21 1.727(4) .
Al2 O22 1.727(4) .
O21 C21 1.336(6) .
C21 C21E 1.49(3) .
C21 C21D 1.50(3) .
C21 C21C 1.525(9) .
C21 C21A 1.531(10) .
C21 C21B 1.601(9) .
C21 C21F 1.68(4) .
C21A F21A 1.340(10) .
C21A F21B 1.350(9) .
C21A F21C 1.393(10) .
C21B F21D 1.336(8) .
C21B F21E 1.340(9) .
C21B F21F 1.354(9) .
C21C F21G 1.335(9) .
C21C F21H 1.338(10) .
C21C F21I 1.389(9) .
C21F F21I 1.29(4) .
C21F F21G 1.34(4) .
C21F F21C 1.48(4) .
C21D F21H 1.34(3) .
C21D F21D 1.62(3) .
C21D F21E 1.65(3) .
C21E F21A 1.37(3) .
C21E F21B 1.45(3) .
C21E F21F 1.68(4) .
O22 C22 1.332(6) .
C22 C22A 1.555(8) .
C22 C22C 1.562(8) .
C22 C22B 1.565(8) .
C22A F22B 1.303(7) .
C22A F22A 1.334(7) .
C22A F22C 1.349(7) .
C22B F22D 1.322(7) .
C22B F22F 1.324(7) .
C22B F22E 1.336(6) .
C22C F22I 1.318(8) .
C22C F22G 1.326(8) .
C22C F22H 1.336(7) .
O23 C23 1.346(6) .
C23 C23B 1.548(8) .
C23 C23A 1.551(8) .
C23 C23C 1.563(8) .
C23A F23C 1.304(7) .
C23A F23A 1.336(7) .
C23A F23B 1.353(7) .
C23B F23D 1.319(7) .
C23B F23F 1.328(7) .
C23B F23E 1.333(7) .
C23C F23I 1.322(8) .
C23C F23H 1.335(8) .
C23C F23G 1.339(7) .
O24 C24 1.354(6) .
C24 C24B 1.521(10) .
C24 C24A 1.527(9) .
C24 C24C 1.540(9) .
C24A F24B 1.301(8) .
C24A F24C 1.306(8) .
C24A F24A 1.330(11) .
C24A F24C 1.334(15) .
C24A F24A 1.373(8) .
C24A F24B 1.408(14) .
C24B F24D 1.305(9) .
C24B F24E 1.312(14) .
C24B F24F 1.333(14) .
C24B F24F 1.346(8) .
C24B F24D 1.409(15) .
C24B F24E 1.411(9) .
C24C F24H 1.306(8) .
C24C F24G 1.311(14) .
C24C F24I 1.331(10) .
C24C F24I 1.338(13) .
C24C F24G 1.380(9) .
C24C F24H 1.407(14) .
Al3 O32 1.712(4) .
Al3 O31 1.724(4) .
Al3 O33 1.729(4) .
Al3 O34 1.740(4) .
O31 C31 1.355(7) .
C31 C31A 1.526(10) .
C31 C31C 1.548(9) .
C31 C31B 1.571(9) .
C31A F31B 1.321(9) .
C31A F31A 1.355(10) .
C31A F31C 1.357(10) .
C31B F31F 1.321(9) .
C31B F31D 1.327(8) .
C31B F31E 1.337(9) .
C31C F31G 1.333(8) .
C31C F31I 1.342(9) .
C31C F31H 1.358(8) .
O32 C32 1.345(7) .
C32 C32D 1.519(19) .
C32 C32C 1.526(17) .
C32 C32B 1.533(12) .
C32 C32F 1.559(14) .
C32 C32A 1.596(13) .
C32 C32E 1.61(2) .
C32A F32B 1.192(13) .
C32A F32A 1.332(15) .
C32A F32C 1.359(12) .
C32B F32F 1.294(13) .
C32B F32D 1.314(16) .
C32B F32E 1.334(12) .
C32C F32H 1.21(2) .
C32C F32I 1.336(17) .
C32C F32G 1.49(2) .
C32D F32B 1.281(19) .
C32D F32C 1.332(19) .
C32D F32A 1.35(2) .
C32E F32F 1.16(2) .
C32E F32D 1.34(2) .
C32E F32E 1.40(2) .
C32F F32G 1.274(19) .
C32F F32I 1.308(13) .
C32F F32H 1.39(2) .
O33 C33 1.347(6) .
C33 C33D 1.523(18) .
C33 C33A 1.532(15) .
C33 C33E 1.54(2) .
C33 C33C 1.540(11) .
C33 C33F 1.563(18) .
C33 C33B 1.617(14) .
C33A F33C 1.273(14) .
C33A F33A 1.32(2) .
C33A F33B 1.391(14) .
C33B F33F 1.257(14) .
C33B F33D 1.307(19) .
C33B F33E 1.343(14) .
C33C F33H 1.324(10) .
C33C F33G 1.330(10) .
C33C F33I 1.343(15) .
C33E F33F 1.23(2) .
C33E F33D 1.38(3) .
C33E F33E 1.40(2) .
C33D F33C 1.273(19) .
C33D F33B 1.353(19) .
C33D F33A 1.35(3) .
C33F F33H 1.247(17) .
C33F F33I 1.33(2) .
C33F F33G 1.413(18) .
O34 C34 1.338(6) .
C34 C34B 1.548(9) .
C34 C34C 1.565(8) .
C34 C34A 1.571(8) .
C34A F34A 1.315(8) .
C34A F34C 1.331(9) .
C34A F34B 1.342(8) .
C34B F34E 1.320(8) .
C34B F34F 1.328(9) .
C34B F34D 1.353(8) .
C34C F34H 1.318(7) .
C34C F34I 1.329(7) .
C34C F34G 1.343(7) .
Al4 O43 1.715(4) .
Al4 O41 1.716(4) .
Al4 O42 1.719(4) .
Al4 O44 1.726(4) .
O41 C41 1.334(7) .
C41 C41B 1.558(11) .
C41 C41C 1.569(12) .
C41 C41A 1.571(9) .
C41A F41B 1.311(8) .
C41A F41A 1.319(8) .
C41A F41C 1.327(8) .
C41B F41F 1.327(9) .
C41B F41D 1.333(11) .
C41B F41E 1.353(10) .
C41C F41G 1.315(12) .
C41C F41I 1.334(10) .
C41C F41H 1.348(12) .
O42 C42 1.342(7) .
C42 C42E 1.49(2) .
C42 C42C 1.522(10) .
C42 C42A 1.554(18) .
C42 C42D 1.64(2) .
C42 C42B 1.667(17) .
C42C F42I 1.220(17) .
C42C F42G 1.265(11) .
C42C F42H 1.30(2) .
C42C F42H 1.348(11) .
C42C F42I 1.410(14) .
C42C F42G 1.61(2) .
C42A F42A 1.21(2) .
C42A F42C 1.27(3) .
C42A F42B 1.47(2) .
C42B F42D 1.221(18) .
C42B F42F 1.34(2) .
C42B F42E 1.408(17) .
C42E F42L 1.28(3) .
C42E F42K 1.29(3) .
C42E F42D 1.47(3) .
C42D F42B 1.22(3) .
C42D F42C 1.34(4) .
C42D F42A 1.45(3) .
O43 C43 1.358(7) .
C43 C43A 1.42(2) .
C43 C43E 1.443(16) .
C43 C43C 1.548(9) .
C43 C43D 1.66(2) .
C43 C43B 1.66(2) .
C43C F43H 1.301(8) .
C43C F43I 1.332(8) .
C43C F43G 1.353(9) .
C43A F43C 1.39(3) .
C43A F43A 1.56(2) .
C43A F43B 1.57(3) .
C43B F43D 1.28(3) .
C43B F43E 1.29(3) .
C43B F43F 1.41(3) .
C43D F43B 0.92(3) .
C43D F43C 1.27(3) .
C43D F43K 1.472(16) .
C43E F43E 1.27(3) .
C43E F43F 1.33(3) .
C43E F43D 1.64(3) .
O44 C44 1.345(7) .
C44 C44B 1.539(9) .
C44 C44A 1.544(8) .
C44 C44C 1.574(8) .
C44A F44B 1.319(9) .
C44A F44A 1.339(8) .
C44A F44C 1.342(7) .
C44B F44D 1.329(8) .
C44B F44F 1.340(8) .
C44B F44E 1.351(8) .
C44C F44G 1.314(7) .
C44C F44I 1.334(7) .
C44C F44H 1.338(7) .
C1S C6S 1.379(15) .
C1S C2S 1.380(16) .
C1S H1SA 0.9500 .
C2S C3S 1.340(12) .
C2S H2SA 0.9500 .
C3S C4S 1.276(13) .
C3S H3SA 0.9500 .
C4S C5S 1.346(14) .
C4S H4SA 0.9500 .
C5S C6S 1.385(15) .
C5S H5SA 0.9500 .
C6S H6SA 0.9500 .
C11S C16S 1.142(14) .
C11S C12S 1.528(17) .
C11S H11F 0.9500 .
C12S C13S 1.368(14) .
C12S H12F 0.9500 .
C13S C14S 1.391(14) .
C13S H13H 0.9500 .
C14S C15S 1.338(14) .
C14S H14D 0.9500 .
C15S C16S 1.439(16) .
C15S H15A 0.9500 .
C16S H16A 0.9500 .
C21S C26S 1.28(4) .
C21S C22S 1.42(3) .
C21S H21F 0.9500 .
C22S C23S 1.36(4) .
C22S H22F 0.9500 .
C23S C24S 1.37(3) .
C23S H23H 0.9500 .
C24S C25S 1.48(3) .
C24S H24D 0.9500 .
C25S C26S 1.29(3) .
C25S H25A 0.9500 .
C26S H26A 0.9500 .
C71S C72S 1.3900 .
C71S C76S 1.3900 .
C71S H71A 0.9500 .
C72S C73S 1.3900 .
C72S H72A 0.9500 .
C73S C74S 1.3900 .
C73S H73A 0.9500 .
C74S C75S 1.3900 .
C74S H74A 0.9500 .
C75S C76S 1.3900 .
C75S H75A 0.9500 .
C76S H76A 0.9500 .
C31S C32S 1.28(3) .
C31S C36S 1.36(2) .
C31S H31F 0.9500 .
C32S C33S 1.40(3) .
C32S H32F 0.9500 .
C33S C34S 1.47(3) .
C33S H33H 0.9500 .
C34S C35S 1.36(2) .
C34S H34D 0.9500 .
C35S C36S 1.35(3) .
C35S H35A 0.9500 .
C36S H36A 0.9500 .
C81S C82S 1.3900 .
C81S C86S 1.3900 .
C81S H81A 0.9500 .
C82S C83S 1.3900 .
C82S H82A 0.9500 .
C83S C84S 1.3900 .
C83S H83A 0.9500 .
C84S C85S 1.3900 .
C84S H84A 0.9500 .
C85S C86S 1.3900 .
C85S H85A 0.9500 .
C86S H86A 0.9500 .
C41S C46S 1.27(2) .
C41S C42S 1.38(2) .
C41S H41F 0.9500 .
C42S C43S 1.51(3) .
C42S H42F 0.9500 .
C43S C44S 1.27(2) .
C43S H43H 0.9500 .
C44S C45S 1.374(18) .
C44S H44D 0.9500 .
C45S C46S 1.387(18) .
C45S H45A 0.9500 .
C46S H46A 0.9500 .
Cl1S C7S 1.64(3) .
Cl2S C7S 1.72(4) .
C7S H7SA 0.9900 .
C7S H7SB 0.9900 .
C51S C52S 1.14(3) .
C51S C56S 1.41(3) .
C51S H51A 0.9500 .
C52S C53S 1.64(3) .
C52S H52A 0.9500 .
C53S C54S 1.36(3) .
C53S H53A 0.9500 .
C54S C55S 1.14(2) .
C54S H54A 0.9500 .
C55S C56S 1.34(3) .
C55S H55A 0.9500 .
C56S H56A 0.9500 .
C61S C66S 1.18(4) .
C61S C62S 1.70(5) .
C61S H61A 0.9500 .
C62S C63S 1.24(4) .
C62S H62A 0.9500 .
C63S C64S 1.35(3) .
C63S H63A 0.9500 .
C64S C65S 1.38(4) .
C64S H64A 0.9500 .
C65S C66S 1.67(4) .
C65S H65A 0.9500 .
C66S H66A 0.9500 .
